data_7157217
loop_
_publ_author_name
'Jia, Chuandong'
'Wang, Qi-Qiang'
'Begum, Rowshan Ara'
'Day, Victor W.'
'Bowman-James, Kristin'

_publ_section_title
;
 Chelate effects in sulfate binding by amide/urea-based ligands.
;
_journal_issue 25
_journal_name_full 'Organic &amp; biomolecular chemistry'
_journal_page_first 6953
_journal_page_last 6957
_journal_paper_doi 10.1039/c5ob00618j
_journal_volume 13
_journal_year 2015
_chemical_formula_sum 'C56 H107.75 N10 O8.5 S'
_chemical_formula_weight 1089.33
_space_group_crystal_system triclinic
_space_group_IT_number 2
_space_group_name_Hall '-P 1'
_space_group_name_H-M_alt 'P -1'
_atom_sites_solution_hydrogens geom
_audit_creation_method SHELXL-2013
_audit_update_record
;
2015-02-26 deposited with the CCDC.
2015-04-28 downloaded from the CCDC.
;
_cell_angle_alpha 95.763(2)
_cell_angle_beta 102.319(2)
_cell_angle_gamma 108.227(2)
_cell_formula_units_Z 8
_cell_length_a 22.1618(9)
_cell_length_b 23.5118(9)
_cell_length_c 26.7043(11)
_cell_measurement_reflns_used 9912
_cell_measurement_temperature 100(2)
_cell_measurement_theta_max 57.81
_cell_measurement_theta_min 2.40
_cell_volume 12701.0(9)
_computing_cell_refinement 'Bruker SAINT'
_computing_data_collection 'Bruker APEX2'
_computing_data_reduction 'Bruker SAINT'
_computing_molecular_graphics 'Bruker SHELXTL'
_computing_publication_material 'Bruker SHELXTL'
_computing_structure_refinement 'SHELXL-2013 (Sheldrick, 2013)'
_computing_structure_solution 'Bruker SHELXTL'
_diffrn_ambient_temperature 100(2)
_diffrn_measured_fraction_theta_full 0.977
_diffrn_measured_fraction_theta_max 0.938
_diffrn_measurement_device_type 'Bruker APEX-II CCD'
_diffrn_measurement_method '\f and \w scans'
_diffrn_radiation_type CuK\a
_diffrn_radiation_wavelength 1.54178
_diffrn_reflns_av_unetI/netI 0.0728
_diffrn_reflns_Laue_measured_fraction_full 0.977
_diffrn_reflns_Laue_measured_fraction_max 0.938
_diffrn_reflns_limit_h_max 25
_diffrn_reflns_limit_h_min -27
_diffrn_reflns_limit_k_max 28
_diffrn_reflns_limit_k_min -28
_diffrn_reflns_limit_l_max 32
_diffrn_reflns_limit_l_min 0
_diffrn_reflns_number 65391
_diffrn_reflns_point_group_measured_fraction_full 0.977
_diffrn_reflns_point_group_measured_fraction_max 0.938
_diffrn_reflns_theta_full 66.000
_diffrn_reflns_theta_max 70.282
_diffrn_reflns_theta_min 2.011
_diffrn_source 'Bruker MicroStar microfocus rotating anode'
_exptl_absorpt_coefficient_mu 0.906
_exptl_absorpt_correction_T_max 1.000
_exptl_absorpt_correction_T_min 0.804
_exptl_absorpt_correction_type multi-scan
_exptl_crystal_colour colourless
_exptl_crystal_density_diffrn 1.139
_exptl_crystal_description Irregular
_exptl_crystal_F_000 4782
_exptl_crystal_size_max 0.250
_exptl_crystal_size_mid 0.200
_exptl_crystal_size_min 0.150
_refine_diff_density_max 0.997
_refine_diff_density_min -0.616
_refine_diff_density_rms 0.104
_refine_ls_extinction_method none
_refine_ls_goodness_of_fit_ref 1.041
_refine_ls_hydrogen_treatment constr
_refine_ls_matrix_type full
_refine_ls_number_parameters 2788
_refine_ls_number_reflns 65391
_refine_ls_number_restraints 30
_refine_ls_restrained_S_all 1.041
_refine_ls_R_factor_all 0.1426
_refine_ls_R_factor_gt 0.1141
_refine_ls_shift/su_max 0.000
_refine_ls_shift/su_mean 0.000
_refine_ls_structure_factor_coef Fsqd
_refine_ls_weighting_details 'w=1/[\s^2^(Fo^2^)+(0.1892P)^2^+23.5573P] where P=(Fo^2^+2Fc^2^)/3'
_refine_ls_weighting_scheme calc
_refine_ls_wR_factor_gt 0.3157
_refine_ls_wR_factor_ref 0.3477
_reflns_Friedel_coverage 0.000
_reflns_number_gt 49256
_reflns_number_total 65391
_reflns_threshold_expression 'I > 2\s(I)'
_cod_data_source_file c5ob00618j2.cif
_cod_data_source_block q72b5
_cod_original_cell_volume 12700.9(9)
_cod_original_formula_sum 'C56 H107.75 N10 O8.50 S'
_cod_database_code 7157217
_shelx_space_group_comment
; 
The symmetry employed for this shelxl refinement is uniquely defined 
by the following loop, which should always be used as a source of 
symmetry information in preference to the above space-group names. 
They are only intended as comments. 
;
_shelx_estimated_absorpt_t_min 0.805
_shelx_estimated_absorpt_t_max 0.876
_shelxl_version_number 2013-4

loop_
_space_group_symop_operation_xyz
'x, y, z'
'-x, -y, -z'

loop_
_atom_site_label
_atom_site_type_symbol
_atom_site_fract_x
_atom_site_fract_y
_atom_site_fract_z
_atom_site_U_iso_or_equiv
_atom_site_adp_type
_atom_site_occupancy
_atom_site_site_symmetry_order
_atom_site_calc_flag
_atom_site_refinement_flags_posn
_atom_site_refinement_flags_adp
_atom_site_refinement_flags_occupancy
_atom_site_disorder_assembly
_atom_site_disorder_group
S1 S 0.74309(9) 0.25192(10) 0.50220(8) 0.0284(6) Uani 0.827(10) 1 d . . P A 1
O11A O 0.7678(2) 0.2242(2) 0.46275(19) 0.0391(13) Uani 0.827(10) 1 d . . P A 1
O12A O 0.6708(4) 0.2337(5) 0.4832(4) 0.050(3) Uani 0.827(10) 1 d . . P A 1
O13A O 0.7730(2) 0.3193(2) 0.50789(18) 0.0312(11) Uani 0.827(10) 1 d . . P A 1
O14A O 0.7636(4) 0.2348(2) 0.5521(2) 0.072(2) Uani 0.827(10) 1 d . . P A 1
S2 S 0.78128(10) 0.27203(7) -0.01959(7) 0.0552(4) Uani 1 1 d D . . . .
O21A O 0.7549(3) 0.3059(2) 0.0116(3) 0.084(2) Uani 1 1 d D . . . .
O22A O 0.7873(4) 0.2927(3) -0.0690(2) 0.096(2) Uani 1 1 d D . . . .
O23A O 0.8520(3) 0.2846(2) 0.0103(2) 0.0663(14) Uani 1 1 d D . . . .
O24A O 0.7493(3) 0.2069(2) -0.0272(2) 0.0676(15) Uani 1 1 d D . . . .
S3 S 0.2526(5) 0.2466(4) 0.2514(3) 0.0283(16) Uani 0.678(4) 1 d . . P B 1
O31A O 0.2671(3) 0.2984(3) 0.2948(2) 0.0395(14) Uani 0.678(4) 1 d . . P B 1
O32A O 0.3159(2) 0.2499(2) 0.23944(18) 0.0287(12) Uani 0.678(4) 1 d . . P B 1
O33A O 0.2073(3) 0.2547(2) 0.20652(18) 0.0320(13) Uani 0.678(4) 1 d . . P B 1
O34A O 0.2241(3) 0.1891(3) 0.2696(2) 0.0438(15) Uani 0.678(4) 1 d . . P B 1
S4 S 0.72822(7) 0.76977(6) 0.24537(5) 0.0311(4) Uani 0.934(4) 1 d . . P C 1
O41A O 0.7683(2) 0.78724(19) 0.20837(16) 0.0366(10) Uani 0.934(4) 1 d . . P C 1
O42A O 0.7478(2) 0.72573(19) 0.27401(18) 0.0385(10) Uani 0.934(4) 1 d . . P C 1
O43A O 0.7405(2) 0.82571(18) 0.28250(16) 0.0464(11) Uani 0.934(4) 1 d . . P C 1
O44A O 0.6578(2) 0.74356(19) 0.21813(17) 0.0419(10) Uani 0.934(4) 1 d . . P C 1
S1' S 0.7326(6) 0.2339(6) 0.5161(5) 0.036(3) Uiso 0.173(10) 1 d D . P A 2
O11' O 0.7200(16) 0.2150(14) 0.5645(9) 0.062(9) Uiso 0.173(10) 1 d D . P A 2
O12' O 0.6637(15) 0.224(3) 0.4817(19) 0.08(3) Uiso 0.173(10) 1 d D . P A 2
O13' O 0.7647(16) 0.3020(10) 0.5221(14) 0.057(10) Uiso 0.173(10) 1 d D . P A 2
O14' O 0.7611(15) 0.2008(14) 0.4868(12) 0.064(9) Uiso 0.173(10) 1 d D . P A 2
S3' S 0.2635(9) 0.2437(8) 0.2542(7) 0.026(4) Uani 0.322(4) 1 d D . P B 2
O31' O 0.2004(5) 0.2417(5) 0.2657(4) 0.029(3) Uiso 0.322(4) 1 d D . P B 2
O32' O 0.2843(5) 0.2940(4) 0.2241(4) 0.028(2) Uiso 0.322(4) 1 d D . P B 2
O33' O 0.2473(5) 0.1840(4) 0.2167(4) 0.029(2) Uiso 0.322(4) 1 d D . P B 2
O34' O 0.3137(5) 0.2470(5) 0.2989(4) 0.030(3) Uiso 0.322(4) 1 d D . P B 2
S4' S 0.7584(8) 0.7389(7) 0.2474(7) 0.015(4) Uiso 0.066(4) 1 d . . P C 2
O41' O 0.737(3) 0.787(2) 0.2166(19) 0.014(10) Uiso 0.066(4) 1 d . . P C 2
O42' O 0.829(2) 0.7637(18) 0.2743(15) 0.011(9) Uiso 0.066(4) 1 d . . P C 2
O43' O 0.736(2) 0.684(2) 0.2098(18) 0.022(10) Uiso 0.066(4) 1 d . . P C 2
O44' O 0.719(3) 0.716(2) 0.285(2) 0.016(10) Uiso 0.066(4) 1 d . . P C 2
N1A N 0.8153(2) 0.6998(2) 0.40957(15) 0.0302(9) Uani 1 1 d . . . . .
C1A C 0.8300(3) 0.7628(2) 0.4399(2) 0.0350(12) Uani 1 1 d . . . . .
H1AA H 0.8063 0.7588 0.4676 0.042 Uiso 1 1 calc R U . . .
H1AB H 0.8777 0.7803 0.4571 0.042 Uiso 1 1 calc R U . . .
C2A C 0.8112(3) 0.8068(3) 0.4076(2) 0.0444(14) Uani 1 1 d . . . . .
H2AA H 0.7634 0.7902 0.3907 0.053 Uiso 1 1 calc R U . . .
H2AB H 0.8348 0.8115 0.3798 0.053 Uiso 1 1 calc R U . . .
C3A C 0.8281(4) 0.8683(3) 0.4411(3) 0.0560(18) Uani 1 1 d . . . . .
H3AA H 0.8045 0.8629 0.4688 0.067 Uiso 1 1 calc R U . . .
H3AB H 0.8758 0.8839 0.4583 0.067 Uiso 1 1 calc R U . . .
C4A C 0.8116(4) 0.9151(3) 0.4123(3) 0.068(2) Uani 1 1 d . . . . .
H4AA H 0.8240 0.9533 0.4367 0.102 Uiso 1 1 calc R U . . .
H4AB H 0.7643 0.9007 0.3959 0.102 Uiso 1 1 calc R U . . .
H4AC H 0.8358 0.9218 0.3854 0.102 Uiso 1 1 calc R U . . .
C5A C 0.8380(3) 0.6632(2) 0.4491(2) 0.0348(12) Uani 1 1 d . . . . .
H5AA H 0.8861 0.6825 0.4639 0.042 Uiso 1 1 calc R U . . .
H5AB H 0.8169 0.6655 0.4780 0.042 Uiso 1 1 calc R U . . .
C6A C 0.8229(3) 0.5969(3) 0.4274(2) 0.0483(14) Uani 1 1 d . . . . .
H6AA H 0.7748 0.5753 0.4175 0.058 Uiso 1 1 calc R U . . .
H6AB H 0.8390 0.5936 0.3957 0.058 Uiso 1 1 calc R U . . .
C7A C 0.8557(3) 0.5679(3) 0.4675(3) 0.0444(14) Uani 1 1 d . . . . .
H7AA H 0.9036 0.5908 0.4781 0.053 Uiso 1 1 calc R U . . .
H7AB H 0.8386 0.5707 0.4987 0.053 Uiso 1 1 calc R U . . .
C8A C 0.8444(4) 0.5026(3) 0.4481(3) 0.0652(19) Uani 1 1 d . . . . .
H8AA H 0.8666 0.4860 0.4757 0.098 Uiso 1 1 calc R U . . .
H8AB H 0.8622 0.4996 0.4178 0.098 Uiso 1 1 calc R U . . .
H8AC H 0.7971 0.4795 0.4382 0.098 Uiso 1 1 calc R U . . .
C9A C 0.7424(3) 0.6703(2) 0.3824(2) 0.0349(11) Uani 1 1 d . . . . .
H9AA H 0.7348 0.6288 0.3643 0.042 Uiso 1 1 calc R U . . .
H9AB H 0.7310 0.6938 0.3554 0.042 Uiso 1 1 calc R U . . .
C10A C 0.6956(3) 0.6653(3) 0.4173(2) 0.0394(13) Uani 1 1 d . . . . .
H10A H 0.7073 0.6436 0.4457 0.047 Uiso 1 1 calc R U . . .
H10B H 0.6989 0.7065 0.4331 0.047 Uiso 1 1 calc R U . . .
C11A C 0.6260(3) 0.6307(3) 0.3846(3) 0.0495(15) Uani 1 1 d . . . . .
H11A H 0.6232 0.5894 0.3698 0.059 Uiso 1 1 calc R U . . .
H11B H 0.6158 0.6517 0.3553 0.059 Uiso 1 1 calc R U . . .
C12A C 0.5747(4) 0.6253(4) 0.4156(3) 0.0605(19) Uani 1 1 d . . . . .
H12A H 0.5309 0.6027 0.3926 0.091 Uiso 1 1 calc R U . . .
H12B H 0.5766 0.6660 0.4298 0.091 Uiso 1 1 calc R U . . .
H12C H 0.5838 0.6036 0.4441 0.091 Uiso 1 1 calc R U . . .
C13A C 0.8507(3) 0.7032(3) 0.36654(19) 0.0391(13) Uani 1 1 d . . . . .
H13A H 0.8274 0.6865 0.3312 0.047 Uiso 1 1 calc R U . . .
C14A C 0.9245(3) 0.7341(3) 0.3823(2) 0.0417(13) Uani 1 1 d . . . . .
H14A H 0.9445 0.7149 0.4095 0.050 Uiso 1 1 calc R U . . .
H14B H 0.9358 0.7776 0.3969 0.050 Uiso 1 1 calc R U . . .
C15A C 0.9512(3) 0.7283(4) 0.3350(2) 0.0600(19) Uani 1 1 d . . . . .
H15A H 0.9308 0.7476 0.3082 0.072 Uiso 1 1 calc R U . . .
H15B H 0.9386 0.6846 0.3203 0.072 Uiso 1 1 calc R U . . .
C16A C 1.0260(3) 0.7578(4) 0.3474(3) 0.074(2) Uani 1 1 d . . . . .
H16A H 1.0404 0.7529 0.3155 0.111 Uiso 1 1 calc R U . . .
H16B H 1.0467 0.7381 0.3732 0.111 Uiso 1 1 calc R U . . .
H16C H 1.0388 0.8012 0.3615 0.111 Uiso 1 1 calc R U . . .
N1B N 0.6694(2) 0.8267(2) 0.07964(17) 0.0397(11) Uani 1 1 d . . . . .
C1B C 0.6529(3) 0.7626(2) 0.05089(19) 0.0386(13) Uani 1 1 d . . . . .
H1BA H 0.6773 0.7646 0.0237 0.046 Uiso 1 1 calc R U . . .
H1BB H 0.6054 0.7463 0.0331 0.046 Uiso 1 1 calc R U . . .
C2B C 0.6689(3) 0.7178(3) 0.0852(2) 0.0483(15) Uani 1 1 d . . . . .
H2BA H 0.7132 0.7374 0.1094 0.058 Uiso 1 1 calc R U . . .
H2BB H 0.6366 0.7066 0.1062 0.058 Uiso 1 1 calc R U . . .
C3B C 0.6667(3) 0.6613(3) 0.0516(2) 0.0487(15) Uani 1 1 d . . . . .
H3BA H 0.6241 0.6448 0.0249 0.058 Uiso 1 1 calc R U . . .
H3BB H 0.7019 0.6725 0.0332 0.058 Uiso 1 1 calc R U . . .
C4B C 0.6750(5) 0.6130(4) 0.0813(4) 0.075(2) Uani 1 1 d . . . . .
H4BA H 0.6732 0.5777 0.0573 0.113 Uiso 1 1 calc R U . . .
H4BB H 0.6397 0.6008 0.0989 0.113 Uiso 1 1 calc R U . . .
H4BC H 0.7176 0.6286 0.1073 0.113 Uiso 1 1 calc R U . . .
C5B C 0.7421(3) 0.8551(3) 0.1066(2) 0.0406(13) Uani 1 1 d . . . . .
H5BA H 0.7519 0.8336 0.1357 0.049 Uiso 1 1 calc R U . . .
H5BB H 0.7510 0.8979 0.1221 0.049 Uiso 1 1 calc R U . . .
C6B C 0.7901(3) 0.8547(3) 0.0733(2) 0.0452(14) Uani 1 1 d . . . . .
H6BA H 0.7852 0.8123 0.0599 0.054 Uiso 1 1 calc R U . . .
H6BB H 0.7804 0.8747 0.0431 0.054 Uiso 1 1 calc R U . . .
C7B C 0.8593(3) 0.8883(3) 0.1060(3) 0.0519(17) Uani 1 1 d . . . . .
H7BA H 0.8664 0.8715 0.1384 0.062 Uiso 1 1 calc R U . . .
H7BB H 0.8651 0.9318 0.1158 0.062 Uiso 1 1 calc R U . . .
C8B C 0.9103(4) 0.8832(4) 0.0775(3) 0.062(2) Uani 1 1 d . . . . .
H8BA H 0.9544 0.9056 0.1000 0.094 Uiso 1 1 calc R U . . .
H8BB H 0.9039 0.9004 0.0456 0.094 Uiso 1 1 calc R U . . .
H8BC H 0.9053 0.8403 0.0684 0.094 Uiso 1 1 calc R U . . .
C9B C 0.6483(3) 0.8617(3) 0.0391(2) 0.0474(15) Uani 1 1 d . . . . .
H9BA H 0.6000 0.8433 0.0249 0.057 Uiso 1 1 calc R U . . .
H9BB H 0.6685 0.8563 0.0101 0.057 Uiso 1 1 calc R U . . .
C10B C 0.6655(7) 0.9296(4) 0.0574(4) 0.107(4) Uani 1 1 d . . . . .
H10C H 0.7128 0.9477 0.0757 0.128 Uiso 1 1 calc R U . . .
H10D H 0.6400 0.9357 0.0825 0.128 Uiso 1 1 calc R U . . .
C11B C 0.6487(8) 0.9667(8) 0.0060(10) 0.222(15) Uani 1 1 d . . . . .
H11C H 0.6737 1.0110 0.0136 0.266 Uiso 1 1 calc R U . . .
H11D H 0.6520 0.9474 -0.0275 0.266 Uiso 1 1 calc R U . . .
C12B C 0.5980(14) 0.9551(6) 0.0099(5) 0.235(15) Uani 1 1 d . . . . .
H12D H 0.5724 0.9703 -0.0168 0.352 Uiso 1 1 calc R U . . .
H12E H 0.5986 0.9739 0.0446 0.352 Uiso 1 1 calc R U . . .
H12F H 0.5778 0.9108 0.0054 0.352 Uiso 1 1 calc R U . . .
C13B C 0.6339(3) 0.8258(3) 0.12274(19) 0.0413(13) Uani 1 1 d . . . . .
H13B H 0.6470 0.8681 0.1414 0.050 Uiso 1 1 calc R U . . .
H13C H 0.6498 0.8023 0.1480 0.050 Uiso 1 1 calc R U . . .
C14B C 0.5587(3) 0.7992(3) 0.1061(2) 0.0518(16) Uani 1 1 d . . . . .
H14C H 0.5416 0.8188 0.0778 0.062 Uiso 1 1 calc R U . . .
H14D H 0.5441 0.7550 0.0927 0.062 Uiso 1 1 calc R U . . .
C15B C 0.5322(3) 0.8104(3) 0.1526(2) 0.0504(15) Uani 1 1 d . . . . .
H15C H 0.5508 0.7918 0.1810 0.060 Uiso 1 1 calc R U . . .
H15D H 0.5468 0.8548 0.1654 0.060 Uiso 1 1 calc R U . . .
C16B C 0.4577(3) 0.7843(4) 0.1400(3) 0.0616(18) Uani 1 1 d . . . . .
H16D H 0.4433 0.7921 0.1714 0.092 Uiso 1 1 calc R U . . .
H16E H 0.4429 0.7403 0.1274 0.092 Uiso 1 1 calc R U . . .
H16F H 0.4389 0.8037 0.1129 0.092 Uiso 1 1 calc R U . . .
N1C N 0.2904(3) -0.0948(2) 0.1679(2) 0.0507(13) Uani 1 1 d . . . . .
C1C C 0.2769(3) -0.1631(3) 0.1577(3) 0.0515(16) Uani 1 1 d . . . . .
H1CA H 0.2289 -0.1847 0.1499 0.062 Uiso 1 1 calc R U . . .
H1CB H 0.2913 -0.1733 0.1264 0.062 Uiso 1 1 calc R U . . .
C2C C 0.3110(3) -0.1862(3) 0.2025(2) 0.0470(14) Uani 1 1 d . . . . .
H2CA H 0.2947 -0.1788 0.2334 0.056 Uiso 1 1 calc R U . . .
H2CB H 0.3589 -0.1635 0.2117 0.056 Uiso 1 1 calc R U . . .
C3C C 0.2985(4) -0.2541(3) 0.1881(3) 0.0550(16) Uani 1 1 d . . . . .
H3CA H 0.3145 -0.2614 0.1570 0.066 Uiso 1 1 calc R U . . .
H3CB H 0.2506 -0.2767 0.1791 0.066 Uiso 1 1 calc R U . . .
C4C C 0.3331(4) -0.2778(4) 0.2328(3) 0.071(2) Uani 1 1 d . . . . .
H4CA H 0.3239 -0.3215 0.2224 0.107 Uiso 1 1 calc R U . . .
H4CB H 0.3169 -0.2711 0.2635 0.107 Uiso 1 1 calc R U . . .
H4CC H 0.3806 -0.2561 0.2413 0.107 Uiso 1 1 calc R U . . .
C5C C 0.3632(3) -0.0593(3) 0.1793(3) 0.0485(15) Uani 1 1 d . . . . .
H5CA H 0.3696 -0.0154 0.1876 0.058 Uiso 1 1 calc R U . . .
H5CB H 0.3859 -0.0703 0.2109 0.058 Uiso 1 1 calc R U . . .
C6C C 0.3958(3) -0.0681(3) 0.1371(3) 0.0521(15) Uani 1 1 d . . . . .
H6CA H 0.3806 -0.0490 0.1078 0.063 Uiso 1 1 calc R U . . .
H6CB H 0.3835 -0.1121 0.1239 0.063 Uiso 1 1 calc R U . . .
C7C C 0.4707(3) -0.0396(3) 0.1577(3) 0.0557(17) Uani 1 1 d . . . . .
H7CA H 0.4823 0.0032 0.1746 0.067 Uiso 1 1 calc R U . . .
H7CB H 0.4861 -0.0618 0.1844 0.067 Uiso 1 1 calc R U . . .
C8C C 0.5050(4) -0.0413(4) 0.1158(3) 0.074(2) Uani 1 1 d . . . . .
H8CA H 0.5526 -0.0227 0.1308 0.111 Uiso 1 1 calc R U . . .
H8CB H 0.4907 -0.0186 0.0896 0.111 Uiso 1 1 calc R U . . .
H8CC H 0.4944 -0.0836 0.0994 0.111 Uiso 1 1 calc R U . . .
C9C C 0.2683(3) -0.0758(3) 0.2146(3) 0.0598(19) Uani 1 1 d . . . . .
H9CA H 0.2946 -0.0845 0.2458 0.072 Uiso 1 1 calc R U . . .
H9CB H 0.2783 -0.0312 0.2195 0.072 Uiso 1 1 calc R U . . .
C10C C 0.1966(3) -0.1059(3) 0.2118(4) 0.070(2) Uani 1 1 d . . . . .
H10E H 0.1863 -0.1502 0.2106 0.084 Uiso 1 1 calc R U . . .
H10F H 0.1691 -0.0996 0.1798 0.084 Uiso 1 1 calc R U . . .
C11C C 0.1817(4) -0.0774(4) 0.2607(5) 0.106(4) Uani 1 1 d . . . . .
H11E H 0.2085 -0.0850 0.2923 0.127 Uiso 1 1 calc R U . . .
H11F H 0.1944 -0.0328 0.2625 0.127 Uiso 1 1 calc R U . . .
C12C C 0.1086(5) -0.1039(5) 0.2596(7) 0.163(8) Uani 1 1 d . . . . .
H12G H 0.1013 -0.0855 0.2913 0.244 Uiso 1 1 calc R U . . .
H12H H 0.0958 -0.1481 0.2576 0.244 Uiso 1 1 calc R U . . .
H12I H 0.0821 -0.0950 0.2291 0.244 Uiso 1 1 calc R U . . .
C13C C 0.2540(4) -0.0800(3) 0.1175(3) 0.073(3) Uani 1 1 d . . . . .
H13D H 0.2697 -0.0940 0.0881 0.087 Uiso 1 1 calc R U . . .
H13E H 0.2064 -0.1034 0.1102 0.087 Uiso 1 1 calc R U . . .
C14C C 0.2631(4) -0.0130(3) 0.1193(4) 0.081(3) Uani 1 1 d . . . . .
H14W H 0.3099 0.0109 0.1235 0.097 Uiso 1 1 calc R U . . .
H14X H 0.2491 0.0023 0.1491 0.097 Uiso 1 1 calc R U . . .
C15C C 0.2205(5) -0.0063(3) 0.0674(5) 0.122(5) Uani 1 1 d . . . . .
H15W H 0.2333 -0.0237 0.0377 0.147 Uiso 1 1 calc R U . . .
H15X H 0.1736 -0.0296 0.0640 0.147 Uiso 1 1 calc R U . . .
C16C C 0.2290(5) 0.0609(4) 0.0653(6) 0.134(6) Uani 1 1 d . . . . .
H16Y H 0.2025 0.0638 0.0318 0.201 Uiso 1 1 calc R U . . .
H16Z H 0.2754 0.0841 0.0690 0.201 Uiso 1 1 calc R U . . .
H17A H 0.2143 0.0777 0.0937 0.201 Uiso 1 1 calc R U . . .
N1D N 0.8334(3) 0.4822(2) 0.0812(2) 0.0489(13) Uani 1 1 d . . . . .
C1D C 0.8521(3) 0.4435(3) 0.0422(3) 0.0552(17) Uani 1 1 d . . . . .
H1DA H 0.8576 0.4080 0.0571 0.066 Uiso 1 1 calc R U . . .
H1DB H 0.8153 0.4278 0.0103 0.066 Uiso 1 1 calc R U . . .
C2D C 0.9144(4) 0.4765(3) 0.0271(3) 0.0624(18) Uani 1 1 d . . . . .
H2DA H 0.9494 0.5003 0.0587 0.075 Uiso 1 1 calc R U . . .
H2DB H 0.9060 0.5049 0.0038 0.075 Uiso 1 1 calc R U . . .
C3D C 0.9369(4) 0.4290(4) -0.0012(3) 0.068(2) Uani 1 1 d . . . . .
H3DA H 0.8975 0.3957 -0.0232 0.082 Uiso 1 1 calc R U . . .
H3DB H 0.9631 0.4487 -0.0244 0.082 Uiso 1 1 calc R U . . .
C4D C 0.9752(5) 0.4036(5) 0.0335(4) 0.087(3) Uani 1 1 d . . . . .
H4DA H 0.9880 0.3742 0.0134 0.131 Uiso 1 1 calc R U . . .
H4DB H 0.9492 0.3830 0.0561 0.131 Uiso 1 1 calc R U . . .
H4DC H 1.0147 0.4362 0.0550 0.131 Uiso 1 1 calc R U . . .
C5D C 0.7650(3) 0.4462(3) 0.0829(2) 0.0504(16) Uani 1 1 d . . . . .
H5DA H 0.7650 0.4067 0.0926 0.060 Uiso 1 1 calc R U . . .
H5DB H 0.7357 0.4376 0.0473 0.060 Uiso 1 1 calc R U . . .
C6D C 0.7362(3) 0.4761(3) 0.1200(2) 0.0464(14) Uani 1 1 d . . . . .
H6DA H 0.7552 0.4729 0.1563 0.056 Uiso 1 1 calc R U . . .
H6DB H 0.7468 0.5198 0.1179 0.056 Uiso 1 1 calc R U . . .
C7D C 0.6625(3) 0.4445(3) 0.1054(2) 0.058(2) Uani 1 1 d . . . . .
H7DA H 0.6527 0.4006 0.1066 0.070 Uiso 1 1 calc R U . . .
H7DB H 0.6442 0.4481 0.0692 0.070 Uiso 1 1 calc R U . . .
C8D C 0.6290(4) 0.4702(4) 0.1409(3) 0.0584(19) Uani 1 1 d . . . . .
H8DA H 0.5814 0.4481 0.1296 0.088 Uiso 1 1 calc R U . . .
H8DB H 0.6376 0.5134 0.1393 0.088 Uiso 1 1 calc R U . . .
H8DC H 0.6460 0.4658 0.1767 0.088 Uiso 1 1 calc R U . . .
C9D C 0.8373(3) 0.5437(3) 0.0648(3) 0.0446(14) Uani 1 1 d . . . . .
H9DA H 0.8285 0.5690 0.0924 0.053 Uiso 1 1 calc R U . . .
H9DB H 0.8829 0.5647 0.0629 0.053 Uiso 1 1 calc R U . . .
C10D C 0.7912(4) 0.5412(4) 0.0136(3) 0.0632(18) Uani 1 1 d . . . . .
H10G H 0.7452 0.5245 0.0159 0.076 Uiso 1 1 calc R U . . .
H10H H 0.7971 0.5140 -0.0142 0.076 Uiso 1 1 calc R U . . .
C11D C 0.8054(5) 0.6064(5) 0.0002(4) 0.079(3) Uani 1 1 d . . . . .
H11G H 0.7697 0.6055 -0.0296 0.095 Uiso 1 1 calc R U . . .
H11H H 0.8053 0.6344 0.0304 0.095 Uiso 1 1 calc R U . . .
C12D C 0.8703(5) 0.6306(6) -0.0132(5) 0.115(4) Uani 1 1 d . . . . .
H12J H 0.8771 0.6719 -0.0204 0.172 Uiso 1 1 calc R U . . .
H12K H 0.8701 0.6041 -0.0441 0.172 Uiso 1 1 calc R U . . .
H12L H 0.9059 0.6315 0.0162 0.172 Uiso 1 1 calc R U . . .
C13D C 0.8800(3) 0.4974(3) 0.1342(2) 0.0509(15) Uani 1 1 d . . . . .
H13F H 0.8694 0.5273 0.1565 0.061 Uiso 1 1 calc R U . . .
H13G H 0.9252 0.5175 0.1310 0.061 Uiso 1 1 calc R U . . .
C14D C 0.8795(4) 0.4435(4) 0.1618(3) 0.0601(19) Uani 1 1 d . . . . .
H14E H 0.8385 0.4296 0.1732 0.072 Uiso 1 1 calc R U . . .
H14F H 0.8797 0.4095 0.1368 0.072 Uiso 1 1 calc R U . . .
C15D C 0.9379(5) 0.4589(5) 0.2086(4) 0.087(3) Uani 1 1 d . . . . .
H15E H 0.9304 0.4256 0.2290 0.104 Uiso 1 1 calc R U . . .
H15F H 0.9412 0.4964 0.2313 0.104 Uiso 1 1 calc R U . . .
C16D C 1.0028(6) 0.4686(6) 0.1938(4) 0.120(4) Uani 1 1 d . . . . .
H16G H 1.0388 0.4794 0.2255 0.180 Uiso 1 1 calc R U . . .
H16H H 1.0105 0.5016 0.1737 0.180 Uiso 1 1 calc R U . . .
H16I H 1.0006 0.4311 0.1728 0.180 Uiso 1 1 calc R U . . .
N1E N 0.4894(2) 0.35208(18) 0.24932(17) 0.0278(9) Uani 1 1 d . . . . .
C1E C 0.5593(2) 0.3681(2) 0.2420(2) 0.0301(11) Uani 1 1 d . . . . .
H1EA H 0.5730 0.4097 0.2338 0.036 Uiso 1 1 calc R U . . .
H1EB H 0.5896 0.3690 0.2755 0.036 Uiso 1 1 calc R U . . .
C2E C 0.5673(3) 0.3246(3) 0.1993(2) 0.0393(13) Uani 1 1 d . . . . .
H2EA H 0.5447 0.2819 0.2022 0.047 Uiso 1 1 calc R U . . .
H2EB H 0.5470 0.3312 0.1646 0.047 Uiso 1 1 calc R U . . .
C3E C 0.6402(3) 0.3355(3) 0.2048(3) 0.0499(15) Uani 1 1 d . . . . .
H3EA H 0.6601 0.3280 0.2392 0.060 Uiso 1 1 calc R U . . .
H3EB H 0.6629 0.3784 0.2028 0.060 Uiso 1 1 calc R U . . .
C4E C 0.6494(4) 0.2933(4) 0.1616(3) 0.070(2) Uani 1 1 d . . . . .
H4EA H 0.6965 0.3010 0.1657 0.105 Uiso 1 1 calc R U . . .
H4EB H 0.6302 0.3011 0.1275 0.105 Uiso 1 1 calc R U . . .
H4EC H 0.6275 0.2508 0.1640 0.105 Uiso 1 1 calc R U . . .
C5E C 0.4684(3) 0.2929(2) 0.2685(2) 0.0358(12) Uani 1 1 d . . . . .
H5EA H 0.4227 0.2843 0.2713 0.043 Uiso 1 1 calc R U . . .
H5EB H 0.4678 0.2603 0.2418 0.043 Uiso 1 1 calc R U . . .
C6E C 0.5093(3) 0.2890(2) 0.3198(2) 0.0409(13) Uani 1 1 d . . . . .
H6EA H 0.5062 0.3176 0.3481 0.049 Uiso 1 1 calc R U . . .
H6EB H 0.5560 0.3002 0.3190 0.049 Uiso 1 1 calc R U . . .
C7E C 0.4841(3) 0.2236(3) 0.3297(3) 0.0494(15) Uani 1 1 d . . . . .
H7EA H 0.4372 0.2128 0.3299 0.059 Uiso 1 1 calc R U . . .
H7EB H 0.4868 0.1954 0.3007 0.059 Uiso 1 1 calc R U . . .
C8E C 0.5228(4) 0.2150(3) 0.3809(3) 0.0642(19) Uani 1 1 d . . . . .
H8EA H 0.5049 0.1726 0.3853 0.096 Uiso 1 1 calc R U . . .
H8EB H 0.5193 0.2420 0.4098 0.096 Uiso 1 1 calc R U . . .
H8EC H 0.5690 0.2249 0.3807 0.096 Uiso 1 1 calc R U . . .
C9E C 0.4912(3) 0.4051(2) 0.2879(2) 0.0296(11) Uani 1 1 d . . . . .
H9EA H 0.5271 0.4116 0.3196 0.036 Uiso 1 1 calc R U . . .
H9EB H 0.5022 0.4424 0.2724 0.036 Uiso 1 1 calc R U . . .
C10E C 0.4277(3) 0.3972(2) 0.3041(2) 0.0345(12) Uani 1 1 d . . . . .
H10I H 0.4221 0.3673 0.3278 0.041 Uiso 1 1 calc R U . . .
H10J H 0.3899 0.3815 0.2729 0.041 Uiso 1 1 calc R U . . .
C11E C 0.4296(3) 0.4582(3) 0.3316(3) 0.0421(14) Uani 1 1 d . . . . .
H11I H 0.4712 0.4768 0.3593 0.051 Uiso 1 1 calc R U . . .
H11J H 0.4287 0.4861 0.3063 0.051 Uiso 1 1 calc R U . . .
C12E C 0.3722(4) 0.4503(4) 0.3552(3) 0.0628(19) Uani 1 1 d . . . . .
H12M H 0.3746 0.4900 0.3724 0.094 Uiso 1 1 calc R U . . .
H19Z H 0.3736 0.4233 0.3808 0.094 Uiso 1 1 calc R U . . .
H12O H 0.3310 0.4324 0.3277 0.094 Uiso 1 1 calc R U . . .
C13E C 0.4398(2) 0.3447(2) 0.1977(2) 0.0275(11) Uani 1 1 d . . . . .
H13H H 0.4426 0.3123 0.1725 0.033 Uiso 1 1 calc R U . . .
H13I H 0.3951 0.3308 0.2031 0.033 Uiso 1 1 calc R U . . .
C14E C 0.4485(3) 0.4011(2) 0.1737(2) 0.0323(12) Uani 1 1 d . . . . .
H14G H 0.4955 0.4210 0.1750 0.039 Uiso 1 1 calc R U . . .
H14H H 0.4344 0.4302 0.1936 0.039 Uiso 1 1 calc R U . . .
C15E C 0.4073(3) 0.3839(3) 0.1170(2) 0.0360(12) Uani 1 1 d . . . . .
H15G H 0.3611 0.3608 0.1160 0.043 Uiso 1 1 calc R U . . .
H15H H 0.4237 0.3569 0.0970 0.043 Uiso 1 1 calc R U . . .
C16E C 0.4093(4) 0.4400(3) 0.0906(2) 0.0443(15) Uani 1 1 d . . . . .
H16J H 0.3824 0.4264 0.0545 0.066 Uiso 1 1 calc R U . . .
H16K H 0.4548 0.4627 0.0909 0.066 Uiso 1 1 calc R U . . .
H16L H 0.3920 0.4664 0.1096 0.066 Uiso 1 1 calc R U . . .
N1F N 0.6595(2) 0.0535(2) 0.39583(18) 0.0402(10) Uani 1 1 d . . . . .
C1F C 0.6401(3) 0.0865(3) 0.4387(2) 0.0422(13) Uani 1 1 d . . . . .
H1FA H 0.6635 0.0811 0.4729 0.051 Uiso 1 1 calc R U . . .
H1FB H 0.6555 0.1306 0.4377 0.051 Uiso 1 1 calc R U . . .
C2F C 0.5675(3) 0.0656(3) 0.4352(3) 0.0572(17) Uani 1 1 d . . . . .
H2FA H 0.5516 0.0212 0.4351 0.069 Uiso 1 1 calc R U . . .
H2FB H 0.5440 0.0725 0.4017 0.069 Uiso 1 1 calc R U . . .
C3F C 0.5504(3) 0.0979(4) 0.4795(3) 0.0566(18) Uani 1 1 d . . . . .
H3FA H 0.5729 0.0902 0.5130 0.068 Uiso 1 1 calc R U . . .
H3FB H 0.5669 0.1423 0.4801 0.068 Uiso 1 1 calc R U . . .
C4F C 0.4794(4) 0.0779(4) 0.4749(4) 0.075(2) Uani 1 1 d . . . . .
H4FA H 0.4711 0.0996 0.5046 0.113 Uiso 1 1 calc R U . . .
H4FB H 0.4627 0.0340 0.4747 0.113 Uiso 1 1 calc R U . . .
H4FC H 0.4569 0.0867 0.4425 0.113 Uiso 1 1 calc R U . . .
C5F C 0.7333(3) 0.0802(3) 0.4061(2) 0.0381(12) Uani 1 1 d . . . . .
H5FA H 0.7532 0.0750 0.4414 0.046 Uiso 1 1 calc R U . . .
H5FB H 0.7456 0.1244 0.4060 0.046 Uiso 1 1 calc R U . . .
C6F C 0.7632(3) 0.0535(3) 0.3680(2) 0.0438(14) Uani 1 1 d . . . . .
H6FA H 0.7472 0.0616 0.3328 0.053 Uiso 1 1 calc R U . . .
H6FB H 0.7498 0.0088 0.3661 0.053 Uiso 1 1 calc R U . . .
C7F C 0.8378(3) 0.0819(3) 0.3859(2) 0.0478(15) Uani 1 1 d . . . . .
H7FA H 0.8529 0.0763 0.4221 0.057 Uiso 1 1 calc R U . . .
H7FB H 0.8507 0.1262 0.3860 0.057 Uiso 1 1 calc R U . . .
C8F C 0.8725(4) 0.0545(3) 0.3513(3) 0.0537(17) Uani 1 1 d . . . . .
H8FA H 0.9202 0.0745 0.3646 0.081 Uiso 1 1 calc R U . . .
H8FB H 0.8586 0.0608 0.3155 0.081 Uiso 1 1 calc R U . . .
H8FC H 0.8609 0.0108 0.3518 0.081 Uiso 1 1 calc R U . . .
C9F C 0.6371(3) -0.0140(3) 0.3950(2) 0.0454(14) Uani 1 1 d . . . . .
H9FA H 0.6507 -0.0335 0.3668 0.055 Uiso 1 1 calc R U . . .
H9FB H 0.5885 -0.0300 0.3864 0.055 Uiso 1 1 calc R U . . .
C10F C 0.6641(3) -0.0323(3) 0.4462(3) 0.0458(15) Uani 1 1 d . . . . .
H10K H 0.7127 -0.0148 0.4562 0.055 Uiso 1 1 calc R U . . .
H10L H 0.6480 -0.0157 0.4741 0.055 Uiso 1 1 calc R U . . .
C11F C 0.6428(4) -0.1002(3) 0.4407(3) 0.0664(19) Uani 1 1 d . . . . .
H11K H 0.6584 -0.1162 0.4122 0.080 Uiso 1 1 calc R U . . .
H11L H 0.5941 -0.1170 0.4304 0.080 Uiso 1 1 calc R U . . .
C12F C 0.6676(5) -0.1228(5) 0.4898(4) 0.091(3) Uani 1 1 d . . . . .
H12P H 0.6516 -0.1674 0.4830 0.137 Uiso 1 1 calc R U . . .
H12Q H 0.6514 -0.1082 0.5181 0.137 Uiso 1 1 calc R U . . .
H12R H 0.7158 -0.1074 0.4997 0.137 Uiso 1 1 calc R U . . .
C13F C 0.6248(3) 0.0604(3) 0.3412(2) 0.0390(13) Uani 1 1 d . . . . .
H13J H 0.6347 0.0346 0.3146 0.047 Uiso 1 1 calc R U . . .
H13K H 0.5767 0.0447 0.3369 0.047 Uiso 1 1 calc R U . . .
C14F C 0.6441(3) 0.1251(3) 0.3303(2) 0.0469(14) Uani 1 1 d . . . . .
H14I H 0.6892 0.1381 0.3255 0.056 Uiso 1 1 calc R U . . .
H14J H 0.6432 0.1533 0.3601 0.056 Uiso 1 1 calc R U . . .
C15F C 0.5949(3) 0.1268(3) 0.2804(3) 0.0553(16) Uani 1 1 d . . . . .
H15I H 0.5918 0.0946 0.2521 0.066 Uiso 1 1 calc R U . . .
H15J H 0.5508 0.1181 0.2869 0.066 Uiso 1 1 calc R U . . .
C16F C 0.6154(4) 0.1879(3) 0.2634(3) 0.0648(19) Uani 1 1 d . . . . .
H16M H 0.5833 0.1872 0.2316 0.097 Uiso 1 1 calc R U . . .
H16N H 0.6588 0.1964 0.2566 0.097 Uiso 1 1 calc R U . . .
H16O H 0.6175 0.2197 0.2911 0.097 Uiso 1 1 calc R U . . .
N1G N 0.1982(3) 0.5718(2) 0.35442(19) 0.0448(12) Uani 1 1 d . . . . .
C1G C 0.2332(3) 0.5605(3) 0.4050(2) 0.0418(13) Uani 1 1 d . . . . .
H1GA H 0.2139 0.5726 0.4328 0.050 Uiso 1 1 calc R U . . .
H1GB H 0.2799 0.5870 0.4138 0.050 Uiso 1 1 calc R U . . .
C2G C 0.2301(3) 0.4944(3) 0.4052(2) 0.0472(15) Uani 1 1 d . . . . .
H2GA H 0.1843 0.4679 0.4019 0.057 Uiso 1 1 calc R U . . .
H2GB H 0.2445 0.4798 0.3753 0.057 Uiso 1 1 calc R U . . .
C3G C 0.2746(3) 0.4912(3) 0.4559(2) 0.0522(16) Uani 1 1 d . . . . .
H3GA H 0.2599 0.5059 0.4855 0.063 Uiso 1 1 calc R U . . .
H3GB H 0.3201 0.5184 0.4591 0.063 Uiso 1 1 calc R U . . .
C4G C 0.2746(4) 0.4267(3) 0.4588(3) 0.0551(17) Uani 1 1 d . . . . .
H4GA H 0.3036 0.4267 0.4921 0.083 Uiso 1 1 calc R U . . .
H4GB H 0.2902 0.4123 0.4300 0.083 Uiso 1 1 calc R U . . .
H4GC H 0.2298 0.3997 0.4561 0.083 Uiso 1 1 calc R U . . .
C5G C 0.1261(3) 0.5335(3) 0.3396(3) 0.0536(16) Uani 1 1 d . . . . .
H5GA H 0.1216 0.4905 0.3286 0.064 Uiso 1 1 calc R U . . .
H5GB H 0.1034 0.5466 0.3092 0.064 Uiso 1 1 calc R U . . .
C6G C 0.0912(3) 0.5366(3) 0.3831(3) 0.0563(16) Uani 1 1 d . . . . .
H6GA H 0.1103 0.5779 0.4046 0.068 Uiso 1 1 calc R U . . .
H6GB H 0.0978 0.5071 0.4058 0.068 Uiso 1 1 calc R U . . .
C7G C 0.0171(4) 0.5217(4) 0.3592(3) 0.064(2) Uani 1 1 d . . . . .
H7GA H 0.0017 0.4885 0.3286 0.077 Uiso 1 1 calc R U . . .
H7GB H -0.0073 0.5073 0.3851 0.077 Uiso 1 1 calc R U . . .
C8G C 0.0021(4) 0.5768(4) 0.3424(4) 0.085(3) Uani 1 1 d . . . . .
H8GA H -0.0454 0.5655 0.3274 0.128 Uiso 1 1 calc R U . . .
H8GB H 0.0256 0.5909 0.3163 0.128 Uiso 1 1 calc R U . . .
H8GC H 0.0163 0.6095 0.3728 0.128 Uiso 1 1 calc R U . . .
C9G C 0.2257(4) 0.5543(3) 0.3102(2) 0.0560(17) Uani 1 1 d . . . . .
H9GA H 0.2193 0.5104 0.3067 0.067 Uiso 1 1 calc R U . . .
H9GB H 0.2000 0.5606 0.2774 0.067 Uiso 1 1 calc R U . . .
C10G C 0.2972(4) 0.5890(3) 0.3164(3) 0.0599(18) Uani 1 1 d . . . . .
H10M H 0.3231 0.5879 0.3513 0.072 Uiso 1 1 calc R U . . .
H10N H 0.3033 0.6320 0.3139 0.072 Uiso 1 1 calc R U . . .
C11G C 0.3222(5) 0.5612(4) 0.2744(4) 0.083(3) Uani 1 1 d . . . . .
H11M H 0.2967 0.5628 0.2396 0.100 Uiso 1 1 calc R U . . .
H11N H 0.3152 0.5179 0.2766 0.100 Uiso 1 1 calc R U . . .
C12G C 0.3953(5) 0.5952(5) 0.2806(5) 0.097(4) Uani 1 1 d . . . . .
H12S H 0.4098 0.5765 0.2531 0.146 Uiso 1 1 calc R U . . .
H12T H 0.4207 0.5929 0.3147 0.146 Uiso 1 1 calc R U . . .
H12U H 0.4022 0.6379 0.2779 0.146 Uiso 1 1 calc R U . . .
C13G C 0.2079(3) 0.6397(3) 0.3621(2) 0.0441(13) Uani 1 1 d . . . . .
H13L H 0.1868 0.6491 0.3894 0.053 Uiso 1 1 calc R U . . .
H13M H 0.2556 0.6631 0.3748 0.053 Uiso 1 1 calc R U . . .
C14G C 0.1804(4) 0.6614(3) 0.3132(3) 0.0532(16) Uani 1 1 d . . . . .
H14K H 0.2042 0.6561 0.2866 0.064 Uiso 1 1 calc R U . . .
H14L H 0.1333 0.6364 0.2985 0.064 Uiso 1 1 calc R U . . .
C15G C 0.1873(4) 0.7276(3) 0.3258(3) 0.0602(18) Uani 1 1 d . . . . .
H15K H 0.2341 0.7523 0.3421 0.072 Uiso 1 1 calc R U . . .
H15L H 0.1616 0.7325 0.3509 0.072 Uiso 1 1 calc R U . . .
C16G C 0.1629(5) 0.7506(4) 0.2762(3) 0.073(2) Uani 1 1 d . . . . .
H16P H 0.1675 0.7935 0.2853 0.110 Uiso 1 1 calc R U . . .
H16Q H 0.1166 0.7264 0.2602 0.110 Uiso 1 1 calc R U . . .
H16R H 0.1891 0.7466 0.2517 0.110 Uiso 1 1 calc R U . . .
N1H N 0.0231(2) 0.14915(18) 0.23707(18) 0.0331(10) Uani 1 1 d . . . . .
C1H C 0.0166(3) 0.0926(2) 0.2000(2) 0.0407(14) Uani 1 1 d . . . . .
H1HA H 0.0003 0.0565 0.2160 0.049 Uiso 1 1 calc R U . . .
H1HB H -0.0170 0.0884 0.1674 0.049 Uiso 1 1 calc R U . . .
C2H C 0.0794(4) 0.0924(3) 0.1861(3) 0.0559(18) Uani 1 1 d . . . . .
H2HA H 0.1155 0.1031 0.2183 0.067 Uiso 1 1 calc R U . . .
H2HB H 0.0917 0.1234 0.1641 0.067 Uiso 1 1 calc R U . . .
C3H C 0.0697(5) 0.0299(5) 0.1569(4) 0.090(4) Uani 1 1 d . . . . .
H3HA H 0.0313 0.0020 0.1658 0.107 Uiso 1 1 calc R U . . .
H3HB H 0.0542 0.0320 0.1197 0.107 Uiso 1 1 calc R U . . .
C4H C 0.1023(14) 0.0056(12) 0.1573(11) 0.42(3) Uani 1 1 d . . . . .
H4HA H 0.0782 -0.0360 0.1381 0.632 Uiso 1 1 calc R U . . .
H4HB H 0.1224 0.0042 0.1934 0.632 Uiso 1 1 calc R U . . .
H4HC H 0.1368 0.0258 0.1409 0.632 Uiso 1 1 calc R U . . .
C5H C -0.0465(3) 0.1398(3) 0.2418(3) 0.0473(15) Uani 1 1 d . . . . .
H5HA H -0.0745 0.1385 0.2071 0.057 Uiso 1 1 calc R U . . .
H5HB H -0.0642 0.0998 0.2521 0.057 Uiso 1 1 calc R U . . .
C6H C -0.0513(4) 0.1886(3) 0.2807(4) 0.067(2) Uani 1 1 d . . . . .
H6HA H -0.0281 0.2296 0.2745 0.081 Uiso 1 1 calc R U . . .
H6HB H -0.0314 0.1852 0.3167 0.081 Uiso 1 1 calc R U . . .
C7H C -0.1244(4) 0.1778(4) 0.2727(4) 0.085(3) Uani 1 1 d . . . . .
H7HA H -0.1432 0.1822 0.2367 0.102 Uiso 1 1 calc R U . . .
H7HB H -0.1472 0.1357 0.2769 0.102 Uiso 1 1 calc R U . . .
C8H C -0.1360(5) 0.2217(5) 0.3106(7) 0.140(6) Uani 1 1 d . . . . .
H8HA H -0.1833 0.2143 0.3040 0.210 Uiso 1 1 calc R U . . .
H8HB H -0.1133 0.2634 0.3066 0.210 Uiso 1 1 calc R U . . .
H8HC H -0.1190 0.2163 0.3461 0.210 Uiso 1 1 calc R U . . .
C9H C 0.0700(3) 0.1547(2) 0.2898(2) 0.0333(12) Uani 1 1 d . . . . .
H9HA H 0.1150 0.1646 0.2851 0.040 Uiso 1 1 calc R U . . .
H9HB H 0.0696 0.1894 0.3138 0.040 Uiso 1 1 calc R U . . .
C10H C 0.0553(3) 0.0993(2) 0.3152(2) 0.0349(12) Uani 1 1 d . . . . .
H10O H 0.0647 0.0665 0.2956 0.042 Uiso 1 1 calc R U . . .
H10P H 0.0082 0.0843 0.3149 0.042 Uiso 1 1 calc R U . . .
C11H C 0.0979(3) 0.1157(3) 0.3718(2) 0.0424(14) Uani 1 1 d . . . . .
H11O H 0.1445 0.1354 0.3719 0.051 Uiso 1 1 calc R U . . .
H11P H 0.0850 0.1457 0.3918 0.051 Uiso 1 1 calc R U . . .
C12H C 0.0918(4) 0.0605(3) 0.3991(3) 0.0570(18) Uani 1 1 d . . . . .
H12V H 0.1199 0.0739 0.4348 0.085 Uiso 1 1 calc R U . . .
H12W H 0.1055 0.0310 0.3800 0.085 Uiso 1 1 calc R U . . .
H12X H 0.0459 0.0414 0.4000 0.085 Uiso 1 1 calc R U . . .
C13H C 0.0519(3) 0.2062(2) 0.2162(2) 0.0392(13) Uani 1 1 d . . . . .
H13N H 0.0548 0.2417 0.2413 0.047 Uiso 1 1 calc R U . . .
H19Y H 0.0973 0.2099 0.2151 0.047 Uiso 1 1 calc R U . . .
C14H C 0.0152(3) 0.2103(3) 0.1631(3) 0.0494(15) Uani 1 1 d . . . . .
H14M H -0.0316 0.2027 0.1620 0.059 Uiso 1 1 calc R U . . .
H19N H 0.0173 0.1790 0.1364 0.059 Uiso 1 1 calc R U . . .
C15H C 0.0466(4) 0.2744(3) 0.1514(3) 0.0628(19) Uani 1 1 d . . . . .
H15M H 0.0445 0.3051 0.1786 0.075 Uiso 1 1 calc R U . . .
H15N H 0.0935 0.2816 0.1532 0.075 Uiso 1 1 calc R U . . .
C16H C 0.0131(4) 0.2830(4) 0.0982(3) 0.080(3) Uani 1 1 d . . . . .
H16S H 0.0350 0.3243 0.0930 0.120 Uiso 1 1 calc R U . . .
H16T H -0.0332 0.2769 0.0964 0.120 Uiso 1 1 calc R U . . .
H16U H 0.0158 0.2534 0.0710 0.120 Uiso 1 1 calc R U . . .
O1 O 0.7945(3) 0.0457(2) 0.5653(3) 0.0751(16) Uani 1 1 d . . . . .
O2 O 0.99976(19) 0.30709(18) 0.51160(18) 0.0441(10) Uani 1 1 d . . . . .
C1 C 0.6685(5) 0.1102(5) 0.6311(5) 0.096(3) Uani 1 1 d . . . . .
H1A H 0.6332 0.0820 0.6424 0.144 Uiso 1 1 calc R U . . .
H1B H 0.6513 0.1377 0.6121 0.144 Uiso 1 1 calc R U . . .
H1C H 0.7042 0.1340 0.6617 0.144 Uiso 1 1 calc R U . . .
C2 C 0.6941(4) 0.0751(4) 0.5964(3) 0.066(2) Uani 1 1 d . . . . .
H2A H 0.7111 0.0470 0.6156 0.079 Uiso 1 1 calc R U . . .
H2B H 0.6577 0.0503 0.5659 0.079 Uiso 1 1 calc R U . . .
N3 N 0.7463(3) 0.1156(3) 0.5785(2) 0.0480(13) Uani 1 1 d . . . . .
H3N H 0.7477 0.1532 0.5770 0.058 Uiso 1 1 calc R U . . .
C4 C 0.7920(3) 0.0969(3) 0.5641(2) 0.0466(15) Uani 1 1 d . . . . .
N5 N 0.8372(2) 0.1409(2) 0.54621(18) 0.0328(10) Uani 1 1 d . . . . .
H5N H 0.8318 0.1765 0.5466 0.039 Uiso 1 1 calc R U . . .
C6 C 0.8893(3) 0.1349(2) 0.5279(2) 0.0325(12) Uani 1 1 d . . . . .
C7 C 0.9119(3) 0.0857(3) 0.5317(2) 0.0400(14) Uani 1 1 d . . . . .
H7A H 0.8914 0.0537 0.5482 0.048 Uiso 1 1 calc R U . . .
C8 C 0.9635(3) 0.0831(3) 0.5117(3) 0.0423(15) Uani 1 1 d . . . . .
H8A H 0.9781 0.0494 0.5147 0.051 Uiso 1 1 calc R U . . .
C9 C 0.9944(3) 0.1281(3) 0.4876(3) 0.0412(14) Uani 1 1 d . . . . .
H9A H 1.0297 0.1252 0.4738 0.049 Uiso 1 1 calc R U . . .
C10 C 0.9739(3) 0.1778(3) 0.4835(2) 0.0356(12) Uani 1 1 d . . . . .
H10Q H 0.9953 0.2091 0.4669 0.043 Uiso 1 1 calc R U . . .
C11 C 0.9221(3) 0.1820(3) 0.5034(2) 0.0317(11) Uani 1 1 d . . . . .
N12 N 0.8994(2) 0.2319(2) 0.49893(19) 0.0344(10) Uani 1 1 d . . . . .
H12N H 0.8568 0.2243 0.4934 0.041 Uiso 1 1 calc R U . . .
C13 C 0.9392(3) 0.2917(3) 0.5025(2) 0.0368(13) Uani 1 1 d . . . . .
N14 N 0.9075(3) 0.3319(2) 0.4973(2) 0.0491(13) Uani 1 1 d . . . . .
H14N H 0.8642 0.3191 0.4898 0.059 Uiso 1 1 calc R U . . .
C15 C 0.9438(3) 0.3960(3) 0.5040(3) 0.0491(15) Uani 1 1 d . . . . .
H15O H 0.9829 0.4070 0.5340 0.059 Uiso 1 1 calc R U . . .
H15P H 0.9159 0.4193 0.5125 0.059 Uiso 1 1 calc R U . . .
C16 C 0.9664(4) 0.4152(3) 0.4566(3) 0.0609(18) Uani 1 1 d . . . . .
H16V H 0.9913 0.4590 0.4641 0.091 Uiso 1 1 calc R U . . .
H16W H 0.9280 0.4061 0.4270 0.091 Uiso 1 1 calc R U . . .
H16X H 0.9945 0.3928 0.4480 0.091 Uiso 1 1 calc R U . . .
O21 O 0.5759(3) 0.3479(3) 0.5721(2) 0.0839(18) Uani 1 1 d . . . . .
O22 O 0.6775(2) 0.3590(2) 0.34641(16) 0.0516(10) Uani 1 1 d . . . . .
C21 C 0.5494(5) 0.1971(4) 0.6037(4) 0.088(3) Uani 1 1 d . . . . .
H21A H 0.5428 0.1866 0.6372 0.133 Uiso 1 1 calc R U . . .
H21B H 0.5573 0.1639 0.5839 0.133 Uiso 1 1 calc R U . . .
H21C H 0.5100 0.2033 0.5838 0.133 Uiso 1 1 calc R U . . .
C22 C 0.6052(4) 0.2522(4) 0.6126(4) 0.069(2) Uani 1 1 d . . . . .
H22A H 0.5976 0.2849 0.6340 0.083 Uiso 1 1 calc R U . . .
H22B H 0.6447 0.2456 0.6327 0.083 Uiso 1 1 calc R U . . .
N23 N 0.6175(4) 0.2716(4) 0.5655(3) 0.077(2) Uani 1 1 d . . . . .
H23N H 0.6386 0.2538 0.5486 0.093 Uiso 1 1 calc R U . . .
C24 C 0.5984(4) 0.3157(4) 0.5455(3) 0.063(2) Uani 1 1 d . . . . .
N25 N 0.6099(3) 0.3241(3) 0.5003(2) 0.0542(14) Uani 1 1 d . . . . .
H25N H 0.6237 0.2973 0.4853 0.065 Uiso 1 1 calc R U . . .
C26 C 0.6030(3) 0.3701(3) 0.4728(3) 0.0473(16) Uani 1 1 d . . . . .
C27 C 0.5548(3) 0.3980(3) 0.4808(3) 0.0589(18) Uani 1 1 d . . . . .
H27A H 0.5268 0.3847 0.5029 0.071 Uiso 1 1 calc R U . . .
C28 C 0.5524(4) 0.4457(4) 0.4536(3) 0.065(2) Uani 1 1 d . . . . .
H28A H 0.5228 0.4661 0.4589 0.078 Uiso 1 1 calc R U . . .
C29 C 0.5896(4) 0.4643(3) 0.4206(3) 0.0615(19) Uani 1 1 d . . . . .
H29A H 0.5849 0.4961 0.4025 0.074 Uiso 1 1 calc R U . . .
C30 C 0.6345(3) 0.4369(3) 0.4130(3) 0.0535(16) Uani 1 1 d . . . . .
H30A H 0.6612 0.4506 0.3901 0.064 Uiso 1 1 calc R U . . .
C31 C 0.6410(3) 0.3889(3) 0.4390(2) 0.0461(14) Uani 1 1 d . . . . .
N32 N 0.6874(3) 0.3619(2) 0.4335(2) 0.0464(12) Uani 1 1 d . . . . .
H32N H 0.7067 0.3507 0.4612 0.056 Uiso 1 1 calc R U . . .
C33 C 0.7053(3) 0.3512(3) 0.3883(2) 0.0485(14) Uani 1 1 d . . . . .
N34 N 0.7585(3) 0.3331(3) 0.3960(3) 0.0643(16) Uani 1 1 d . . . . .
H34N H 0.7816 0.3359 0.4279 0.077 Uiso 1 1 calc R U . . .
C35 C 0.7778(5) 0.3089(4) 0.3516(3) 0.073(2) Uani 1 1 d . . . . .
H35A H 0.7377 0.2808 0.3258 0.087 Uiso 1 1 calc R U . . .
H35B H 0.8059 0.2850 0.3638 0.087 Uiso 1 1 calc R U . . .
C36 C 0.8142(5) 0.3568(4) 0.3251(3) 0.076(2) Uani 1 1 d . . . . .
H36A H 0.8243 0.3372 0.2954 0.114 Uiso 1 1 calc R U . . .
H36B H 0.8552 0.3835 0.3498 0.114 Uiso 1 1 calc R U . . .
H36C H 0.7869 0.3808 0.3129 0.114 Uiso 1 1 calc R U . . .
O41 O 0.9063(2) 0.99614(18) 0.24788(19) 0.0546(12) Uani 1 1 d . . . . .
O42 O 0.5832(2) 0.91941(19) 0.26879(16) 0.0495(10) Uani 1 1 d . . . . .
C41 C 0.9637(6) 0.9047(6) 0.3369(4) 0.113(4) Uani 1 1 d . . . . .
H41A H 1.0098 0.9103 0.3528 0.169 Uiso 1 1 calc R U . . .
H41B H 0.9355 0.8654 0.3419 0.169 Uiso 1 1 calc R U . . .
H41C H 0.9522 0.9375 0.3534 0.169 Uiso 1 1 calc R U . . .
C42 C 0.9544(4) 0.9057(3) 0.2812(3) 0.0582(18) Uani 1 1 d . . . . .
H42A H 0.9841 0.9448 0.2762 0.070 Uiso 1 1 calc R U . . .
H42B H 0.9663 0.8725 0.2647 0.070 Uiso 1 1 calc R U . . .
N43 N 0.8868(3) 0.8984(3) 0.2557(2) 0.0523(14) Uani 1 1 d . . . . .
H43N H 0.8576 0.8613 0.2465 0.063 Uiso 1 1 calc R U . . .
C44 C 0.8667(3) 0.9455(3) 0.2453(2) 0.0402(13) Uani 1 1 d . . . . .
N45 N 0.7990(2) 0.9310(2) 0.23282(19) 0.0408(12) Uani 1 1 d . . . . .
H45N H 0.7755 0.8934 0.2336 0.049 Uiso 1 1 calc R U . . .
C46 C 0.7642(3) 0.9699(3) 0.2191(2) 0.0413(13) Uani 1 1 d . . . . .
C47 C 0.7853(3) 1.0157(3) 0.1909(2) 0.0483(15) Uani 1 1 d . . . . .
H47A H 0.8253 1.0212 0.1812 0.058 Uiso 1 1 calc R U . . .
C48 C 0.7501(4) 1.0535(3) 0.1766(3) 0.0617(19) Uani 1 1 d . . . . .
H48A H 0.7660 1.0845 0.1576 0.074 Uiso 1 1 calc R U . . .
C49 C 0.6922(4) 1.0458(3) 0.1901(3) 0.0600(18) Uani 1 1 d . . . . .
H49A H 0.6673 1.0712 0.1805 0.072 Uiso 1 1 calc R U . . .
C50 C 0.6701(4) 0.9996(3) 0.2183(2) 0.0533(18) Uani 1 1 d . . . . .
H50A H 0.6303 0.9948 0.2281 0.064 Uiso 1 1 calc R U . . .
C51 C 0.7039(3) 0.9611(3) 0.2323(2) 0.0435(14) Uani 1 1 d . . . . .
N52 N 0.6836(3) 0.9147(2) 0.26002(19) 0.0459(12) Uani 1 1 d . . . . .
H52N H 0.7119 0.8965 0.2705 0.055 Uiso 1 1 calc R U . . .
C53 C 0.6245(3) 0.8937(3) 0.2729(2) 0.0433(13) Uani 1 1 d . . . . .
N54 N 0.6178(3) 0.8424(3) 0.2937(2) 0.0558(14) Uani 1 1 d . . . . .
H54N H 0.6517 0.8300 0.3012 0.067 Uiso 1 1 calc R U . . .
C55 C 0.5556(4) 0.8072(3) 0.3038(3) 0.0588(17) Uani 1 1 d . . . . .
H55A H 0.5206 0.7917 0.2708 0.071 Uiso 1 1 calc R U . . .
H55B H 0.5422 0.8335 0.3273 0.071 Uiso 1 1 calc R U . . .
C56 C 0.5647(4) 0.7539(3) 0.3290(3) 0.063(2) Uani 1 1 d . . . . .
H56A H 0.5233 0.7301 0.3359 0.095 Uiso 1 1 calc R U . . .
H56B H 0.5990 0.7695 0.3619 0.095 Uiso 1 1 calc R U . . .
H56C H 0.5777 0.7279 0.3055 0.095 Uiso 1 1 calc R U . . .
O61 O 0.8510(2) 0.1544(2) 0.1313(2) 0.0595(12) Uani 1 1 d . . . . .
O62 O 0.9340(3) 0.1751(2) -0.1005(2) 0.0725(14) Uani 1 1 d . . . . .
C61 C 0.8528(17) 0.2858(7) 0.1702(10) 0.33(2) Uani 1 1 d . . . . .
H61A H 0.8512 0.3048 0.2041 0.497 Uiso 1 1 calc R U . . .
H61B H 0.8598 0.3163 0.1476 0.497 Uiso 1 1 calc R U . . .
H61C H 0.8890 0.2697 0.1751 0.497 Uiso 1 1 calc R U . . .
C62 C 0.7860(12) 0.2324(11) 0.1444(7) 0.211(12) Uani 1 1 d . . . . .
H62A H 0.7781 0.2021 0.1676 0.253 Uiso 1 1 calc R U . . .
H62B H 0.7493 0.2486 0.1392 0.253 Uiso 1 1 calc R U . . .
N63 N 0.7885(8) 0.2034(8) 0.0941(4) 0.223(9) Uani 1 1 d . . . . .
H63N H 0.7647 0.2080 0.0650 0.267 Uiso 1 1 calc R U . . .
C64 C 0.8269(4) 0.1699(5) 0.0922(4) 0.073(2) Uani 1 1 d . . . . .
N65 N 0.8321(3) 0.1536(3) 0.0440(2) 0.0595(15) Uani 1 1 d . . . . .
H65N H 0.8057 0.1604 0.0175 0.071 Uiso 1 1 calc R U . . .
C66 C 0.8774(3) 0.1263(3) 0.0335(3) 0.0444(15) Uani 1 1 d . . . . .
C67 C 0.8839(4) 0.0771(3) 0.0574(3) 0.0602(19) Uani 1 1 d . . . . .
H67A H 0.8584 0.0628 0.0809 0.072 Uiso 1 1 calc R U . . .
C68 C 0.9282(4) 0.0492(3) 0.0463(4) 0.066(2) Uani 1 1 d . . . . .
H68A H 0.9340 0.0166 0.0629 0.080 Uiso 1 1 calc R U . . .
C69 C 0.9628(4) 0.0697(3) 0.0112(3) 0.068(2) Uani 1 1 d . . . . .
H69A H 0.9923 0.0506 0.0031 0.082 Uiso 1 1 calc R U . . .
C70 C 0.9563(3) 0.1166(3) -0.0123(3) 0.0578(18) Uani 1 1 d . . . . .
H70A H 0.9820 0.1299 -0.0360 0.069 Uiso 1 1 calc R U . . .
C71 C 0.9125(3) 0.1461(3) -0.0027(3) 0.0459(14) Uani 1 1 d . . . . .
N72 N 0.9049(2) 0.1946(2) -0.0256(2) 0.0391(11) Uani 1 1 d . . . . .
H72N H 0.8906 0.2196 -0.0086 0.047 Uiso 1 1 calc R U . . .
C73 C 0.9173(3) 0.2081(3) -0.0726(2) 0.0472(14) Uani 1 1 d . . . . .
N74 N 0.9073(3) 0.2591(3) -0.0845(2) 0.0567(15) Uani 1 1 d . . . . .
H74N H 0.8952 0.2804 -0.0620 0.068 Uiso 1 1 calc R U . . .
C75 C 0.9149(4) 0.2804(4) -0.1311(3) 0.0593(17) Uani 1 1 d . . . . .
H75A H 0.8747 0.2888 -0.1473 0.071 Uiso 1 1 calc R U . . .
H75B H 0.9184 0.2477 -0.1554 0.071 Uiso 1 1 calc R U . . .
C76 C 0.9737(5) 0.3371(4) -0.1247(4) 0.083(3) Uani 1 1 d . . . . .
H76A H 0.9754 0.3483 -0.1589 0.124 Uiso 1 1 calc R U . . .
H76B H 1.0139 0.3293 -0.1092 0.124 Uiso 1 1 calc R U . . .
H76C H 0.9698 0.3704 -0.1019 0.124 Uiso 1 1 calc R U . . .
O81 O 0.8650(3) 0.6223(2) 0.18182(18) 0.0584(12) Uani 1 1 d . . . . .
O82 O 0.5777(2) 0.52145(18) 0.23703(19) 0.0503(11) Uani 1 1 d . . . . .
C81 C 0.9461(5) 0.7706(4) 0.1736(4) 0.092(3) Uani 1 1 d . . . . .
H81A H 0.9705 0.7838 0.1478 0.138 Uiso 1 1 calc R U . . .
H81B H 0.9683 0.7489 0.1962 0.138 Uiso 1 1 calc R U . . .
H81C H 0.9442 0.8063 0.1947 0.138 Uiso 1 1 calc R U . . .
C82 C 0.8827(5) 0.7322(3) 0.1483(4) 0.075(2) Uani 1 1 d . . . . .
H82A H 0.8853 0.6970 0.1263 0.090 Uiso 1 1 calc R U . . .
H82B H 0.8612 0.7543 0.1249 0.090 Uiso 1 1 calc R U . . .
N83 N 0.8425(3) 0.7101(2) 0.1827(2) 0.0565(14) Uani 1 1 d . . . . .
H83N H 0.8212 0.7321 0.1945 0.068 Uiso 1 1 calc R U . . .
C84 C 0.8373(3) 0.6555(2) 0.1970(2) 0.0423(13) Uani 1 1 d . . . . .
N85 N 0.7960(2) 0.6409(2) 0.22938(18) 0.0416(11) Uani 1 1 d . . . . .
H85N H 0.7777 0.6677 0.2374 0.050 Uiso 1 1 calc R U . . .
C86 C 0.7800(3) 0.5868(2) 0.2512(2) 0.0423(13) Uani 1 1 d . . . . .
C87 C 0.8220(4) 0.5557(3) 0.2616(2) 0.0486(16) Uani 1 1 d . . . . .
H87A H 0.8636 0.5701 0.2541 0.058 Uiso 1 1 calc R U . . .
C88 C 0.8057(4) 0.5034(3) 0.2828(2) 0.0514(17) Uani 1 1 d . . . . .
H88A H 0.8341 0.4803 0.2874 0.062 Uiso 1 1 calc R U . . .
C89 C 0.7456(4) 0.4850(3) 0.2974(3) 0.0571(18) Uani 1 1 d . . . . .
H89A H 0.7344 0.4503 0.3136 0.068 Uiso 1 1 calc R U . . .
C90 C 0.7041(4) 0.5165(3) 0.2884(2) 0.0495(16) Uani 1 1 d . . . . .
H90A H 0.6643 0.5038 0.2989 0.059 Uiso 1 1 calc R U . . .
C91 C 0.7180(3) 0.5676(3) 0.2640(2) 0.0397(14) Uani 1 1 d . . . . .
N92 N 0.6762(2) 0.6000(2) 0.25401(18) 0.0418(11) Uani 1 1 d . . . . .
H92N H 0.6943 0.6399 0.2584 0.050 Uiso 1 1 calc R U . . .
C93 C 0.6092(3) 0.5762(3) 0.2379(2) 0.0443(15) Uani 1 1 d . . . . .
N94 N 0.5801(3) 0.6162(2) 0.2214(2) 0.0512(13) Uani 1 1 d . . . . .
H94N H 0.6040 0.6551 0.2271 0.061 Uiso 1 1 calc R U . . .
C95 C 0.5111(3) 0.5969(3) 0.1946(5) 0.082(3) Uani 1 1 d . . . . .
H95A H 0.4850 0.5741 0.2165 0.098 Uiso 1 1 calc R U . . .
H95B H 0.5029 0.5688 0.1617 0.098 Uiso 1 1 calc R U . . .
C96 C 0.4882(4) 0.6474(3) 0.1824(3) 0.0664(19) Uani 1 1 d . . . . .
H96A H 0.4414 0.6311 0.1639 0.100 Uiso 1 1 calc R U . . .
H96B H 0.5133 0.6700 0.1603 0.100 Uiso 1 1 calc R U . . .
H96C H 0.4945 0.6746 0.2148 0.100 Uiso 1 1 calc R U . . .
O101 O 0.3757(3) 0.0680(2) 0.25613(18) 0.0547(12) Uani 1 1 d . . . . .
O102 O 0.2906(2) 0.20842(18) 0.05155(14) 0.0408(10) Uani 1 1 d . . . . .
C101 C 0.2471(4) 0.0809(4) 0.3478(3) 0.062(2) Uani 1 1 d . . . . .
H10R H 0.2467 0.0604 0.3780 0.093 Uiso 1 1 calc R U . . .
H10S H 0.2063 0.0599 0.3205 0.093 Uiso 1 1 calc R U . . .
H10T H 0.2506 0.1232 0.3582 0.093 Uiso 1 1 calc R U . . .
C102 C 0.3039(4) 0.0797(3) 0.3277(2) 0.0475(16) Uani 1 1 d . . . . .
H10U H 0.3451 0.1005 0.3554 0.057 Uiso 1 1 calc R U . . .
H10V H 0.3007 0.0370 0.3176 0.057 Uiso 1 1 calc R U . . .
N103 N 0.3056(3) 0.1099(2) 0.28261(19) 0.0403(12) Uani 1 1 d . . . . .
H103 H 0.2811 0.1327 0.2755 0.048 Uiso 1 1 calc R U . . .
C104 C 0.3453(3) 0.1029(3) 0.2516(2) 0.0411(14) Uani 1 1 d . . . . .
N105 N 0.3453(2) 0.1396(2) 0.21410(18) 0.0374(11) Uani 1 1 d . . . . .
H105 H 0.3184 0.1605 0.2126 0.045 Uiso 1 1 calc R U . . .
C106 C 0.3846(3) 0.1469(2) 0.1776(2) 0.0353(13) Uani 1 1 d . . . . .
C107 C 0.4340(3) 0.1217(3) 0.1792(3) 0.0453(15) Uani 1 1 d . . . . .
H10W H 0.4426 0.0983 0.2051 0.054 Uiso 1 1 calc R U . . .
C108 C 0.4709(3) 0.1310(3) 0.1422(3) 0.0467(15) Uani 1 1 d . . . . .
H10X H 0.5033 0.1124 0.1422 0.056 Uiso 1 1 calc R U . . .
C109 C 0.4606(3) 0.1675(3) 0.1055(2) 0.0449(15) Uani 1 1 d . . . . .
H10Y H 0.4865 0.1744 0.0811 0.054 Uiso 1 1 calc R U . . .
C110 C 0.4125(3) 0.1934(3) 0.1048(2) 0.0392(14) Uani 1 1 d . . . . .
H11Q H 0.4058 0.2186 0.0800 0.047 Uiso 1 1 calc R U . . .
C111 C 0.3734(3) 0.1830(2) 0.14013(19) 0.0295(11) Uani 1 1 d . . . . .
N112 N 0.3241(2) 0.20927(19) 0.13922(16) 0.0320(10) Uani 1 1 d . . . . .
H112 H 0.3166 0.2192 0.1694 0.038 Uiso 1 1 calc R U . . .
C113 C 0.2869(3) 0.2208(2) 0.0964(2) 0.0325(12) Uani 1 1 d . . . . .
N114 N 0.2454(3) 0.2488(2) 0.10820(18) 0.0413(12) Uani 1 1 d . . . . .
H114 H 0.2503 0.2638 0.1409 0.050 Uiso 1 1 calc R U . . .
C115 C 0.1939(4) 0.2546(4) 0.0688(3) 0.0569(19) Uani 1 1 d . . . . .
H11R H 0.2077 0.2578 0.0360 0.068 Uiso 1 1 calc R U . . .
H11S H 0.1853 0.2921 0.0797 0.068 Uiso 1 1 calc R U . . .
C116 C 0.1341(5) 0.2020(5) 0.0601(4) 0.096(3) Uani 1 1 d . . . . .
H11T H 0.0995 0.2063 0.0326 0.144 Uiso 1 1 calc R U . . .
H11U H 0.1199 0.1996 0.0923 0.144 Uiso 1 1 calc R U . . .
H11V H 0.1428 0.1649 0.0494 0.144 Uiso 1 1 calc R U . . .
O121 O 0.6811(3) 0.4476(3) -0.0995(3) 0.0814(19) Uani 1 1 d . . . . .
O122 O 0.5311(3) 0.1997(2) 0.00876(19) 0.0624(13) Uani 1 1 d . . . . .
C121 C 0.8341(6) 0.4181(6) -0.1451(6) 0.122(4) Uani 1 1 d . . . . .
H12Y H 0.8554 0.4489 -0.1639 0.182 Uiso 1 1 calc R U . . .
H12Z H 0.8109 0.3792 -0.1691 0.182 Uiso 1 1 calc R U . . .
H13O H 0.8673 0.4133 -0.1167 0.182 Uiso 1 1 calc R U . . .
C122 C 0.7902(5) 0.4362(5) -0.1249(4) 0.092(3) Uani 1 1 d . . . . .
H13P H 0.7583 0.4424 -0.1541 0.110 Uiso 1 1 calc R U . . .
H13Z H 0.8145 0.4764 -0.1021 0.110 Uiso 1 1 calc R U . . .
N123 N 0.7530(3) 0.3968(2) -0.0952(2) 0.0505(13) Uani 1 1 d . . . . .
H123 H 0.7650 0.3670 -0.0842 0.061 Uiso 1 1 calc R U . . .
C124 C 0.7001(3) 0.4066(3) -0.0847(3) 0.0458(15) Uani 1 1 d . . . . .
N125 N 0.6685(3) 0.3665(2) -0.0549(2) 0.0383(11) Uani 1 1 d . . . . .
H125 H 0.6836 0.3369 -0.0482 0.046 Uiso 1 1 calc R U . . .
C126 C 0.6161(3) 0.3686(3) -0.0351(2) 0.0339(12) Uani 1 1 d . . . . .
C127 C 0.5871(4) 0.4135(3) -0.0413(3) 0.0502(16) Uani 1 1 d . . . . .
H13Q H 0.6025 0.4441 -0.0607 0.060 Uiso 1 1 calc R U . . .
C128 C 0.5358(4) 0.4133(4) -0.0190(3) 0.0554(18) Uani 1 1 d . . . . .
H13R H 0.5170 0.4443 -0.0230 0.066 Uiso 1 1 calc R U . . .
C129 C 0.5117(4) 0.3690(4) 0.0088(3) 0.0544(18) Uani 1 1 d . . . . .
H13S H 0.4766 0.3696 0.0237 0.065 Uiso 1 1 calc R U . . .
C130 C 0.5386(3) 0.3242(3) 0.0148(2) 0.0472(16) Uani 1 1 d . . . . .
H13T H 0.5216 0.2937 0.0339 0.057 Uiso 1 1 calc R U . . .
C131 C 0.5898(3) 0.3227(3) -0.0064(2) 0.0368(13) Uani 1 1 d . . . . .
N132 N 0.6189(3) 0.2770(2) -0.00020(19) 0.0402(11) Uani 1 1 d . . . . .
H132 H 0.6606 0.2871 -0.0003 0.048 Uiso 1 1 calc R U . . .
C133 C 0.5877(3) 0.2174(3) 0.0060(2) 0.0465(15) Uani 1 1 d . . . . .
N134 N 0.6262(4) 0.1826(3) 0.0083(2) 0.0622(16) Uani 1 1 d . . . . .
H134 H 0.6662 0.1977 0.0044 0.075 Uiso 1 1 calc R U . . .
C135 C 0.6022(6) 0.1211(3) 0.0172(3) 0.087(3) Uani 1 1 d . . . . .
H13U H 0.6249 0.0968 0.0014 0.104 Uiso 1 1 calc R U . . .
H13V H 0.5546 0.1027 0.0001 0.104 Uiso 1 1 calc R U . . .
C136 C 0.6140(7) 0.1195(5) 0.0753(4) 0.111(4) Uani 1 1 d . . . . .
H13W H 0.5971 0.0772 0.0804 0.166 Uiso 1 1 calc R U . . .
H13X H 0.5911 0.1432 0.0909 0.166 Uiso 1 1 calc R U . . .
H13Y H 0.6613 0.1369 0.0921 0.166 Uiso 1 1 calc R U . . .
O141 O 0.2178(3) 0.2763(2) 0.45456(15) 0.0502(11) Uani 1 1 d . . . . .
O142 O 0.1376(3) 0.4233(2) 0.2510(2) 0.0543(12) Uani 1 1 d . . . . .
C141 C 0.3909(5) 0.2597(8) 0.4326(4) 0.146(6) Uani 1 1 d . . . . .
H14O H 0.4212 0.2551 0.4632 0.218 Uiso 1 1 calc R U . . .
H14P H 0.4089 0.3003 0.4244 0.218 Uiso 1 1 calc R U . . .
H14Q H 0.3850 0.2287 0.4029 0.218 Uiso 1 1 calc R U . . .
C142 C 0.3301(5) 0.2526(5) 0.4433(3) 0.081(3) Uani 1 1 d . . . . .
H14R H 0.3373 0.2826 0.4747 0.097 Uiso 1 1 calc R U . . .
H14S H 0.3127 0.2115 0.4517 0.097 Uiso 1 1 calc R U . . .
N143 N 0.2807(3) 0.2599(3) 0.40191(19) 0.0497(14) Uani 1 1 d . . . . .
H143 H 0.2843 0.2550 0.3697 0.060 Uiso 1 1 calc R U . . .
C144 C 0.2294(3) 0.2740(3) 0.4114(2) 0.0383(14) Uani 1 1 d . . . . .
N145 N 0.1922(2) 0.2853(2) 0.36793(16) 0.0338(10) Uani 1 1 d . . . . .
H145 H 0.2025 0.2779 0.3385 0.041 Uiso 1 1 calc R U . . .
C146 C 0.1396(3) 0.3074(2) 0.3647(2) 0.0363(13) Uani 1 1 d . . . . .
C147 C 0.1006(3) 0.2968(3) 0.4003(2) 0.0400(14) Uani 1 1 d . . . . .
H14T H 0.1099 0.2744 0.4269 0.048 Uiso 1 1 calc R U . . .
C148 C 0.0488(3) 0.3185(3) 0.3971(3) 0.0491(16) Uani 1 1 d . . . . .
H14U H 0.0239 0.3128 0.4222 0.059 Uiso 1 1 calc R U . . .
C149 C 0.0337(4) 0.3486(3) 0.3569(3) 0.0528(17) Uani 1 1 d . . . . .
H14V H -0.0026 0.3625 0.3538 0.063 Uiso 1 1 calc R U . . .
C150 C 0.0716(4) 0.3587(3) 0.3205(3) 0.0470(15) Uani 1 1 d . . . . .
H15Q H 0.0605 0.3790 0.2927 0.056 Uiso 1 1 calc R U . . .
C151 C 0.1258(3) 0.3390(2) 0.3250(2) 0.0342(12) Uani 1 1 d . . . . .
N152 N 0.1648(2) 0.3484(2) 0.28890(18) 0.0343(10) Uani 1 1 d . . . . .
H152 H 0.1906 0.3265 0.2890 0.041 Uiso 1 1 calc R U . . .
C153 C 0.1673(3) 0.3873(3) 0.2539(2) 0.0416(14) Uani 1 1 d . . . . .
N154 N 0.2059(3) 0.3816(2) 0.22198(19) 0.0386(11) Uani 1 1 d . . . . .
H154 H 0.2284 0.3568 0.2270 0.046 Uiso 1 1 calc R U . . .
C155 C 0.2108(4) 0.4158(3) 0.1794(3) 0.0529(17) Uani 1 1 d . . . . .
H15R H 0.2083 0.4564 0.1900 0.063 Uiso 1 1 calc R U . . .
H15S H 0.1738 0.3940 0.1485 0.063 Uiso 1 1 calc R U . . .
C156 C 0.2749(5) 0.4229(4) 0.1660(4) 0.074(3) Uani 1 1 d . . . . .
H15T H 0.2781 0.4459 0.1375 0.111 Uiso 1 1 calc R U . . .
H15U H 0.2770 0.3827 0.1552 0.111 Uiso 1 1 calc R U . . .
H15V H 0.3114 0.4449 0.1966 0.111 Uiso 1 1 calc R U . . .
O1W O 0.5351(3) 0.0923(3) -0.2927(3) 0.0829(16) Uani 1 1 d . . . . .
O2W O 0.5591(3) -0.0166(3) -0.3255(2) 0.0815(16) Uani 1 1 d . . . . .

loop_
_atom_site_aniso_label
_atom_site_aniso_U_11
_atom_site_aniso_U_22
_atom_site_aniso_U_33
_atom_site_aniso_U_23
_atom_site_aniso_U_13
_atom_site_aniso_U_12
S1 0.0309(9) 0.0242(10) 0.0288(10) 0.0042(7) 0.0082(7) 0.0074(7)
O11A 0.035(3) 0.037(2) 0.043(3) -0.006(2) 0.013(2) 0.011(2)
O12A 0.029(3) 0.038(3) 0.075(6) -0.009(3) 0.014(3) 0.007(2)
O13A 0.031(2) 0.028(2) 0.029(2) 0.0038(19) 0.0089(19) 0.0031(19)
O14A 0.132(7) 0.039(3) 0.035(3) 0.012(2) 0.004(4) 0.027(3)
S2 0.0686(12) 0.0400(8) 0.0553(10) 0.0036(7) 0.0025(8) 0.0268(8)
O21A 0.060(3) 0.051(3) 0.122(5) -0.029(3) 0.029(3) 0.003(2)
O22A 0.160(7) 0.072(4) 0.059(3) 0.024(3) 0.011(4) 0.053(4)
O23A 0.055(3) 0.064(3) 0.076(3) -0.002(3) 0.004(3) 0.027(3)
O24A 0.090(4) 0.040(2) 0.062(3) -0.008(2) -0.001(3) 0.026(3)
S3 0.0114(18) 0.041(3) 0.015(2) -0.0033(17) 0.0012(15) -0.0114(18)
O31A 0.027(3) 0.050(3) 0.027(3) -0.014(2) 0.008(2) -0.001(2)
O32A 0.020(3) 0.040(3) 0.019(2) 0.0039(19) 0.006(2) 0.000(2)
O33A 0.037(3) 0.040(3) 0.016(2) 0.0049(19) -0.002(2) 0.015(2)
O34A 0.026(3) 0.046(3) 0.059(4) 0.031(3) 0.014(3) 0.003(2)
S4 0.0319(8) 0.0270(6) 0.0227(7) 0.0008(5) 0.0039(5) -0.0025(5)
O41A 0.039(3) 0.037(2) 0.028(2) 0.0071(15) 0.011(2) 0.0038(19)
O42A 0.031(2) 0.035(2) 0.034(3) -0.0080(19) 0.002(2) -0.0002(19)
O43A 0.063(3) 0.034(2) 0.033(2) -0.0034(16) 0.006(2) 0.012(2)
O44A 0.029(2) 0.042(2) 0.046(2) 0.0113(18) 0.0050(18) 0.0032(18)
S3' 0.032(9) 0.022(4) 0.014(3) 0.004(2) -0.006(4) 0.006(5)
N1A 0.025(2) 0.041(2) 0.0169(19) -0.0028(16) 0.0036(16) 0.0044(18)
C1A 0.033(3) 0.041(3) 0.023(2) -0.004(2) 0.005(2) 0.007(2)
C2A 0.051(4) 0.042(3) 0.028(3) -0.001(2) 0.005(3) 0.005(3)
C3A 0.047(4) 0.057(4) 0.051(4) -0.010(3) -0.007(3) 0.019(3)
C4A 0.066(5) 0.046(4) 0.085(5) 0.004(4) 0.012(4) 0.017(3)
C5A 0.030(3) 0.040(3) 0.028(3) 0.000(2) 0.006(2) 0.006(2)
C6A 0.048(4) 0.043(3) 0.044(3) -0.001(3) 0.000(3) 0.013(3)
C7A 0.027(3) 0.047(3) 0.053(4) 0.006(3) 0.006(3) 0.007(3)
C8A 0.057(4) 0.057(4) 0.082(5) 0.018(4) 0.006(4) 0.027(4)
C9A 0.026(3) 0.042(3) 0.027(3) -0.001(2) 0.004(2) 0.004(2)
C10A 0.034(3) 0.051(3) 0.033(3) 0.006(2) 0.013(2) 0.013(3)
C11A 0.035(3) 0.057(4) 0.047(3) 0.003(3) 0.012(3) 0.005(3)
C12A 0.040(4) 0.067(4) 0.071(5) 0.004(4) 0.023(3) 0.009(3)
C13A 0.036(3) 0.054(3) 0.019(2) -0.006(2) 0.010(2) 0.004(3)
C14A 0.039(3) 0.049(3) 0.032(3) 0.005(2) 0.011(2) 0.008(3)
C15A 0.041(3) 0.085(5) 0.039(3) -0.007(3) 0.017(3) 0.003(3)
C16A 0.042(4) 0.107(6) 0.051(4) -0.005(4) 0.022(3) -0.003(4)
N1B 0.039(3) 0.049(3) 0.021(2) -0.0036(19) 0.0059(19) 0.007(2)
C1B 0.037(3) 0.043(3) 0.019(2) -0.008(2) 0.006(2) -0.003(2)
C2B 0.053(4) 0.046(3) 0.030(3) -0.007(2) 0.009(3) 0.001(3)
C3B 0.042(3) 0.057(4) 0.035(3) -0.009(3) -0.002(3) 0.014(3)
C4B 0.083(6) 0.051(4) 0.078(6) 0.003(4) 0.008(5) 0.013(4)
C5B 0.038(3) 0.044(3) 0.027(3) -0.004(2) 0.005(2) 0.001(2)
C6B 0.048(4) 0.043(3) 0.040(3) -0.001(2) 0.017(3) 0.008(3)
C7B 0.048(4) 0.043(3) 0.056(4) -0.006(3) 0.021(3) 0.003(3)
C8B 0.050(4) 0.056(4) 0.079(5) -0.004(4) 0.032(4) 0.010(3)
C9B 0.055(4) 0.063(4) 0.023(3) 0.003(2) 0.004(3) 0.022(3)
C10B 0.168(11) 0.068(6) 0.070(6) -0.004(4) -0.022(6) 0.060(7)
C11B 0.122(13) 0.105(12) 0.37(3) -0.023(15) -0.097(17) 0.075(11)
C12B 0.55(4) 0.063(7) 0.079(8) 0.015(6) 0.125(17) 0.053(16)
C13B 0.040(3) 0.058(3) 0.018(2) -0.003(2) 0.007(2) 0.010(3)
C14B 0.047(4) 0.070(4) 0.032(3) -0.005(3) 0.013(3) 0.014(3)
C15B 0.045(3) 0.068(4) 0.033(3) -0.002(3) 0.008(3) 0.017(3)
C16B 0.048(4) 0.083(5) 0.051(4) 0.001(3) 0.021(3) 0.018(4)
N1C 0.038(3) 0.035(3) 0.065(3) -0.005(2) -0.010(3) 0.013(2)
C1C 0.048(4) 0.032(3) 0.063(4) -0.005(3) -0.002(3) 0.013(3)
C2C 0.046(4) 0.043(3) 0.047(3) 0.004(3) 0.003(3) 0.015(3)
C3C 0.050(4) 0.041(3) 0.064(4) 0.011(3) 0.003(3) 0.009(3)
C4C 0.070(5) 0.067(5) 0.077(5) 0.033(4) 0.010(4) 0.025(4)
C5C 0.034(3) 0.043(3) 0.052(4) -0.008(3) -0.008(3) 0.008(3)
C6C 0.054(4) 0.043(3) 0.051(4) 0.004(3) -0.001(3) 0.017(3)
C7C 0.049(4) 0.064(4) 0.045(4) 0.001(3) -0.004(3) 0.020(3)
C8C 0.078(6) 0.081(5) 0.060(5) 0.028(4) 0.013(4) 0.022(4)
C9C 0.043(4) 0.042(3) 0.083(5) -0.011(3) 0.003(4) 0.015(3)
C10C 0.039(4) 0.042(3) 0.115(7) 0.004(4) 0.002(4) 0.011(3)
C11C 0.052(5) 0.076(6) 0.175(11) -0.035(7) 0.031(6) 0.018(4)
C12C 0.056(6) 0.092(8) 0.33(2) -0.031(11) 0.080(10) 0.010(5)
C13C 0.050(4) 0.036(3) 0.097(6) -0.005(3) -0.042(4) 0.013(3)
C14C 0.052(4) 0.036(3) 0.116(7) -0.002(4) -0.039(5) 0.008(3)
C15C 0.077(6) 0.027(3) 0.191(12) 0.016(5) -0.086(7) 0.000(4)
C16C 0.079(7) 0.033(4) 0.222(14) 0.019(6) -0.073(8) 0.003(4)
N1D 0.049(3) 0.043(3) 0.042(3) -0.006(2) 0.014(2) 0.000(2)
C1D 0.052(4) 0.048(3) 0.055(4) -0.007(3) 0.026(3) -0.001(3)
C2D 0.063(4) 0.054(4) 0.066(4) 0.001(3) 0.023(4) 0.013(3)
C3D 0.053(4) 0.065(4) 0.074(5) -0.007(4) 0.026(4) 0.002(4)
C4D 0.067(6) 0.085(6) 0.101(7) -0.015(5) 0.021(5) 0.026(5)
C5D 0.045(4) 0.042(3) 0.042(3) -0.012(2) 0.013(3) -0.010(3)
C6D 0.041(3) 0.045(3) 0.037(3) -0.006(2) 0.010(3) -0.002(3)
C7D 0.045(4) 0.073(4) 0.030(3) -0.012(3) 0.010(3) -0.009(3)
C8D 0.051(4) 0.077(5) 0.036(3) 0.003(3) 0.016(3) 0.005(4)
C9D 0.043(3) 0.038(3) 0.047(3) 0.006(2) 0.012(3) 0.007(3)
C10D 0.062(4) 0.081(5) 0.051(4) 0.013(3) 0.020(3) 0.026(4)
C11D 0.071(6) 0.108(7) 0.093(6) 0.059(5) 0.039(5) 0.055(5)
C12D 0.085(7) 0.155(10) 0.157(11) 0.111(9) 0.059(7) 0.071(7)
C13D 0.050(4) 0.044(3) 0.049(4) -0.004(3) 0.014(3) 0.006(3)
C14D 0.072(5) 0.053(4) 0.056(4) 0.017(3) 0.013(4) 0.024(4)
C15D 0.103(7) 0.103(7) 0.078(6) 0.029(5) 0.026(5) 0.064(6)
C16D 0.110(9) 0.166(12) 0.090(8) 0.018(7) -0.005(7) 0.076(9)
N1E 0.018(2) 0.0212(19) 0.032(2) -0.0049(16) -0.0069(17) 0.0018(16)
C1E 0.020(2) 0.029(2) 0.036(3) 0.002(2) 0.004(2) 0.004(2)
C2E 0.032(3) 0.046(3) 0.040(3) 0.001(2) 0.002(2) 0.020(3)
C3E 0.041(3) 0.065(4) 0.056(4) 0.014(3) 0.015(3) 0.031(3)
C4E 0.072(5) 0.088(6) 0.076(5) 0.012(4) 0.038(4) 0.049(5)
C5E 0.033(3) 0.020(2) 0.038(3) -0.0020(19) -0.009(2) 0.000(2)
C6E 0.038(3) 0.031(3) 0.040(3) 0.005(2) -0.007(2) 0.005(2)
C7E 0.051(4) 0.033(3) 0.054(4) 0.009(2) -0.003(3) 0.010(3)
C8E 0.071(5) 0.052(4) 0.058(4) 0.017(3) -0.006(4) 0.019(4)
C9E 0.023(3) 0.022(2) 0.035(3) -0.0041(19) 0.001(2) 0.0041(19)
C10E 0.020(3) 0.031(3) 0.046(3) 0.003(2) 0.004(2) 0.004(2)
C11E 0.034(3) 0.042(3) 0.050(3) 0.000(3) 0.007(3) 0.019(3)
C12E 0.065(5) 0.068(4) 0.072(5) 0.011(4) 0.028(4) 0.038(4)
C13E 0.018(2) 0.020(2) 0.033(3) -0.0020(18) -0.006(2) 0.0021(18)
C14E 0.022(3) 0.024(2) 0.042(3) 0.002(2) 0.004(2) 0.001(2)
C15E 0.038(3) 0.033(3) 0.032(3) 0.003(2) 0.000(2) 0.011(2)
C16E 0.056(4) 0.037(3) 0.037(3) 0.008(2) 0.005(3) 0.017(3)
N1F 0.038(3) 0.036(2) 0.037(2) -0.0028(19) 0.003(2) 0.007(2)
C1F 0.036(3) 0.043(3) 0.040(3) 0.000(2) 0.007(2) 0.007(2)
C2F 0.047(4) 0.048(3) 0.072(4) 0.007(3) 0.016(3) 0.009(3)
C3F 0.042(4) 0.057(4) 0.061(4) 0.000(3) 0.012(3) 0.009(3)
C4F 0.059(5) 0.075(5) 0.082(6) 0.010(4) 0.026(4) 0.007(4)
C5F 0.030(3) 0.045(3) 0.030(3) -0.003(2) -0.004(2) 0.010(2)
C6F 0.038(3) 0.052(3) 0.031(3) -0.005(2) -0.001(2) 0.012(3)
C7F 0.038(3) 0.064(4) 0.031(3) -0.011(3) 0.001(2) 0.016(3)
C8F 0.050(4) 0.069(4) 0.041(3) -0.004(3) 0.012(3) 0.022(3)
C9F 0.047(4) 0.032(3) 0.045(3) 0.000(2) 0.004(3) 0.003(3)
C10F 0.040(3) 0.046(3) 0.049(4) 0.013(3) 0.002(3) 0.016(3)
C11F 0.069(5) 0.055(4) 0.082(5) 0.034(4) 0.023(4) 0.020(4)
C12F 0.096(7) 0.090(6) 0.114(8) 0.066(6) 0.032(6) 0.050(6)
C13F 0.036(3) 0.039(3) 0.035(3) 0.010(2) -0.005(2) 0.011(3)
C14F 0.046(3) 0.042(3) 0.048(3) 0.010(2) 0.004(3) 0.014(3)
C15F 0.052(4) 0.053(4) 0.055(4) 0.013(3) 0.002(3) 0.017(3)
C16F 0.062(5) 0.067(4) 0.061(4) 0.030(3) 0.003(4) 0.019(4)
N1G 0.049(3) 0.042(3) 0.036(3) -0.004(2) 0.006(2) 0.013(2)
C1G 0.042(3) 0.044(3) 0.032(3) -0.002(2) 0.007(2) 0.010(3)
C2G 0.044(3) 0.040(3) 0.043(3) -0.009(2) 0.005(3) 0.003(3)
C3G 0.048(4) 0.048(3) 0.041(3) -0.003(3) 0.002(3) -0.001(3)
C4G 0.055(4) 0.048(4) 0.053(4) 0.014(3) 0.009(3) 0.007(3)
C5G 0.050(4) 0.050(4) 0.043(3) -0.004(3) -0.007(3) 0.009(3)
C6G 0.052(4) 0.056(4) 0.054(4) 0.009(3) 0.011(3) 0.013(3)
C7G 0.049(4) 0.061(4) 0.073(5) 0.023(4) 0.008(4) 0.007(3)
C8G 0.061(5) 0.095(6) 0.102(7) 0.040(5) 0.021(5) 0.024(5)
C9G 0.076(5) 0.053(4) 0.038(3) 0.001(3) 0.014(3) 0.024(3)
C10G 0.080(5) 0.061(4) 0.051(4) 0.009(3) 0.032(4) 0.033(4)
C11G 0.137(8) 0.076(5) 0.084(6) 0.037(4) 0.071(6) 0.067(6)
C12G 0.111(8) 0.102(7) 0.144(9) 0.080(7) 0.090(7) 0.069(6)
C13G 0.051(4) 0.039(3) 0.038(3) -0.001(2) 0.010(3) 0.012(3)
C14G 0.060(4) 0.054(4) 0.041(3) 0.007(3) 0.012(3) 0.015(3)
C15G 0.070(5) 0.060(4) 0.052(4) 0.016(3) 0.014(3) 0.023(4)
C16G 0.085(6) 0.082(6) 0.068(5) 0.033(4) 0.030(4) 0.039(5)
N1H 0.023(2) 0.0202(19) 0.041(3) 0.0027(17) -0.0037(19) -0.0043(17)
C1H 0.031(3) 0.027(3) 0.046(3) 0.000(2) -0.007(3) 0.000(2)
C2H 0.043(4) 0.057(4) 0.053(4) -0.006(3) 0.001(3) 0.010(3)
C3H 0.061(5) 0.096(7) 0.095(7) -0.033(5) -0.024(5) 0.047(5)
C4H 0.42(4) 0.36(3) 0.38(4) -0.25(3) -0.29(3) 0.34(3)
C5H 0.023(3) 0.036(3) 0.073(4) 0.005(3) -0.001(3) 0.007(2)
C6H 0.044(4) 0.051(4) 0.108(7) 0.003(4) 0.024(4) 0.021(3)
C7H 0.063(5) 0.078(6) 0.134(9) 0.032(5) 0.030(5) 0.044(5)
C8H 0.074(7) 0.074(6) 0.281(19) -0.007(9) 0.072(9) 0.033(5)
C9H 0.018(2) 0.028(2) 0.041(3) 0.002(2) -0.006(2) 0.000(2)
C10H 0.028(3) 0.027(2) 0.042(3) 0.003(2) 0.002(2) 0.004(2)
C11H 0.050(4) 0.039(3) 0.031(3) 0.003(2) -0.001(3) 0.014(3)
C12H 0.078(5) 0.043(3) 0.053(4) 0.009(3) 0.017(4) 0.025(4)
C13H 0.029(3) 0.027(2) 0.045(3) 0.006(2) -0.002(2) -0.004(2)
C14H 0.038(3) 0.040(3) 0.051(4) 0.007(3) -0.004(3) -0.002(3)
C15H 0.055(4) 0.051(4) 0.057(4) 0.012(3) -0.005(3) -0.006(3)
C16H 0.064(5) 0.071(5) 0.079(6) 0.031(4) -0.004(4) -0.004(4)
O1 0.072(4) 0.044(3) 0.119(5) 0.031(3) 0.044(3) 0.015(2)
O2 0.027(2) 0.042(2) 0.066(3) 0.0168(19) 0.0145(19) 0.0109(17)
C1 0.097(7) 0.095(7) 0.122(8) 0.038(6) 0.076(7) 0.031(6)
C2 0.052(4) 0.066(4) 0.070(5) 0.016(4) 0.023(4) 0.002(4)
N3 0.047(3) 0.049(3) 0.050(3) 0.016(2) 0.023(3) 0.011(2)
C4 0.045(4) 0.038(3) 0.044(3) 0.007(2) 0.003(3) 0.002(3)
N5 0.032(2) 0.032(2) 0.035(2) 0.0074(18) 0.0071(19) 0.0107(19)
C6 0.035(3) 0.028(2) 0.026(3) 0.0016(19) -0.009(2) 0.012(2)
C7 0.041(3) 0.037(3) 0.038(3) 0.006(2) -0.002(3) 0.017(3)
C8 0.043(4) 0.035(3) 0.044(3) 0.000(2) -0.007(3) 0.022(3)
C9 0.030(3) 0.047(3) 0.041(3) -0.004(3) -0.004(3) 0.018(3)
C10 0.023(3) 0.039(3) 0.033(3) -0.003(2) -0.007(2) 0.006(2)
C11 0.023(3) 0.036(3) 0.032(3) 0.006(2) -0.005(2) 0.012(2)
N12 0.027(2) 0.031(2) 0.042(3) 0.0111(19) 0.001(2) 0.0105(19)
C13 0.040(3) 0.039(3) 0.038(3) 0.017(2) 0.012(3) 0.019(3)
N14 0.036(3) 0.041(3) 0.075(4) 0.022(2) 0.017(3) 0.015(2)
C15 0.056(4) 0.044(3) 0.062(4) 0.022(3) 0.028(3) 0.025(3)
C16 0.078(5) 0.055(4) 0.066(4) 0.024(3) 0.035(4) 0.031(4)
O21 0.092(4) 0.116(5) 0.072(4) 0.012(3) 0.032(3) 0.068(4)
O22 0.048(3) 0.054(2) 0.041(2) 0.0054(19) -0.006(2) 0.014(2)
C21 0.100(7) 0.078(6) 0.098(7) 0.014(5) 0.055(6) 0.028(5)
C22 0.058(5) 0.063(4) 0.087(6) 0.020(4) 0.022(4) 0.017(4)
N23 0.085(5) 0.114(6) 0.059(4) 0.030(4) 0.035(4) 0.054(5)
C24 0.051(4) 0.075(5) 0.073(5) 0.023(4) 0.016(4) 0.033(4)
N25 0.043(3) 0.062(3) 0.049(3) -0.011(3) 0.010(2) 0.013(3)
C26 0.048(4) 0.033(3) 0.048(4) -0.004(2) -0.014(3) 0.017(3)
C27 0.038(4) 0.064(4) 0.060(4) -0.006(3) -0.002(3) 0.014(3)
C28 0.066(5) 0.056(4) 0.071(5) -0.004(4) -0.005(4) 0.039(4)
C29 0.058(4) 0.049(4) 0.066(5) -0.002(3) -0.010(4) 0.024(3)
C30 0.044(4) 0.045(3) 0.057(4) 0.000(3) -0.007(3) 0.014(3)
C31 0.036(3) 0.048(3) 0.040(3) -0.006(3) -0.007(3) 0.011(3)
N32 0.041(3) 0.055(3) 0.044(3) 0.010(2) -0.001(2) 0.025(2)
C33 0.051(4) 0.045(3) 0.043(3) 0.009(3) 0.003(3) 0.013(3)
N34 0.065(4) 0.094(5) 0.061(4) 0.038(3) 0.025(3) 0.051(4)
C35 0.094(6) 0.081(5) 0.072(5) 0.032(4) 0.034(5) 0.055(5)
C36 0.091(6) 0.084(5) 0.071(5) 0.025(4) 0.045(5) 0.036(5)
O41 0.041(2) 0.034(2) 0.073(3) -0.004(2) 0.026(2) -0.0119(18)
O42 0.051(2) 0.046(2) 0.051(2) 0.0030(18) 0.013(2) 0.018(2)
C41 0.091(7) 0.130(9) 0.089(7) 0.058(7) -0.010(6) 0.009(7)
C42 0.047(4) 0.057(4) 0.061(4) 0.001(3) 0.013(3) 0.007(3)
N43 0.033(3) 0.047(3) 0.061(3) 0.013(3) 0.006(2) -0.005(2)
C44 0.038(3) 0.044(3) 0.028(3) -0.001(2) 0.011(2) -0.002(3)
N45 0.036(3) 0.031(2) 0.035(3) 0.0037(18) 0.000(2) -0.011(2)
C46 0.041(3) 0.036(3) 0.027(3) -0.005(2) -0.008(2) 0.000(2)
C47 0.051(4) 0.041(3) 0.037(3) 0.003(2) 0.006(3) -0.003(3)
C48 0.085(5) 0.042(3) 0.051(4) 0.011(3) 0.013(4) 0.012(3)
C49 0.081(5) 0.047(3) 0.052(4) 0.017(3) 0.012(4) 0.022(3)
C50 0.079(5) 0.051(4) 0.027(3) 0.006(2) 0.009(3) 0.022(4)
C51 0.051(4) 0.047(3) 0.022(3) 0.001(2) 0.002(2) 0.009(3)
N52 0.049(3) 0.048(3) 0.042(3) 0.015(2) 0.009(2) 0.018(2)
C53 0.049(3) 0.046(3) 0.031(3) 0.004(2) 0.010(2) 0.013(3)
N54 0.061(4) 0.059(3) 0.063(4) 0.027(3) 0.035(3) 0.025(3)
C55 0.060(4) 0.060(4) 0.067(4) 0.014(3) 0.035(4) 0.022(3)
C56 0.079(5) 0.061(4) 0.068(5) 0.022(4) 0.046(4) 0.027(4)
O61 0.048(3) 0.068(3) 0.066(3) 0.029(2) 0.012(2) 0.021(2)
O62 0.084(4) 0.069(3) 0.078(4) 0.010(3) 0.035(3) 0.037(3)
C61 0.72(6) 0.100(10) 0.36(3) 0.110(16) 0.44(4) 0.18(2)
C62 0.36(3) 0.32(3) 0.167(15) 0.157(18) 0.167(18) 0.31(3)
N63 0.327(18) 0.46(2) 0.098(7) 0.151(11) 0.121(10) 0.37(2)
C64 0.049(4) 0.117(7) 0.085(6) 0.058(5) 0.028(4) 0.055(5)
N65 0.039(3) 0.081(4) 0.067(4) 0.038(3) 0.013(3) 0.025(3)
C66 0.030(3) 0.033(3) 0.061(4) 0.010(3) -0.007(3) 0.009(2)
C67 0.049(4) 0.048(4) 0.062(4) 0.014(3) -0.010(3) 0.001(3)
C68 0.066(5) 0.033(3) 0.079(6) 0.001(3) -0.026(4) 0.021(3)
C69 0.070(5) 0.052(4) 0.072(5) 0.007(4) -0.003(4) 0.024(4)
C70 0.036(3) 0.043(3) 0.083(5) -0.004(3) 0.005(3) 0.009(3)
C71 0.038(3) 0.035(3) 0.053(4) 0.002(2) -0.001(3) 0.006(3)
N72 0.036(3) 0.034(2) 0.045(3) 0.007(2) 0.008(2) 0.011(2)
C73 0.041(3) 0.046(3) 0.048(3) 0.004(3) 0.012(3) 0.009(3)
N74 0.078(4) 0.050(3) 0.060(4) 0.022(3) 0.034(3) 0.031(3)
C75 0.055(4) 0.069(4) 0.058(4) 0.020(3) 0.024(3) 0.017(4)
C76 0.097(7) 0.059(4) 0.086(6) -0.001(4) 0.045(5) 0.008(4)
O81 0.078(3) 0.052(2) 0.055(3) 0.012(2) 0.034(2) 0.025(2)
O82 0.036(2) 0.031(2) 0.075(3) 0.0034(19) 0.024(2) -0.0052(17)
C81 0.096(7) 0.084(6) 0.088(7) -0.006(5) 0.054(6) 0.006(6)
C82 0.103(6) 0.059(4) 0.098(6) 0.034(4) 0.079(6) 0.033(5)
N83 0.076(4) 0.044(3) 0.066(3) 0.018(2) 0.047(3) 0.022(3)
C84 0.053(4) 0.034(3) 0.034(3) -0.004(2) 0.012(3) 0.010(3)
N85 0.051(3) 0.035(2) 0.037(2) 0.0065(18) 0.016(2) 0.009(2)
C86 0.052(4) 0.032(3) 0.028(3) -0.002(2) -0.001(3) 0.003(3)
C87 0.064(4) 0.040(3) 0.032(3) 0.004(2) 0.004(3) 0.010(3)
C88 0.062(4) 0.042(3) 0.036(3) 0.000(2) -0.009(3) 0.015(3)
C89 0.066(5) 0.043(3) 0.043(4) 0.007(3) -0.002(3) 0.004(3)
C90 0.056(4) 0.040(3) 0.034(3) 0.000(2) -0.002(3) 0.002(3)
C91 0.046(3) 0.031(3) 0.022(3) -0.001(2) -0.001(2) -0.006(2)
N92 0.039(3) 0.035(2) 0.038(3) 0.0059(19) 0.001(2) 0.001(2)
C93 0.042(3) 0.042(3) 0.036(3) -0.006(2) 0.017(3) -0.003(3)
N94 0.047(3) 0.031(2) 0.065(3) 0.004(2) 0.017(3) -0.002(2)
C95 0.036(4) 0.042(4) 0.166(10) 0.009(5) 0.033(5) 0.009(3)
C96 0.055(4) 0.063(4) 0.066(5) 0.013(3) 0.005(4) 0.005(3)
O101 0.090(4) 0.037(2) 0.047(2) 0.0113(18) 0.029(2) 0.026(2)
O102 0.055(3) 0.047(2) 0.0174(17) 0.0016(15) 0.0137(17) 0.0132(19)
C101 0.084(6) 0.060(4) 0.055(4) 0.023(3) 0.035(4) 0.029(4)
C102 0.066(4) 0.043(3) 0.032(3) 0.014(2) 0.012(3) 0.015(3)
N103 0.040(3) 0.045(3) 0.032(2) 0.016(2) 0.012(2) 0.005(2)
C104 0.050(4) 0.030(3) 0.033(3) 0.004(2) 0.009(3) 0.001(3)
N105 0.031(2) 0.046(3) 0.030(2) 0.0140(19) 0.0074(19) 0.004(2)
C106 0.029(3) 0.034(3) 0.025(2) -0.001(2) 0.001(2) -0.009(2)
C107 0.037(3) 0.049(3) 0.042(3) 0.011(3) 0.006(3) 0.007(3)
C108 0.033(3) 0.054(4) 0.050(4) 0.004(3) 0.015(3) 0.010(3)
C109 0.035(3) 0.047(3) 0.039(3) -0.004(3) 0.010(3) -0.002(3)
C110 0.042(3) 0.036(3) 0.026(3) -0.008(2) 0.011(2) -0.003(2)
C111 0.026(3) 0.029(2) 0.017(2) -0.0059(18) -0.0002(19) -0.006(2)
N112 0.042(3) 0.030(2) 0.0153(19) -0.0035(15) 0.0088(18) 0.0019(19)
C113 0.041(3) 0.027(2) 0.020(2) -0.0005(19) 0.006(2) 0.001(2)
N114 0.062(3) 0.041(2) 0.027(2) 0.0095(19) 0.018(2) 0.022(2)
C115 0.081(5) 0.067(4) 0.044(4) 0.027(3) 0.022(4) 0.044(4)
C116 0.064(6) 0.122(8) 0.083(7) 0.004(6) -0.006(5) 0.027(6)
O121 0.062(3) 0.070(3) 0.133(5) 0.070(4) 0.035(3) 0.029(3)
O122 0.072(4) 0.058(3) 0.049(3) 0.024(2) 0.019(3) 0.005(3)
C121 0.115(9) 0.135(10) 0.151(11) 0.062(9) 0.085(9) 0.046(8)
C122 0.077(6) 0.102(7) 0.130(8) 0.078(7) 0.059(6) 0.036(5)
N123 0.054(3) 0.038(3) 0.059(3) 0.015(2) 0.021(3) 0.009(2)
C124 0.048(4) 0.034(3) 0.050(4) 0.018(3) 0.009(3) 0.007(3)
N125 0.045(3) 0.031(2) 0.042(3) 0.0119(19) 0.010(2) 0.017(2)
C126 0.033(3) 0.040(3) 0.028(3) 0.005(2) -0.003(2) 0.019(2)
C127 0.058(4) 0.052(4) 0.046(4) 0.014(3) 0.005(3) 0.032(3)
C128 0.047(4) 0.062(4) 0.063(4) 0.003(3) 0.001(3) 0.037(4)
C129 0.037(4) 0.070(5) 0.045(4) 0.000(3) -0.002(3) 0.016(3)
C130 0.035(3) 0.057(4) 0.031(3) -0.006(3) -0.007(3) 0.005(3)
C131 0.033(3) 0.039(3) 0.027(3) 0.006(2) -0.007(2) 0.006(2)
N132 0.043(3) 0.039(2) 0.033(2) 0.0102(19) 0.003(2) 0.010(2)
C133 0.057(4) 0.046(3) 0.032(3) 0.017(2) 0.010(3) 0.009(3)
N134 0.086(5) 0.044(3) 0.057(3) 0.020(3) 0.016(3) 0.022(3)
C135 0.154(9) 0.042(4) 0.074(5) 0.025(4) 0.055(6) 0.026(5)
C136 0.199(13) 0.081(6) 0.086(7) 0.035(5) 0.075(8) 0.064(7)
O141 0.076(3) 0.066(3) 0.024(2) 0.0126(18) 0.023(2) 0.038(2)
O142 0.072(3) 0.045(2) 0.060(3) 0.013(2) 0.035(3) 0.025(2)
C141 0.080(7) 0.29(2) 0.072(7) 0.082(9) 0.027(6) 0.050(10)
C142 0.107(7) 0.130(8) 0.053(5) 0.049(5) 0.035(5) 0.087(7)
N143 0.064(4) 0.070(4) 0.026(2) 0.020(2) 0.019(2) 0.030(3)
C144 0.053(4) 0.033(3) 0.023(3) -0.002(2) 0.013(3) 0.006(3)
N145 0.039(3) 0.038(2) 0.016(2) -0.0009(16) 0.0077(18) 0.002(2)
C146 0.037(3) 0.034(3) 0.022(3) -0.008(2) 0.007(2) -0.004(2)
C147 0.045(3) 0.049(3) 0.020(2) -0.002(2) 0.013(2) 0.007(3)
C148 0.049(4) 0.055(4) 0.045(3) 0.000(3) 0.023(3) 0.015(3)
C149 0.056(4) 0.055(4) 0.056(4) 0.007(3) 0.031(3) 0.021(3)
C150 0.055(4) 0.042(3) 0.041(3) -0.003(2) 0.018(3) 0.013(3)
C151 0.032(3) 0.034(3) 0.024(2) -0.006(2) 0.007(2) -0.003(2)
N152 0.034(2) 0.035(2) 0.028(2) 0.0011(17) 0.0095(19) 0.0050(19)
C153 0.053(4) 0.038(3) 0.032(3) 0.003(2) 0.019(3) 0.009(3)
N154 0.044(3) 0.034(2) 0.035(2) 0.0078(19) 0.014(2) 0.006(2)
C155 0.071(5) 0.051(4) 0.049(4) 0.023(3) 0.031(3) 0.023(3)
C156 0.113(7) 0.060(4) 0.087(6) 0.041(4) 0.069(6) 0.045(5)
O1W 0.073(4) 0.070(3) 0.113(5) 0.034(3) 0.029(3) 0.027(3)
O2W 0.087(4) 0.089(4) 0.070(4) 0.014(3) 0.006(3) 0.042(3)

loop_
_atom_type_symbol
_atom_type_description
_atom_type_scat_dispersion_real
_atom_type_scat_dispersion_imag
_atom_type_scat_source
C C 0.0181 0.0091 'International Tables Vol C Tables 4.2.6.8 and 6.1.1.4'
H H 0.0000 0.0000 'International Tables Vol C Tables 4.2.6.8 and 6.1.1.4'
N N 0.0311 0.0180 'International Tables Vol C Tables 4.2.6.8 and 6.1.1.4'
O O 0.0492 0.0322 'International Tables Vol C Tables 4.2.6.8 and 6.1.1.4'
S S 0.3331 0.5567 'International Tables Vol C Tables 4.2.6.8 and 6.1.1.4'

loop_
_geom_angle_atom_site_label_1
_geom_angle_atom_site_label_2
_geom_angle_atom_site_label_3
_geom_angle
O14A S1 O11A 110.2(4)
O14A S1 O12A 112.7(6)
O11A S1 O12A 108.7(4)
O14A S1 O13A 108.4(3)
O11A S1 O13A 107.4(3)
O12A S1 O13A 109.1(5)
O21A S2 O24A 113.8(4)
O21A S2 O22A 114.2(4)
O24A S2 O22A 111.7(4)
O21A S2 O23A 106.7(3)
O24A S2 O23A 105.6(3)
O22A S2 O23A 103.7(4)
O33A S3 O34A 112.3(7)
O33A S3 O32A 110.7(6)
O34A S3 O32A 110.5(7)
O33A S3 O31A 107.6(7)
O34A S3 O31A 108.1(6)
O32A S3 O31A 107.4(6)
O42A S4 O41A 110.4(3)
O42A S4 O44A 109.6(3)
O41A S4 O44A 110.9(3)
O42A S4 O43A 109.1(3)
O41A S4 O43A 107.1(3)
O44A S4 O43A 109.6(3)
O14' S1' O11' 118.0(18)
O14' S1' O13' 112.8(18)
O11' S1' O13' 112.7(17)
O14' S1' O12' 106(2)
O11' S1' O12' 104(2)
O13' S1' O12' 101(2)
O34' S3' O31' 114.0(13)
O34' S3' O32' 113.1(13)
O31' S3' O32' 109.2(12)
O34' S3' O33' 108.7(13)
O31' S3' O33' 105.1(12)
O32' S3' O33' 106.1(12)
O43' S4' O42' 117(3)
O43' S4' O44' 99(3)
O42' S4' O44' 110(3)
O43' S4' O41' 105(3)
O42' S4' O41' 111(3)
O44' S4' O41' 115(3)
C1A N1A C13A 110.8(4)
C1A N1A C9A 111.1(4)
C13A N1A C9A 105.7(4)
C1A N1A C5A 106.3(4)
C13A N1A C5A 111.4(4)
C9A N1A C5A 111.6(4)
C2A C1A N1A 114.8(4)
C2A C1A H1AA 108.6
N1A C1A H1AA 108.6
C2A C1A H1AB 108.6
N1A C1A H1AB 108.6
H1AA C1A H1AB 107.5
C1A C2A C3A 110.9(5)
C1A C2A H2AA 109.5
C3A C2A H2AA 109.5
C1A C2A H2AB 109.5
C3A C2A H2AB 109.5
H2AA C2A H2AB 108.0
C4A C3A C2A 114.7(6)
C4A C3A H3AA 108.6
C2A C3A H3AA 108.6
C4A C3A H3AB 108.6
C2A C3A H3AB 108.6
H3AA C3A H3AB 107.6
C3A C4A H4AA 109.5
C3A C4A H4AB 109.5
H4AA C4A H4AB 109.5
C3A C4A H4AC 109.5
H4AA C4A H4AC 109.5
H4AB C4A H4AC 109.5
C6A C5A N1A 114.8(4)
C6A C5A H5AA 108.6
N1A C5A H5AA 108.6
C6A C5A H5AB 108.6
N1A C5A H5AB 108.6
H5AA C5A H5AB 107.5
C7A C6A C5A 109.9(5)
C7A C6A H6AA 109.7
C5A C6A H6AA 109.7
C7A C6A H6AB 109.7
C5A C6A H6AB 109.7
H6AA C6A H6AB 108.2
C8A C7A C6A 112.8(5)
C8A C7A H7AA 109.0
C6A C7A H7AA 109.0
C8A C7A H7AB 109.0
C6A C7A H7AB 109.0
H7AA C7A H7AB 107.8
C7A C8A H8AA 109.5
C7A C8A H8AB 109.5
H8AA C8A H8AB 109.5
C7A C8A H8AC 109.5
H8AA C8A H8AC 109.5
H8AB C8A H8AC 109.5
N1A C9A C10A 115.9(4)
N1A C9A H9AA 108.3
C10A C9A H9AA 108.3
N1A C9A H9AB 108.3
C10A C9A H9AB 108.3
H9AA C9A H9AB 107.4
C11A C10A C9A 108.7(5)
C11A C10A H10A 110.0
C9A C10A H10A 110.0
C11A C10A H10B 110.0
C9A C10A H10B 110.0
H10A C10A H10B 108.3
C10A C11A C12A 112.9(5)
C10A C11A H11A 109.0
C12A C11A H11A 109.0
C10A C11A H11B 109.0
C12A C11A H11B 109.0
H11A C11A H11B 107.8
C11A C12A H12A 109.5
C11A C12A H12B 109.5
H12A C12A H12B 109.5
C11A C12A H12C 109.5
H12A C12A H12C 109.5
H12B C12A H12C 109.5
C14A C13A N1A 117.2(4)
C14A C13A H13A 121.4
N1A C13A H13A 121.4
C13A C14A C15A 109.3(5)
C13A C14A H14A 109.8
C15A C14A H14A 109.8
C13A C14A H14B 109.8
C15A C14A H14B 109.8
H14A C14A H14B 108.3
C14A C15A C16A 113.0(5)
C14A C15A H15A 109.0
C16A C15A H15A 109.0
C14A C15A H15B 109.0
C16A C15A H15B 109.0
H15A C15A H15B 107.8
C15A C16A H16A 109.5
C15A C16A H16B 109.5
H16A C16A H16B 109.5
C15A C16A H16C 109.5
H16A C16A H16C 109.5
H16B C16A H16C 109.5
C9B N1B C1B 105.9(4)
C9B N1B C5B 111.7(5)
C1B N1B C5B 111.2(5)
C9B N1B C13B 112.0(5)
C1B N1B C13B 110.4(4)
C5B N1B C13B 105.8(4)
N1B C1B C2B 115.1(4)
N1B C1B H1BA 108.5
C2B C1B H1BA 108.5
N1B C1B H1BB 108.5
C2B C1B H1BB 108.5
H1BA C1B H1BB 107.5
C3B C2B C1B 110.0(5)
C3B C2B H2BA 109.7
C1B C2B H2BA 109.7
C3B C2B H2BB 109.7
C1B C2B H2BB 109.7
H2BA C2B H2BB 108.2
C4B C3B C2B 113.5(6)
C4B C3B H3BA 108.9
C2B C3B H3BA 108.9
C4B C3B H3BB 108.9
C2B C3B H3BB 108.9
H3BA C3B H3BB 107.7
C3B C4B H4BA 109.5
C3B C4B H4BB 109.5
H4BA C4B H4BB 109.5
C3B C4B H4BC 109.5
H4BA C4B H4BC 109.5
H4BB C4B H4BC 109.5
N1B C5B C6B 117.0(4)
N1B C5B H5BA 108.0
C6B C5B H5BA 108.0
N1B C5B H5BB 108.0
C6B C5B H5BB 108.0
H5BA C5B H5BB 107.3
C7B C6B C5B 109.1(5)
C7B C6B H6BA 109.9
C5B C6B H6BA 109.9
C7B C6B H6BB 109.9
C5B C6B H6BB 109.9
H6BA C6B H6BB 108.3
C6B C7B C8B 112.2(6)
C6B C7B H7BA 109.2
C8B C7B H7BA 109.2
C6B C7B H7BB 109.2
C8B C7B H7BB 109.2
H7BA C7B H7BB 107.9
C7B C8B H8BA 109.5
C7B C8B H8BB 109.5
H8BA C8B H8BB 109.5
C7B C8B H8BC 109.5
H8BA C8B H8BC 109.5
H8BB C8B H8BC 109.5
N1B C9B C10B 116.2(5)
N1B C9B H9BA 108.2
C10B C9B H9BA 108.2
N1B C9B H9BB 108.2
C10B C9B H9BB 108.2
H9BA C9B H9BB 107.4
C9B C10B C11B 112.0(9)
C9B C10B C12B 106.5(7)
C11B C10B C12B 32.9(8)
C9B C10B H10C 109.2
C11B C10B H10C 109.2
C12B C10B H10C 136.9
C9B C10B H10D 109.2
C11B C10B H10D 109.2
C12B C10B H10D 81.7
H10C C10B H10D 107.9
C12B C11B C10B 88(2)
C12B C11B H11C 113.9
C10B C11B H11C 113.9
C12B C11B H11D 113.9
C10B C11B H11D 113.9
H11C C11B H11D 111.1
C11B C12B C10B 58.8(19)
C11B C12B H12D 109.5
C10B C12B H12D 168.2
C11B C12B H12E 109.5
C10B C12B H12E 77.6
H12D C12B H12E 109.5
C11B C12B H12F 109.5
C10B C12B H12F 75.7
H12D C12B H12F 109.5
H12E C12B H12F 109.5
N1B C13B C14B 116.8(4)
N1B C13B H13B 108.1
C14B C13B H13B 108.1
N1B C13B H13C 108.1
C14B C13B H13C 108.1
H13B C13B H13C 107.3
C15B C14B C13B 109.1(5)
C15B C14B H14C 109.9
C13B C14B H14C 109.9
C15B C14B H14D 109.9
C13B C14B H14D 109.9
H14C C14B H14D 108.3
C16B C15B C14B 112.8(5)
C16B C15B H15C 109.0
C14B C15B H15C 109.0
C16B C15B H15D 109.0
C14B C15B H15D 109.0
H15C C15B H15D 107.8
C15B C16B H16D 109.5
C15B C16B H16E 109.5
H16D C16B H16E 109.5
C15B C16B H16F 109.5
H16D C16B H16F 109.5
H16E C16B H16F 109.5
C9C N1C C5C 106.6(5)
C9C N1C C1C 111.8(6)
C5C N1C C1C 111.1(5)
C9C N1C C13C 112.0(6)
C5C N1C C13C 109.1(6)
C1C N1C C13C 106.3(5)
C2C C1C N1C 114.2(5)
C2C C1C H1CA 108.7
N1C C1C H1CA 108.7
C2C C1C H1CB 108.7
N1C C1C H1CB 108.7
H1CA C1C H1CB 107.6
C1C C2C C3C 111.0(5)
C1C C2C H2CA 109.4
C3C C2C H2CA 109.4
C1C C2C H2CB 109.4
C3C C2C H2CB 109.4
H2CA C2C H2CB 108.0
C2C C3C C4C 111.5(6)
C2C C3C H3CA 109.3
C4C C3C H3CA 109.3
C2C C3C H3CB 109.3
C4C C3C H3CB 109.3
H3CA C3C H3CB 108.0
C3C C4C H4CA 109.5
C3C C4C H4CB 109.5
H4CA C4C H4CB 109.5
C3C C4C H4CC 109.5
H4CA C4C H4CC 109.5
H4CB C4C H4CC 109.5
C6C C5C N1C 116.5(5)
C6C C5C H5CA 108.2
N1C C5C H5CA 108.2
C6C C5C H5CB 108.2
N1C C5C H5CB 108.2
H5CA C5C H5CB 107.3
C5C C6C C7C 110.5(5)
C5C C6C H6CA 109.6
C7C C6C H6CA 109.6
C5C C6C H6CB 109.6
C7C C6C H6CB 109.6
H6CA C6C H6CB 108.1
C8C C7C C6C 112.4(6)
C8C C7C H7CA 109.1
C6C C7C H7CA 109.1
C8C C7C H7CB 109.1
C6C C7C H7CB 109.1
H7CA C7C H7CB 107.9
C7C C8C H8CA 109.5
C7C C8C H8CB 109.5
H8CA C8C H8CB 109.5
C7C C8C H8CC 109.5
H8CA C8C H8CC 109.5
H8CB C8C H8CC 109.5
C10C C9C N1C 115.8(6)
C10C C9C H9CA 108.3
N1C C9C H9CA 108.3
C10C C9C H9CB 108.3
N1C C9C H9CB 108.3
H9CA C9C H9CB 107.4
C9C C10C C11C 108.7(6)
C9C C10C H10E 109.9
C11C C10C H10E 109.9
C9C C10C H10F 109.9
C11C C10C H10F 109.9
H10E C10C H10F 108.3
C12C C11C C10C 111.9(9)
C12C C11C H11E 109.2
C10C C11C H11E 109.2
C12C C11C H11F 109.2
C10C C11C H11F 109.2
H11E C11C H11F 107.9
C11C C12C H12G 109.5
C11C C12C H12H 109.5
H12G C12C H12H 109.5
C11C C12C H12I 109.5
H12G C12C H12I 109.5
H12H C12C H12I 109.5
C14C C13C N1C 114.5(6)
C14C C13C H13D 108.6
N1C C13C H13D 108.6
C14C C13C H13E 108.6
N1C C13C H13E 108.6
H13D C13C H13E 107.6
C13C C14C C15C 108.1(6)
C13C C14C H14W 110.1
C15C C14C H14W 110.1
C13C C14C H14X 110.1
C15C C14C H14X 110.1
H14W C14C H14X 108.4
C16C C15C C14C 111.3(7)
C16C C15C H15W 109.4
C14C C15C H15W 109.4
C16C C15C H15X 109.4
C14C C15C H15X 109.4
H15W C15C H15X 108.0
C15C C16C H16Y 109.5
C15C C16C H16Z 109.5
H16Y C16C H16Z 109.5
C15C C16C H17A 109.5
H16Y C16C H17A 109.5
H16Z C16C H17A 109.5
C13D N1D C5D 110.8(5)
C13D N1D C1D 112.0(5)
C5D N1D C1D 106.6(4)
C13D N1D C9D 105.4(4)
C5D N1D C9D 111.7(5)
C1D N1D C9D 110.5(5)
C2D C1D N1D 114.8(5)
C2D C1D H1DA 108.6
N1D C1D H1DA 108.6
C2D C1D H1DB 108.6
N1D C1D H1DB 108.6
H1DA C1D H1DB 107.6
C1D C2D C3D 109.0(6)
C1D C2D H2DA 109.9
C3D C2D H2DA 109.9
C1D C2D H2DB 109.9
C3D C2D H2DB 109.9
H2DA C2D H2DB 108.3
C4D C3D C2D 113.3(7)
C4D C3D H3DA 108.9
C2D C3D H3DA 108.9
C4D C3D H3DB 108.9
C2D C3D H3DB 108.9
H3DA C3D H3DB 107.7
C3D C4D H4DA 109.5
C3D C4D H4DB 109.5
H4DA C4D H4DB 109.5
C3D C4D H4DC 109.5
H4DA C4D H4DC 109.5
H4DB C4D H4DC 109.5
N1D C5D C6D 115.9(4)
N1D C5D H5DA 108.3
C6D C5D H5DA 108.3
N1D C5D H5DB 108.3
C6D C5D H5DB 108.3
H5DA C5D H5DB 107.4
C7D C6D C5D 108.8(5)
C7D C6D H6DA 109.9
C5D C6D H6DA 109.9
C7D C6D H6DB 109.9
C5D C6D H6DB 109.9
H6DA C6D H6DB 108.3
C6D C7D C8D 113.0(5)
C6D C7D H7DA 109.0
C8D C7D H7DA 109.0
C6D C7D H7DB 109.0
C8D C7D H7DB 109.0
H7DA C7D H7DB 107.8
C7D C8D H8DA 109.5
C7D C8D H8DB 109.5
H8DA C8D H8DB 109.5
C7D C8D H8DC 109.5
H8DA C8D H8DC 109.5
H8DB C8D H8DC 109.5
C10D C9D N1D 116.0(5)
C10D C9D H9DA 108.3
N1D C9D H9DA 108.3
C10D C9D H9DB 108.3
N1D C9D H9DB 108.3
H9DA C9D H9DB 107.4
C9D C10D C11D 109.7(7)
C9D C10D H10G 109.7
C11D C10D H10G 109.7
C9D C10D H10H 109.7
C11D C10D H10H 109.7
H10G C10D H10H 108.2
C12D C11D C10D 113.0(7)
C12D C11D H11G 109.0
C10D C11D H11G 109.0
C12D C11D H11H 109.0
C10D C11D H11H 109.0
H11G C11D H11H 107.8
C11D C12D H12J 109.5
C11D C12D H12K 109.5
H12J C12D H12K 109.5
C11D C12D H12L 109.5
H12J C12D H12L 109.5
H12K C12D H12L 109.5
N1D C13D C14D 115.4(5)
N1D C13D H13F 108.4
C14D C13D H13F 108.4
N1D C13D H13G 108.4
C14D C13D H13G 108.4
H13F C13D H13G 107.5
C15D C14D C13D 112.7(7)
C15D C14D H14E 109.1
C13D C14D H14E 109.1
C15D C14D H14F 109.1
C13D C14D H14F 109.1
H14E C14D H14F 107.8
C14D C15D C16D 113.0(8)
C14D C15D H15E 109.0
C16D C15D H15E 109.0
C14D C15D H15F 109.0
C16D C15D H15F 109.0
H15E C15D H15F 107.8
C15D C16D H16G 109.5
C15D C16D H16H 109.5
H16G C16D H16H 109.5
C15D C16D H16I 109.5
H16G C16D H16I 109.5
H16H C16D H16I 109.5
C5E N1E C9E 111.8(4)
C5E N1E C13E 106.7(4)
C9E N1E C13E 110.4(4)
C5E N1E C1E 111.7(4)
C9E N1E C1E 105.6(4)
C13E N1E C1E 110.6(4)
C2E C1E N1E 115.0(4)
C2E C1E H1EA 108.5
N1E C1E H1EA 108.5
C2E C1E H1EB 108.5
N1E C1E H1EB 108.5
H1EA C1E H1EB 107.5
C3E C2E C1E 109.8(5)
C3E C2E H2EA 109.7
C1E C2E H2EA 109.7
C3E C2E H2EB 109.7
C1E C2E H2EB 109.7
H2EA C2E H2EB 108.2
C2E C3E C4E 110.7(6)
C2E C3E H3EA 109.5
C4E C3E H3EA 109.5
C2E C3E H3EB 109.5
C4E C3E H3EB 109.5
H3EA C3E H3EB 108.1
C3E C4E H4EA 109.5
C3E C4E H4EB 109.5
H4EA C4E H4EB 109.5
C3E C4E H4EC 109.5
H4EA C4E H4EC 109.5
H4EB C4E H4EC 109.5
C6E C5E N1E 117.0(4)
C6E C5E H5EA 108.1
N1E C5E H5EA 108.1
C6E C5E H5EB 108.1
N1E C5E H5EB 108.1
H5EA C5E H5EB 107.3
C5E C6E C7E 108.8(4)
C5E C6E H6EA 109.9
C7E C6E H6EA 109.9
C5E C6E H6EB 109.9
C7E C6E H6EB 109.9
H6EA C6E H6EB 108.3
C8E C7E C6E 112.7(5)
C8E C7E H7EA 109.1
C6E C7E H7EA 109.1
C8E C7E H7EB 109.1
C6E C7E H7EB 109.1
H7EA C7E H7EB 107.8
C7E C8E H8EA 109.5
C7E C8E H8EB 109.5
H8EA C8E H8EB 109.5
C7E C8E H8EC 109.5
H8EA C8E H8EC 109.5
H8EB C8E H8EC 109.5
C10E C9E N1E 115.0(4)
C10E C9E H9EA 108.5
N1E C9E H9EA 108.5
C10E C9E H9EB 108.5
N1E C9E H9EB 108.5
H9EA C9E H9EB 107.5
C9E C10E C11E 110.0(4)
C9E C10E H10I 109.7
C11E C10E H10I 109.7
C9E C10E H10J 109.7
C11E C10E H10J 109.7
H10I C10E H10J 108.2
C12E C11E C10E 111.2(5)
C12E C11E H11I 109.4
C10E C11E H11I 109.4
C12E C11E H11J 109.4
C10E C11E H11J 109.4
H11I C11E H11J 108.0
C11E C12E H12M 109.5
C11E C12E H19Z 109.5
H12M C12E H19Z 109.5
C11E C12E H12O 109.5
H12M C12E H12O 109.5
H19Z C12E H12O 109.5
C14E C13E N1E 115.5(4)
C14E C13E H13H 108.4
N1E C13E H13H 108.4
C14E C13E H13I 108.4
N1E C13E H13I 108.4
H13H C13E H13I 107.5
C13E C14E C15E 109.6(4)
C13E C14E H14G 109.8
C15E C14E H14G 109.8
C13E C14E H14H 109.8
C15E C14E H14H 109.8
H14G C14E H14H 108.2
C14E C15E C16E 112.9(5)
C14E C15E H15G 109.0
C16E C15E H15G 109.0
C14E C15E H15H 109.0
C16E C15E H15H 109.0
H15G C15E H15H 107.8
C15E C16E H16J 109.5
C15E C16E H16K 109.5
H16J C16E H16K 109.5
C15E C16E H16L 109.5
H16J C16E H16L 109.5
H16K C16E H16L 109.5
C9F N1F C5F 111.2(5)
C9F N1F C1F 111.3(5)
C5F N1F C1F 107.2(4)
C9F N1F C13F 104.7(4)
C5F N1F C13F 111.2(5)
C1F N1F C13F 111.3(5)
C2F C1F N1F 115.0(5)
C2F C1F H1FA 108.5
N1F C1F H1FA 108.5
C2F C1F H1FB 108.5
N1F C1F H1FB 108.5
H1FA C1F H1FB 107.5
C1F C2F C3F 113.5(5)
C1F C2F H2FA 108.9
C3F C2F H2FA 108.9
C1F C2F H2FB 108.9
C3F C2F H2FB 108.9
H2FA C2F H2FB 107.7
C4F C3F C2F 112.8(6)
C4F C3F H3FA 109.0
C2F C3F H3FA 109.0
C4F C3F H3FB 109.0
C2F C3F H3FB 109.0
H3FA C3F H3FB 107.8
C3F C4F H4FA 109.5
C3F C4F H4FB 109.5
H4FA C4F H4FB 109.5
C3F C4F H4FC 109.5
H4FA C4F H4FC 109.5
H4FB C4F H4FC 109.5
N1F C5F C6F 116.1(4)
N1F C5F H5FA 108.3
C6F C5F H5FA 108.3
N1F C5F H5FB 108.3
C6F C5F H5FB 108.3
H5FA C5F H5FB 107.4
C5F C6F C7F 109.5(4)
C5F C6F H6FA 109.8
C7F C6F H6FA 109.8
C5F C6F H6FB 109.8
C7F C6F H6FB 109.8
H6FA C6F H6FB 108.2
C6F C7F C8F 113.0(5)
C6F C7F H7FA 109.0
C8F C7F H7FA 109.0
C6F C7F H7FB 109.0
C8F C7F H7FB 109.0
H7FA C7F H7FB 107.8
C7F C8F H8FA 109.5
C7F C8F H8FB 109.5
H8FA C8F H8FB 109.5
C7F C8F H8FC 109.5
H8FA C8F H8FC 109.5
H8FB C8F H8FC 109.5
N1F C9F C10F 114.4(5)
N1F C9F H9FA 108.7
C10F C9F H9FA 108.7
N1F C9F H9FB 108.7
C10F C9F H9FB 108.7
H9FA C9F H9FB 107.6
C11F C10F C9F 110.6(6)
C11F C10F H10K 109.5
C9F C10F H10K 109.5
C11F C10F H10L 109.5
C9F C10F H10L 109.5
H10K C10F H10L 108.1
C10F C11F C12F 114.5(7)
C10F C11F H11K 108.6
C12F C11F H11K 108.6
C10F C11F H11L 108.6
C12F C11F H11L 108.6
H11K C11F H11L 107.6
C11F C12F H12P 109.5
C11F C12F H12Q 109.5
H12P C12F H12Q 109.5
C11F C12F H12R 109.5
H12P C12F H12R 109.5
H12Q C12F H12R 109.5
C14F C13F N1F 115.1(5)
C14F C13F H13J 108.5
N1F C13F H13J 108.5
C14F C13F H13K 108.5
N1F C13F H13K 108.5
H13J C13F H13K 107.5
C13F C14F C15F 108.7(5)
C13F C14F H14I 109.9
C15F C14F H14I 109.9
C13F C14F H14J 109.9
C15F C14F H14J 109.9
H14I C14F H14J 108.3
C16F C15F C14F 111.8(5)
C16F C15F H15I 109.3
C14F C15F H15I 109.3
C16F C15F H15J 109.3
C14F C15F H15J 109.3
H15I C15F H15J 107.9
C15F C16F H16M 109.5
C15F C16F H16N 109.5
H16M C16F H16N 109.5
C15F C16F H16O 109.5
H16M C16F H16O 109.5
H16N C16F H16O 109.5
C1G N1G C5G 110.9(5)
C1G N1G C9G 111.1(5)
C5G N1G C9G 106.4(5)
C1G N1G C13G 106.7(4)
C5G N1G C13G 111.3(5)
C9G N1G C13G 110.6(5)
N1G C1G C2G 114.9(4)
N1G C1G H1GA 108.6
C2G C1G H1GA 108.6
N1G C1G H1GB 108.6
C2G C1G H1GB 108.6
H1GA C1G H1GB 107.5
C3G C2G C1G 109.1(5)
C3G C2G H2GA 109.9
C1G C2G H2GA 109.9
C3G C2G H2GB 109.9
C1G C2G H2GB 109.9
H2GA C2G H2GB 108.3
C2G C3G C4G 112.2(5)
C2G C3G H3GA 109.2
C4G C3G H3GA 109.2
C2G C3G H3GB 109.2
C4G C3G H3GB 109.2
H3GA C3G H3GB 107.9
C3G C4G H4GA 109.5
C3G C4G H4GB 109.5
H4GA C4G H4GB 109.5
C3G C4G H4GC 109.5
H4GA C4G H4GC 109.5
H4GB C4G H4GC 109.5
N1G C5G C6G 114.7(5)
N1G C5G H5GA 108.6
C6G C5G H5GA 108.6
N1G C5G H5GB 108.6
C6G C5G H5GB 108.6
H5GA C5G H5GB 107.6
C5G C6G C7G 109.9(6)
C5G C6G H6GA 109.7
C7G C6G H6GA 109.7
C5G C6G H6GB 109.7
C7G C6G H6GB 109.7
H6GA C6G H6GB 108.2
C8G C7G C6G 111.9(6)
C8G C7G H7GA 109.2
C6G C7G H7GA 109.2
C8G C7G H7GB 109.2
C6G C7G H7GB 109.2
H7GA C7G H7GB 107.9
C7G C8G H8GA 109.5
C7G C8G H8GB 109.5
H8GA C8G H8GB 109.5
C7G C8G H8GC 109.5
H8GA C8G H8GC 109.5
H8GB C8G H8GC 109.5
C10G C9G N1G 115.1(5)
C10G C9G H9GA 108.5
N1G C9G H9GA 108.5
C10G C9G H9GB 108.5
N1G C9G H9GB 108.5
H9GA C9G H9GB 107.5
C9G C10G C11G 110.5(7)
C9G C10G H10M 109.6
C11G C10G H10M 109.6
C9G C10G H10N 109.6
C11G C10G H10N 109.6
H10M C10G H10N 108.1
C10G C11G C12G 111.3(8)
C10G C11G H11M 109.4
C12G C11G H11M 109.4
C10G C11G H11N 109.4
C12G C11G H11N 109.4
H11M C11G H11N 108.0
C11G C12G H12S 109.5
C11G C12G H12T 109.5
H12S C12G H12T 109.5
C11G C12G H12U 109.5
H12S C12G H12U 109.5
H12T C12G H12U 109.5
C14G C13G N1G 114.6(5)
C14G C13G H13L 108.6
N1G C13G H13L 108.6
C14G C13G H13M 108.6
N1G C13G H13M 108.6
H13L C13G H13M 107.6
C15G C14G C13G 110.5(5)
C15G C14G H14K 109.6
C13G C14G H14K 109.6
C15G C14G H14L 109.6
C13G C14G H14L 109.6
H14K C14G H14L 108.1
C14G C15G C16G 110.7(6)
C14G C15G H15K 109.5
C16G C15G H15K 109.5
C14G C15G H15L 109.5
C16G C15G H15L 109.5
H15K C15G H15L 108.1
C15G C16G H16P 109.5
C15G C16G H16Q 109.5
H16P C16G H16Q 109.5
C15G C16G H16R 109.5
H16P C16G H16R 109.5
H16Q C16G H16R 109.5
C13H N1H C5H 112.7(4)
C13H N1H C1H 110.9(4)
C5H N1H C1H 104.7(4)
C13H N1H C9H 106.6(4)
C5H N1H C9H 111.6(5)
C1H N1H C9H 110.5(4)
C2H C1H N1H 115.2(5)
C2H C1H H1HA 108.5
N1H C1H H1HA 108.5
C2H C1H H1HB 108.5
N1H C1H H1HB 108.5
H1HA C1H H1HB 107.5
C1H C2H C3H 110.2(7)
C1H C2H H2HA 109.6
C3H C2H H2HA 109.6
C1H C2H H2HB 109.6
C3H C2H H2HB 109.6
H2HA C2H H2HB 108.1
C4H C3H C2H 130.9(14)
C4H C3H H3HA 104.5
C2H C3H H3HA 104.5
C4H C3H H3HB 104.5
C2H C3H H3HB 104.5
H3HA C3H H3HB 105.7
C3H C4H H4HA 109.5
C3H C4H H4HB 109.5
H4HA C4H H4HB 109.5
C3H C4H H4HC 109.5
H4HA C4H H4HC 109.5
H4HB C4H H4HC 109.5
C6H C5H N1H 114.1(5)
C6H C5H H5HA 108.7
N1H C5H H5HA 108.7
C6H C5H H5HB 108.7
N1H C5H H5HB 108.7
H5HA C5H H5HB 107.6
C5H C6H C7H 106.0(6)
C5H C6H H6HA 110.5
C7H C6H H6HA 110.5
C5H C6H H6HB 110.5
C7H C6H H6HB 110.5
H6HA C6H H6HB 108.7
C8H C7H C6H 111.3(8)
C8H C7H H7HA 109.4
C6H C7H H7HA 109.4
C8H C7H H7HB 109.4
C6H C7H H7HB 109.4
H7HA C7H H7HB 108.0
C7H C8H H8HA 109.5
C7H C8H H8HB 109.5
H8HA C8H H8HB 109.5
C7H C8H H8HC 109.5
H8HA C8H H8HC 109.5
H8HB C8H H8HC 109.5
C10H C9H N1H 116.0(4)
C10H C9H H9HA 108.3
N1H C9H H9HA 108.3
C10H C9H H9HB 108.3
N1H C9H H9HB 108.3
H9HA C9H H9HB 107.4
C9H C10H C11H 109.6(4)
C9H C10H H10O 109.7
C11H C10H H10O 109.7
C9H C10H H10P 109.7
C11H C10H H10P 109.7
H10O C10H H10P 108.2
C12H C11H C10H 113.3(5)
C12H C11H H11O 108.9
C10H C11H H11O 108.9
C12H C11H H11P 108.9
C10H C11H H11P 108.9
H11O C11H H11P 107.7
C11H C12H H12V 109.5
C11H C12H H12W 109.5
H12V C12H H12W 109.5
C11H C12H H12X 109.5
H12V C12H H12X 109.5
H12W C12H H12X 109.5
C14H C13H N1H 116.5(4)
C14H C13H H13N 108.2
N1H C13H H13N 108.2
C14H C13H H19Y 108.2
N1H C13H H19Y 108.2
H13N C13H H19Y 107.3
C13H C14H C15H 109.0(5)
C13H C14H H14M 109.9
C15H C14H H14M 109.9
C13H C14H H19N 109.9
C15H C14H H19N 109.9
H14M C14H H19N 108.3
C16H C15H C14H 113.1(6)
C16H C15H H15M 109.0
C14H C15H H15M 109.0
C16H C15H H15N 109.0
C14H C15H H15N 109.0
H15M C15H H15N 107.8
C15H C16H H16S 109.5
C15H C16H H16T 109.5
H16S C16H H16T 109.5
C15H C16H H16U 109.5
H16S C16H H16U 109.5
H16T C16H H16U 109.5
C2 C1 H1A 109.5
C2 C1 H1B 109.5
H1A C1 H1B 109.5
C2 C1 H1C 109.5
H1A C1 H1C 109.5
H1B C1 H1C 109.5
N3 C2 C1 111.1(7)
N3 C2 H2A 109.4
C1 C2 H2A 109.4
N3 C2 H2B 109.4
C1 C2 H2B 109.4
H2A C2 H2B 108.0
C4 N3 C2 121.4(6)
C4 N3 H3N 119.3
C2 N3 H3N 119.3
O1 C4 N3 124.0(6)
O1 C4 N5 122.0(7)
N3 C4 N5 113.9(6)
C6 N5 C4 127.5(5)
C6 N5 H5N 116.3
C4 N5 H5N 116.3
N5 C6 C7 124.7(6)
N5 C6 C11 117.7(5)
C7 C6 C11 117.6(6)
C8 C7 C6 120.7(6)
C8 C7 H7A 119.7
C6 C7 H7A 119.7
C9 C8 C7 121.6(6)
C9 C8 H8A 119.2
C7 C8 H8A 119.2
C8 C9 C10 119.6(6)
C8 C9 H9A 120.2
C10 C9 H9A 120.2
C9 C10 C11 120.4(6)
C9 C10 H10Q 119.8
C11 C10 H10Q 119.8
C10 C11 N12 121.5(5)
C10 C11 C6 120.2(5)
N12 C11 C6 118.3(5)
C13 N12 C11 125.0(5)
C13 N12 H12N 117.5
C11 N12 H12N 117.5
O2 C13 N14 122.5(5)
O2 C13 N12 122.3(5)
N14 C13 N12 115.2(5)
C13 N14 C15 120.4(5)
C13 N14 H14N 119.8
C15 N14 H14N 119.8
N14 C15 C16 114.0(6)
N14 C15 H15O 108.8
C16 C15 H15O 108.8
N14 C15 H15P 108.8
C16 C15 H15P 108.8
H15O C15 H15P 107.7
C15 C16 H16V 109.5
C15 C16 H16W 109.5
H16V C16 H16W 109.5
C15 C16 H16X 109.5
H16V C16 H16X 109.5
H16W C16 H16X 109.5
C22 C21 H21A 109.5
C22 C21 H21B 109.5
H21A C21 H21B 109.5
C22 C21 H21C 109.5
H21A C21 H21C 109.5
H21B C21 H21C 109.5
N23 C22 C21 113.2(8)
N23 C22 H22A 108.9
C21 C22 H22A 108.9
N23 C22 H22B 108.9
C21 C22 H22B 108.9
H22A C22 H22B 107.8
C24 N23 C22 123.7(7)
C24 N23 H23N 118.1
C22 N23 H23N 118.1
O21 C24 N25 125.2(8)
O21 C24 N23 119.9(8)
N25 C24 N23 114.8(7)
C24 N25 C26 128.3(6)
C24 N25 H25N 115.9
C26 N25 H25N 115.9
C31 C26 N25 120.7(6)
C31 C26 C27 120.7(6)
N25 C26 C27 118.6(7)
C28 C27 C26 115.6(8)
C28 C27 H27A 122.2
C26 C27 H27A 122.2
C29 C28 C27 123.8(7)
C29 C28 H28A 118.1
C27 C28 H28A 118.1
C28 C29 C30 119.8(7)
C28 C29 H29A 120.1
C30 C29 H29A 120.1
C29 C30 C31 120.6(7)
C29 C30 H30A 119.7
C31 C30 H30A 119.7
C26 C31 N32 118.6(6)
C26 C31 C30 119.4(6)
N32 C31 C30 121.9(6)
C33 N32 C31 125.2(5)
C33 N32 H32N 117.4
C31 N32 H32N 117.4
O22 C33 N34 124.1(6)
O22 C33 N32 123.3(6)
N34 C33 N32 112.5(6)
C33 N34 C35 120.5(6)
C33 N34 H34N 119.8
C35 N34 H34N 119.8
N34 C35 C36 114.2(7)
N34 C35 H35A 108.7
C36 C35 H35A 108.7
N34 C35 H35B 108.7
C36 C35 H35B 108.7
H35A C35 H35B 107.6
C35 C36 H36A 109.5
C35 C36 H36B 109.5
H36A C36 H36B 109.5
C35 C36 H36C 109.5
H36A C36 H36C 109.5
H36B C36 H36C 109.5
C42 C41 H41A 109.5
C42 C41 H41B 109.5
H41A C41 H41B 109.5
C42 C41 H41C 109.5
H41A C41 H41C 109.5
H41B C41 H41C 109.5
N43 C42 C41 111.8(7)
N43 C42 H42A 109.2
C41 C42 H42A 109.2
N43 C42 H42B 109.2
C41 C42 H42B 109.2
H42A C42 H42B 107.9
C44 N43 C42 123.3(5)
C44 N43 H43N 118.3
C42 N43 H43N 118.3
O41 C44 N43 121.1(6)
O41 C44 N45 124.8(6)
N43 C44 N45 114.0(5)
C44 N45 C46 126.7(5)
C44 N45 H45N 116.6
C46 N45 H45N 116.6
C47 C46 N45 122.6(6)
C47 C46 C51 118.4(6)
N45 C46 C51 119.0(5)
C48 C47 C46 122.4(7)
C48 C47 H47A 118.8
C46 C47 H47A 118.8
C49 C48 C47 119.4(7)
C49 C48 H48A 120.3
C47 C48 H48A 120.3
C48 C49 C50 118.9(7)
C48 C49 H49A 120.5
C50 C49 H49A 120.5
C51 C50 C49 122.6(7)
C51 C50 H50A 118.7
C49 C50 H50A 118.7
C50 C51 N52 124.5(6)
C50 C51 C46 118.3(6)
N52 C51 C46 117.3(6)
C53 N52 C51 127.9(5)
C53 N52 H52N 116.0
C51 N52 H52N 116.0
O42 C53 N54 123.0(6)
O42 C53 N52 125.0(6)
N54 C53 N52 111.9(6)
C53 N54 C55 121.8(6)
C53 N54 H54N 119.1
C55 N54 H54N 119.1
N54 C55 C56 109.1(6)
N54 C55 H55A 109.9
C56 C55 H55A 109.9
N54 C55 H55B 109.9
C56 C55 H55B 109.9
H55A C55 H55B 108.3
C55 C56 H56A 109.5
C55 C56 H56B 109.5
H56A C56 H56B 109.5
C55 C56 H56C 109.5
H56A C56 H56C 109.5
H56B C56 H56C 109.5
C62 C61 H61A 109.5
C62 C61 H61B 109.5
H61A C61 H61B 109.5
C62 C61 H61C 109.5
H61A C61 H61C 109.5
H61B C61 H61C 109.5
N63 C62 C61 109.6(17)
N63 C62 H62A 109.7
C61 C62 H62A 109.7
N63 C62 H62B 109.7
C61 C62 H62B 109.7
H62A C62 H62B 108.2
C64 N63 C62 120.2(9)
C64 N63 H63N 119.9
C62 N63 H63N 119.9
O61 C64 N63 120.3(8)
O61 C64 N65 125.7(7)
N63 C64 N65 113.8(7)
C64 N65 C66 123.8(6)
C64 N65 H65N 118.1
C66 N65 H65N 118.1
C71 C66 C67 120.7(7)
C71 C66 N65 119.4(6)
C67 C66 N65 119.7(7)
C68 C67 C66 119.9(8)
C68 C67 H67A 120.1
C66 C67 H67A 120.1
C69 C68 C67 118.6(7)
C69 C68 H68A 120.7
C67 C68 H68A 120.7
C70 C69 C68 121.9(8)
C70 C69 H69A 119.1
C68 C69 H69A 119.1
C69 C70 C71 121.8(8)
C69 C70 H70A 119.1
C71 C70 H70A 119.1
N72 C71 C66 119.4(6)
N72 C71 C70 123.5(7)
C66 C71 C70 117.1(6)
C73 N72 C71 127.0(6)
C73 N72 H72N 116.5
C71 N72 H72N 116.5
O62 C73 N74 124.0(7)
O62 C73 N72 122.0(6)
N74 C73 N72 114.0(6)
C73 N74 C75 123.7(6)
C73 N74 H74N 118.1
C75 N74 H74N 118.1
N74 C75 C76 115.0(7)
N74 C75 H75A 108.5
C76 C75 H75A 108.5
N74 C75 H75B 108.5
C76 C75 H75B 108.5
H75A C75 H75B 107.5
C75 C76 H76A 109.5
C75 C76 H76B 109.5
H76A C76 H76B 109.5
C75 C76 H76C 109.5
H76A C76 H76C 109.5
H76B C76 H76C 109.5
C82 C81 H81A 109.5
C82 C81 H81B 109.5
H81A C81 H81B 109.5
C82 C81 H81C 109.5
H81A C81 H81C 109.5
H81B C81 H81C 109.5
C81 C82 N83 114.1(8)
C81 C82 H82A 108.7
N83 C82 H82A 108.7
C81 C82 H82B 108.7
N83 C82 H82B 108.7
H82A C82 H82B 107.6
C84 N83 C82 120.2(6)
C84 N83 H83N 119.9
C82 N83 H83N 119.9
O81 C84 N83 123.6(6)
O81 C84 N85 124.0(5)
N83 C84 N85 112.5(5)
C84 N85 C86 126.5(5)
C84 N85 H85N 116.8
C86 N85 H85N 116.8
C87 C86 N85 122.4(6)
C87 C86 C91 120.5(6)
N85 C86 C91 117.0(5)
C86 C87 C88 121.6(7)
C86 C87 H87A 119.2
C88 C87 H87A 119.2
C87 C88 C89 118.6(7)
C87 C88 H88A 120.7
C89 C88 H88A 120.7
C90 C89 C88 120.2(7)
C90 C89 H89A 119.9
C88 C89 H89A 119.9
C89 C90 C91 122.0(7)
C89 C90 H90A 119.0
C91 C90 H90A 119.0
N92 C91 C90 123.0(6)
N92 C91 C86 120.1(5)
C90 C91 C86 116.9(6)
C93 N92 C91 126.0(5)
C93 N92 H92N 117.0
C91 N92 H92N 117.0
O82 C93 N94 123.2(6)
O82 C93 N92 122.5(7)
N94 C93 N92 114.2(5)
C93 N94 C95 122.0(5)
C93 N94 H94N 119.0
C95 N94 H94N 119.0
N94 C95 C96 113.7(6)
N94 C95 H95A 108.8
C96 C95 H95A 108.8
N94 C95 H95B 108.8
C96 C95 H95B 108.8
H95A C95 H95B 107.7
C95 C96 H96A 109.5
C95 C96 H96B 109.5
H96A C96 H96B 109.5
C95 C96 H96C 109.5
H96A C96 H96C 109.5
H96B C96 H96C 109.5
C102 C101 H10R 109.5
C102 C101 H10S 109.5
H10R C101 H10S 109.5
C102 C101 H10T 109.5
H10R C101 H10T 109.5
H10S C101 H10T 109.5
N103 C102 C101 110.6(6)
N103 C102 H10U 109.5
C101 C102 H10U 109.5
N103 C102 H10V 109.5
C101 C102 H10V 109.5
H10U C102 H10V 108.1
C104 N103 C102 119.9(6)
C104 N103 H103 120.1
C102 N103 H103 120.1
O101 C104 N103 123.7(6)
O101 C104 N105 124.8(6)
N103 C104 N105 111.4(6)
C104 N105 C106 126.4(5)
C104 N105 H105 116.8
C106 N105 H105 116.8
C107 C106 C111 120.0(5)
C107 C106 N105 122.7(5)
C111 C106 N105 117.3(5)
C106 C107 C108 119.6(6)
C106 C107 H10W 120.2
C108 C107 H10W 120.2
C109 C108 C107 120.6(6)
C109 C108 H10X 119.7
C107 C108 H10X 119.7
C110 C109 C108 119.6(6)
C110 C109 H10Y 120.2
C108 C109 H10Y 120.2
C109 C110 C111 120.8(6)
C109 C110 H11Q 119.6
C111 C110 H11Q 119.6
C110 C111 C106 119.4(6)
C110 C111 N112 120.8(5)
C106 C111 N112 119.8(5)
C113 N112 C111 126.7(4)
C113 N112 H112 116.6
C111 N112 H112 116.6
O102 C113 N114 122.5(5)
O102 C113 N112 124.4(5)
N114 C113 N112 113.1(4)
C113 N114 C115 121.7(5)
C113 N114 H114 119.1
C115 N114 H114 119.1
N114 C115 C116 110.4(7)
N114 C115 H11R 109.6
C116 C115 H11R 109.6
N114 C115 H11S 109.6
C116 C115 H11S 109.6
H11R C115 H11S 108.1
C115 C116 H11T 109.5
C115 C116 H11U 109.5
H11T C116 H11U 109.5
C115 C116 H11V 109.5
H11T C116 H11V 109.5
H11U C116 H11V 109.5
C122 C121 H12Y 109.5
C122 C121 H12Z 109.5
H12Y C121 H12Z 109.5
C122 C121 H13O 109.5
H12Y C121 H13O 109.5
H12Z C121 H13O 109.5
C121 C122 N123 118.3(9)
C121 C122 H13P 107.7
N123 C122 H13P 107.7
C121 C122 H13Z 107.7
N123 C122 H13Z 107.7
H13P C122 H13Z 107.1
C124 N123 C122 119.1(6)
C124 N123 H123 120.5
C122 N123 H123 120.5
O121 C124 N123 122.9(6)
O121 C124 N125 122.8(7)
N123 C124 N125 114.3(5)
C126 N125 C124 127.1(5)
C126 N125 H125 116.5
C124 N125 H125 116.5
N125 C126 C127 123.7(6)
N125 C126 C131 118.7(5)
C127 C126 C131 117.5(6)
C128 C127 C126 120.2(7)
C128 C127 H13Q 119.9
C126 C127 H13Q 119.9
C129 C128 C127 121.2(7)
C129 C128 H13R 119.4
C127 C128 H13R 119.4
C130 C129 C128 119.7(7)
C130 C129 H13S 120.1
C128 C129 H13S 120.1
C129 C130 C131 121.2(7)
C129 C130 H13T 119.4
C131 C130 H13T 119.4
C130 C131 N132 122.2(6)
C130 C131 C126 120.1(6)
N132 C131 C126 117.7(5)
C133 N132 C131 126.3(6)
C133 N132 H132 116.9
C131 N132 H132 116.9
O122 C133 N134 124.2(6)
O122 C133 N132 122.0(6)
N134 C133 N132 113.8(6)
C133 N134 C135 120.6(7)
C133 N134 H134 119.7
C135 N134 H134 119.7
N134 C135 C136 111.0(7)
N134 C135 H13U 109.4
C136 C135 H13U 109.4
N134 C135 H13V 109.4
C136 C135 H13V 109.4
H13U C135 H13V 108.0
C135 C136 H13W 109.5
C135 C136 H13X 109.5
H13W C136 H13X 109.5
C135 C136 H13Y 109.5
H13W C136 H13Y 109.5
H13X C136 H13Y 109.5
C142 C141 H14O 109.5
C142 C141 H14P 109.5
H14O C141 H14P 109.5
C142 C141 H14Q 109.5
H14O C141 H14Q 109.5
H14P C141 H14Q 109.5
C141 C142 N143 115.6(7)
C141 C142 H14R 108.4
N143 C142 H14R 108.4
C141 C142 H14S 108.4
N143 C142 H14S 108.4
H14R C142 H14S 107.4
C144 N143 C142 121.7(5)
C144 N143 H143 119.2
C142 N143 H143 119.2
O141 C144 N143 122.9(6)
O141 C144 N145 124.6(6)
N143 C144 N145 112.6(5)
C144 N145 C146 128.0(4)
C144 N145 H145 116.0
C146 N145 H145 116.0
C151 C146 C147 120.3(6)
C151 C146 N145 118.9(5)
C147 C146 N145 120.9(5)
C148 C147 C146 120.7(6)
C148 C147 H14T 119.6
C146 C147 H14T 119.6
C149 C148 C147 119.3(6)
C149 C148 H14U 120.4
C147 C148 H14U 120.4
C148 C149 C150 120.6(7)
C148 C149 H14V 119.7
C150 C149 H14V 119.7
C151 C150 C149 120.1(6)
C151 C150 H15Q 119.9
C149 C150 H15Q 119.9
C146 C151 C150 118.9(5)
C146 C151 N152 119.6(5)
C150 C151 N152 121.4(5)
C153 N152 C151 128.0(5)
C153 N152 H152 116.0
C151 N152 H152 116.0
O142 C153 N154 122.8(6)
O142 C153 N152 124.2(6)
N154 C153 N152 113.0(5)
C153 N154 C155 121.2(6)
C153 N154 H154 119.4
C155 N154 H154 119.4
N154 C155 C156 109.6(6)
N154 C155 H15R 109.7
C156 C155 H15R 109.7
N154 C155 H15S 109.7
C156 C155 H15S 109.7
H15R C155 H15S 108.2
C155 C156 H15T 109.5
C155 C156 H15U 109.5
H15T C156 H15U 109.5
C155 C156 H15V 109.5
H15T C156 H15V 109.5
H15U C156 H15V 109.5

loop_
_geom_bond_atom_site_label_1
_geom_bond_atom_site_label_2
_geom_bond_distance
S1 O14A 1.453(6)
S1 O11A 1.472(4)
S1 O12A 1.479(7)
S1 O13A 1.491(5)
S2 O21A 1.427(5)
S2 O24A 1.444(5)
S2 O22A 1.469(6)
S2 O23A 1.521(5)
S3 O33A 1.460(10)
S3 O34A 1.481(10)
S3 O32A 1.484(10)
S3 O31A 1.497(10)
S4 O42A 1.464(5)
S4 O41A 1.470(5)
S4 O44A 1.472(4)
S4 O43A 1.479(4)
S1' O14' 1.420(18)
S1' O11' 1.464(18)
S1' O13' 1.509(18)
S1' O12' 1.54(2)
S3' O34' 1.423(17)
S3' O31' 1.482(17)
S3' O32' 1.506(17)
S3' O33' 1.534(18)
S4' O43' 1.44(5)
S4' O42' 1.48(5)
S4' O44' 1.49(6)
S4' O41' 1.59(5)
N1A C1A 1.516(6)
N1A C13A 1.519(6)
N1A C9A 1.522(6)
N1A C5A 1.528(7)
C1A C2A 1.510(8)
C1A H1AA 0.9900
C1A H1AB 0.9900
C2A C3A 1.514(8)
C2A H2AA 0.9900
C2A H2AB 0.9900
C3A C4A 1.495(11)
C3A H3AA 0.9900
C3A H3AB 0.9900
C4A H4AA 0.9800
C4A H4AB 0.9800
C4A H4AC 0.9800
C5A C6A 1.514(8)
C5A H5AA 0.9900
C5A H5AB 0.9900
C6A C7A 1.505(9)
C6A H6AA 0.9900
C6A H6AB 0.9900
C7A C8A 1.494(9)
C7A H7AA 0.9900
C7A H7AB 0.9900
C8A H8AA 0.9800
C8A H8AB 0.9800
C8A H8AC 0.9800
C9A C10A 1.523(7)
C9A H9AA 0.9900
C9A H9AB 0.9900
C10A C11A 1.517(8)
C10A H10A 0.9900
C10A H10B 0.9900
C11A C12A 1.523(9)
C11A H11A 0.9900
C11A H11B 0.9900
C12A H12A 0.9800
C12A H12B 0.9800
C12A H12C 0.9800
C13A C14A 1.510(8)
C13A H13A 0.9500
C14A C15A 1.516(8)
C14A H14A 0.9900
C14A H14B 0.9900
C15A C16A 1.529(9)
C15A H15A 0.9900
C15A H15B 0.9900
C16A H16A 0.9800
C16A H16B 0.9800
C16A H16C 0.9800
N1B C9B 1.506(8)
N1B C1B 1.516(7)
N1B C5B 1.516(7)
N1B C13B 1.524(6)
C1B C2B 1.538(9)
C1B H1BA 0.9900
C1B H1BB 0.9900
C2B C3B 1.509(8)
C2B H2BA 0.9900
C2B H2BB 0.9900
C3B C4B 1.483(11)
C3B H3BA 0.9900
C3B H3BB 0.9900
C4B H4BA 0.9800
C4B H4BB 0.9800
C4B H4BC 0.9800
C5B C6B 1.526(8)
C5B H5BA 0.9900
C5B H5BB 0.9900
C6B C7B 1.507(9)
C6B H6BA 0.9900
C6B H6BB 0.9900
C7B C8B 1.517(9)
C7B H7BA 0.9900
C7B H7BB 0.9900
C8B H8BA 0.9800
C8B H8BB 0.9800
C8B H8BC 0.9800
C9B C10B 1.522(10)
C9B H9BA 0.9900
C9B H9BB 0.9900
C10B C11B 1.74(2)
C10B C12B 2.03(3)
C10B H10C 0.9900
C10B H10D 0.9900
C11B C12B 1.10(3)
C11B H11C 0.9900
C11B H11D 0.9900
C12B H12D 0.9800
C12B H12E 0.9800
C12B H12F 0.9800
C13B C14B 1.531(8)
C13B H13B 0.9900
C13B H13C 0.9900
C14B C15B 1.518(8)
C14B H14C 0.9900
C14B H14D 0.9900
C15B C16B 1.517(9)
C15B H15C 0.9900
C15B H15D 0.9900
C16B H16D 0.9800
C16B H16E 0.9800
C16B H16F 0.9800
N1C C9C 1.508(9)
N1C C5C 1.513(8)
N1C C1C 1.523(7)
N1C C13C 1.547(9)
C1C C2C 1.516(9)
C1C H1CA 0.9900
C1C H1CB 0.9900
C2C C3C 1.525(8)
C2C H2CA 0.9900
C2C H2CB 0.9900
C3C C4C 1.530(10)
C3C H3CA 0.9900
C3C H3CB 0.9900
C4C H4CA 0.9800
C4C H4CB 0.9800
C4C H4CC 0.9800
C5C C6C 1.494(9)
C5C H5CA 0.9900
C5C H5CB 0.9900
C6C C7C 1.532(9)
C6C H6CA 0.9900
C6C H6CB 0.9900
C7C C8C 1.485(11)
C7C H7CA 0.9900
C7C H7CB 0.9900
C8C H8CA 0.9800
C8C H8CB 0.9800
C8C H8CC 0.9800
C9C C10C 1.505(10)
C9C H9CA 0.9900
C9C H9CB 0.9900
C10C C11C 1.551(13)
C10C H10E 0.9900
C10C H10F 0.9900
C11C C12C 1.536(12)
C11C H11E 0.9900
C11C H11F 0.9900
C12C H12G 0.9800
C12C H12H 0.9800
C12C H12I 0.9800
C13C C14C 1.519(9)
C13C H13D 0.9900
C13C H13E 0.9900
C14C C15C 1.553(12)
C14C H14W 0.9900
C14C H14X 0.9900
C15C C16C 1.541(10)
C15C H15W 0.9900
C15C H15X 0.9900
C16C H16Y 0.9800
C16C H16Z 0.9800
C16C H17A 0.9800
N1D C13D 1.498(8)
N1D C5D 1.499(8)
N1D C1D 1.520(8)
N1D C9D 1.537(8)
C1D C2D 1.518(9)
C1D H1DA 0.9900
C1D H1DB 0.9900
C2D C3D 1.550(10)
C2D H2DA 0.9900
C2D H2DB 0.9900
C3D C4D 1.424(13)
C3D H3DA 0.9900
C3D H3DB 0.9900
C4D H4DA 0.9800
C4D H4DB 0.9800
C4D H4DC 0.9800
C5D C6D 1.516(8)
C5D H5DA 0.9900
C5D H5DB 0.9900
C6D C7D 1.510(9)
C6D H6DA 0.9900
C6D H6DB 0.9900
C7D C8D 1.511(9)
C7D H7DA 0.9900
C7D H7DB 0.9900
C8D H8DA 0.9800
C8D H8DB 0.9800
C8D H8DC 0.9800
C9D C10D 1.503(10)
C9D H9DA 0.9900
C9D H9DB 0.9900
C10D C11D 1.560(12)
C10D H10G 0.9900
C10D H10H 0.9900
C11D C12D 1.506(12)
C11D H11G 0.9900
C11D H11H 0.9900
C12D H12J 0.9800
C12D H12K 0.9800
C12D H12L 0.9800
C13D C14D 1.527(10)
C13D H13F 0.9900
C13D H13G 0.9900
C14D C15D 1.515(12)
C14D H14E 0.9900
C14D H14F 0.9900
C15D C16D 1.528(15)
C15D H15E 0.9900
C15D H15F 0.9900
C16D H16G 0.9800
C16D H16H 0.9800
C16D H16I 0.9800
N1E C5E 1.501(7)
N1E C9E 1.521(6)
N1E C13E 1.525(7)
N1E C1E 1.537(6)
C1E C2E 1.532(7)
C1E H1EA 0.9900
C1E H1EB 0.9900
C2E C3E 1.525(8)
C2E H2EA 0.9900
C2E H2EB 0.9900
C3E C4E 1.535(9)
C3E H3EA 0.9900
C3E H3EB 0.9900
C4E H4EA 0.9800
C4E H4EB 0.9800
C4E H4EC 0.9800
C5E C6E 1.501(8)
C5E H5EA 0.9900
C5E H5EB 0.9900
C6E C7E 1.535(8)
C6E H6EA 0.9900
C6E H6EB 0.9900
C7E C8E 1.520(9)
C7E H7EA 0.9900
C7E H7EB 0.9900
C8E H8EA 0.9800
C8E H8EB 0.9800
C8E H8EC 0.9800
C9E C10E 1.521(7)
C9E H9EA 0.9900
C9E H9EB 0.9900
C10E C11E 1.527(8)
C10E H10I 0.9900
C10E H10J 0.9900
C11E C12E 1.507(9)
C11E H11I 0.9900
C11E H11J 0.9900
C12E H12M 0.9800
C12E H19Z 0.9800
C12E H12O 0.9800
C13E C14E 1.505(7)
C13E H13H 0.9900
C13E H13I 0.9900
C14E C15E 1.530(8)
C14E H14G 0.9900
C14E H14H 0.9900
C15E C16E 1.552(8)
C15E H15G 0.9900
C15E H15H 0.9900
C16E H16J 0.9800
C16E H16K 0.9800
C16E H16L 0.9800
N1F C9F 1.502(7)
N1F C5F 1.509(7)
N1F C1F 1.529(7)
N1F C13F 1.548(7)
C1F C2F 1.508(9)
C1F H1FA 0.9900
C1F H1FB 0.9900
C2F C3F 1.521(10)
C2F H2FA 0.9900
C2F H2FB 0.9900
C3F C4F 1.468(10)
C3F H3FA 0.9900
C3F H3FB 0.9900
C4F H4FA 0.9800
C4F H4FB 0.9800
C4F H4FC 0.9800
C5F C6F 1.512(8)
C5F H5FA 0.9900
C5F H5FB 0.9900
C6F C7F 1.522(8)
C6F H6FA 0.9900
C6F H6FB 0.9900
C7F C8F 1.534(8)
C7F H7FA 0.9900
C7F H7FB 0.9900
C8F H8FA 0.9800
C8F H8FB 0.9800
C8F H8FC 0.9800
C9F C10F 1.531(9)
C9F H9FA 0.9900
C9F H9FB 0.9900
C10F C11F 1.498(9)
C10F H10K 0.9900
C10F H10L 0.9900
C11F C12F 1.523(11)
C11F H11K 0.9900
C11F H11L 0.9900
C12F H12P 0.9800
C12F H12Q 0.9800
C12F H12R 0.9800
C13F C14F 1.521(8)
C13F H13J 0.9900
C13F H13K 0.9900
C14F C15F 1.542(9)
C14F H14I 0.9900
C14F H14J 0.9900
C15F C16F 1.513(9)
C15F H15I 0.9900
C15F H15J 0.9900
C16F H16M 0.9800
C16F H16N 0.9800
C16F H16O 0.9800
N1G C1G 1.501(8)
N1G C5G 1.510(8)
N1G C9G 1.518(8)
N1G C13G 1.529(7)
C1G C2G 1.536(9)
C1G H1GA 0.9900
C1G H1GB 0.9900
C2G C3G 1.519(9)
C2G H2GA 0.9900
C2G H2GB 0.9900
C3G C4G 1.525(10)
C3G H3GA 0.9900
C3G H3GB 0.9900
C4G H4GA 0.9800
C4G H4GB 0.9800
C4G H4GC 0.9800
C5G C6G 1.532(10)
C5G H5GA 0.9900
C5G H5GB 0.9900
C6G C7G 1.543(10)
C6G H6GA 0.9900
C6G H6GB 0.9900
C7G C8G 1.519(12)
C7G H7GA 0.9900
C7G H7GB 0.9900
C8G H8GA 0.9800
C8G H8GB 0.9800
C8G H8GC 0.9800
C9G C10G 1.502(11)
C9G H9GA 0.9900
C9G H9GB 0.9900
C10G C11G 1.528(9)
C10G H10M 0.9900
C10G H10N 0.9900
C11G C12G 1.530(14)
C11G H11M 0.9900
C11G H11N 0.9900
C12G H12S 0.9800
C12G H12T 0.9800
C12G H12U 0.9800
C13G C14G 1.525(9)
C13G H13L 0.9900
C13G H13M 0.9900
C14G C15G 1.512(10)
C14G H14K 0.9900
C14G H14L 0.9900
C15G C16G 1.534(10)
C15G H15K 0.9900
C15G H15L 0.9900
C16G H16P 0.9800
C16G H16Q 0.9800
C16G H16R 0.9800
N1H C13H 1.511(7)
N1H C5H 1.522(7)
N1H C1H 1.524(7)
N1H C9H 1.527(7)
C1H C2H 1.515(10)
C1H H1HA 0.9900
C1H H1HB 0.9900
C2H C3H 1.521(10)
C2H H2HA 0.9900
C2H H2HB 0.9900
C3H C4H 1.052(17)
C3H H3HA 0.9900
C3H H3HB 0.9900
C4H H4HA 0.9800
C4H H4HB 0.9800
C4H H4HC 0.9800
C5H C6H 1.514(9)
C5H H5HA 0.9900
C5H H5HB 0.9900
C6H C7H 1.524(11)
C6H H6HA 0.9900
C6H H6HB 0.9900
C7H C8H 1.491(14)
C7H H7HA 0.9900
C7H H7HB 0.9900
C8H H8HA 0.9800
C8H H8HB 0.9800
C8H H8HC 0.9800
C9H C10H 1.507(8)
C9H H9HA 0.9900
C9H H9HB 0.9900
C10H C11H 1.538(8)
C10H H10O 0.9900
C10H H10P 0.9900
C11H C12H 1.537(9)
C11H H11O 0.9900
C11H H11P 0.9900
C12H H12V 0.9800
C12H H12W 0.9800
C12H H12X 0.9800
C13H C14H 1.506(9)
C13H H13N 0.9900
C13H H19Y 0.9900
C14H C15H 1.544(9)
C14H H14M 0.9900
C14H H19N 0.9900
C15H C16H 1.520(10)
C15H H15M 0.9900
C15H H15N 0.9900
C16H H16S 0.9800
C16H H16T 0.9800
C16H H16U 0.9800
O1 C4 1.224(8)
O2 C13 1.237(7)
C1 C2 1.492(12)
C1 H1A 0.9800
C1 H1B 0.9800
C1 H1C 0.9800
C2 N3 1.454(8)
C2 H2A 0.9900
C2 H2B 0.9900
N3 C4 1.333(9)
N3 H3N 0.8800
C4 N5 1.399(8)
N5 C6 1.386(8)
N5 H5N 0.8800
C6 C7 1.404(8)
C6 C11 1.423(8)
C7 C8 1.375(10)
C7 H7A 0.9500
C8 C9 1.368(10)
C8 H8A 0.9500
C9 C10 1.386(9)
C9 H9A 0.9500
C10 C11 1.391(8)
C10 H10Q 0.9500
C11 N12 1.419(7)
N12 C13 1.387(7)
N12 H12N 0.8800
C13 N14 1.346(8)
N14 C15 1.441(8)
N14 H14N 0.8800
C15 C16 1.517(9)
C15 H15O 0.9900
C15 H15P 0.9900
C16 H16V 0.9800
C16 H16W 0.9800
C16 H16X 0.9800
O21 C24 1.265(9)
O22 C33 1.218(8)
C21 C22 1.440(12)
C21 H21A 0.9800
C21 H21B 0.9800
C21 H21C 0.9800
C22 N23 1.431(10)
C22 H22A 0.9900
C22 H22B 0.9900
N23 C24 1.353(11)
N23 H23N 0.8800
C24 N25 1.308(10)
N25 C26 1.396(9)
N25 H25N 0.8800
C26 C31 1.377(10)
C26 C27 1.456(10)
C27 C28 1.406(12)
C27 H27A 0.9500
C28 C29 1.345(13)
C28 H28A 0.9500
C29 C30 1.380(10)
C29 H29A 0.9500
C30 C31 1.412(10)
C30 H30A 0.9500
C31 N32 1.391(8)
N32 C33 1.372(8)
N32 H32N 0.8800
C33 N34 1.357(9)
N34 C35 1.464(10)
N34 H34N 0.8800
C35 C36 1.501(11)
C35 H35A 0.9900
C35 H35B 0.9900
C36 H36A 0.9800
C36 H36B 0.9800
C36 H36C 0.9800
O41 C44 1.224(7)
O42 C53 1.237(7)
C41 C42 1.463(12)
C41 H41A 0.9800
C41 H41B 0.9800
C41 H41C 0.9800
C42 N43 1.454(9)
C42 H42A 0.9900
C42 H42B 0.9900
N43 C44 1.350(9)
N43 H43N 0.8800
C44 N45 1.385(8)
N45 C46 1.398(8)
N45 H45N 0.8800
C46 C47 1.393(9)
C46 C51 1.414(9)
C47 C48 1.385(10)
C47 H47A 0.9500
C48 C49 1.369(11)
C48 H48A 0.9500
C49 C50 1.404(9)
C49 H49A 0.9500
C50 C51 1.376(10)
C50 H50A 0.9500
C51 N52 1.392(8)
N52 C53 1.378(8)
N52 H52N 0.8800
C53 N54 1.356(8)
N54 C55 1.466(8)
N54 H54N 0.8800
C55 C56 1.528(10)
C55 H55A 0.9900
C55 H55B 0.9900
C56 H56A 0.9800
C56 H56B 0.9800
C56 H56C 0.9800
O61 C64 1.211(9)
O62 C73 1.214(8)
C61 C62 1.57(3)
C61 H61A 0.9800
C61 H61B 0.9800
C61 H61C 0.9800
C62 N63 1.466(18)
C62 H62A 0.9900
C62 H62B 0.9900
N63 C64 1.332(11)
N63 H63N 0.8800
C64 N65 1.346(11)
N65 C66 1.409(9)
N65 H65N 0.8800
C66 C71 1.393(10)
C66 C67 1.407(9)
C67 C68 1.402(12)
C67 H67A 0.9500
C68 C69 1.367(13)
C68 H68A 0.9500
C69 C70 1.351(11)
C69 H69A 0.9500
C70 C71 1.410(9)
C70 H70A 0.9500
C71 N72 1.386(8)
N72 C73 1.385(8)
N72 H72N 0.8800
C73 N74 1.342(9)
N74 C75 1.412(9)
N74 H74N 0.8800
C75 C76 1.508(11)
C75 H75A 0.9900
C75 H75B 0.9900
C76 H76A 0.9800
C76 H76B 0.9800
C76 H76C 0.9800
O81 C84 1.222(7)
O82 C93 1.252(7)
C81 C82 1.386(13)
C81 H81A 0.9800
C81 H81B 0.9800
C81 H81C 0.9800
C82 N83 1.438(8)
C82 H82A 0.9900
C82 H82B 0.9900
N83 C84 1.354(8)
N83 H83N 0.8800
C84 N85 1.381(7)
N85 C86 1.428(7)
N85 H85N 0.8800
C86 C87 1.354(10)
C86 C91 1.434(9)
C87 C88 1.383(9)
C87 H87A 0.9500
C88 C89 1.418(11)
C88 H88A 0.9500
C89 C90 1.350(11)
C89 H89A 0.9500
C90 C91 1.405(9)
C90 H90A 0.9500
C91 N92 1.373(9)
N92 C93 1.366(8)
N92 H92N 0.8800
C93 N94 1.355(9)
N94 C95 1.446(10)
N94 H94N 0.8800
C95 C96 1.468(11)
C95 H95A 0.9900
C95 H95B 0.9900
C96 H96A 0.9800
C96 H96B 0.9800
C96 H96C 0.9800
O101 C104 1.213(8)
O102 C113 1.231(6)
C101 C102 1.476(11)
C101 H10R 0.9800
C101 H10S 0.9800
C101 H10T 0.9800
C102 N103 1.459(7)
C102 H10U 0.9900
C102 H10V 0.9900
N103 C104 1.364(8)
N103 H103 0.8800
C104 N105 1.387(8)
N105 C106 1.428(7)
N105 H105 0.8800
C106 C107 1.396(9)
C106 C111 1.407(8)
C107 C108 1.402(9)
C107 H10W 0.9500
C108 C109 1.395(10)
C108 H10X 0.9500
C109 C110 1.383(10)
C109 H10Y 0.9500
C110 C111 1.402(7)
C110 H11Q 0.9500
C111 N112 1.410(8)
N112 C113 1.364(7)
N112 H112 0.8800
C113 N114 1.355(8)
N114 C115 1.427(9)
N114 H114 0.8800
C115 C116 1.457(13)
C115 H11R 0.9900
C115 H11S 0.9900
C116 H11T 0.9800
C116 H11U 0.9800
C116 H11V 0.9800
O121 C124 1.232(8)
O122 C133 1.213(8)
C121 C122 1.360(14)
C121 H12Y 0.9800
C121 H12Z 0.9800
C121 H13O 0.9800
C122 N123 1.455(9)
C122 H13P 0.9900
C122 H13Z 0.9900
N123 C124 1.342(9)
N123 H123 0.8800
C124 N125 1.411(8)
N125 C126 1.386(8)
N125 H125 0.8800
C126 C127 1.405(9)
C126 C131 1.434(8)
C127 C128 1.389(11)
C127 H13Q 0.9500
C128 C129 1.377(12)
C128 H13R 0.9500
C129 C130 1.369(11)
C129 H13S 0.9500
C130 C131 1.381(9)
C130 H13T 0.9500
C131 N132 1.422(8)
N132 C133 1.398(8)
N132 H132 0.8800
C133 N134 1.352(10)
N134 C135 1.438(9)
N134 H134 0.8800
C135 C136 1.525(12)
C135 H13U 0.9900
C135 H13V 0.9900
C136 H13W 0.9800
C136 H13X 0.9800
C136 H13Y 0.9800
O141 C144 1.234(7)
O142 C153 1.223(8)
C141 C142 1.398(14)
C141 H14O 0.9800
C141 H14P 0.9800
C141 H14Q 0.9800
C142 N143 1.444(10)
C142 H14R 0.9900
C142 H14S 0.9900
N143 C144 1.345(9)
N143 H143 0.8800
C144 N145 1.374(8)
N145 C146 1.407(8)
N145 H145 0.8800
C146 C151 1.390(8)
C146 C147 1.405(8)
C147 C148 1.386(10)
C147 H14T 0.9500
C148 C149 1.382(11)
C148 H14U 0.9500
C149 C150 1.407(9)
C149 H14V 0.9500
C150 C151 1.404(9)
C150 H15Q 0.9500
C151 N152 1.415(7)
N152 C153 1.369(8)
N152 H152 0.8800
C153 N154 1.355(8)
N154 C155 1.461(8)
N154 H154 0.8800
C155 C156 1.500(11)
C155 H15R 0.9900
C155 H15S 0.9900
C156 H15T 0.9800
C156 H15U 0.9800
C156 H15V 0.9800

loop_
_geom_hbond_atom_site_label_D
_geom_hbond_atom_site_label_H
_geom_hbond_atom_site_label_A
_geom_hbond_distance_DH
_geom_hbond_distance_HA
_geom_hbond_distance_DA
_geom_hbond_angle_DHA
_geom_hbond_site_symmetry_A
C1A H1AA O141 0.99 2.42 3.332(7) 153.7 2_666
C5A H5AA O2 0.99 2.40 3.345(7) 159.4 2_766
C5A H5AB O141 0.99 2.54 3.449(6) 152.3 2_666
C9A H9AB O42A 0.99 2.43 3.301(8) 146.0 .
C9A H9AB O44' 0.99 1.99 2.92(5) 156.0 .
C13A H13A O42A 0.95 2.54 3.195(8) 126.3 .
C13A H13A O42' 0.95 2.48 2.99(4) 114.0 .
C13A H13A N85 0.95 2.68 3.598(7) 163.6 .
C14A H14A O2 0.99 2.40 3.364(7) 165.6 2_766
C1B H1BA O102 0.99 2.35 3.289(6) 157.7 2_665
C2B H2BA O41A 0.99 2.64 3.451(7) 139.6 .
C5B H5BA O41A 0.99 2.34 3.323(7) 174.1 .
C9B H9BB O102 0.99 2.62 3.523(7) 152.2 2_665
C13B H13C O44A 0.99 2.44 3.400(8) 162.1 .
C13B H13C O41' 0.99 2.51 3.42(5) 152.6 .
C14B H14C O122 0.99 2.43 3.287(8) 144.7 2_665
C1C H1CB O24A 0.99 2.56 3.403(9) 142.7 2_655
C5C H5CA O101 0.99 2.50 3.353(7) 144.8 .
C9C H9CB O101 0.99 2.56 3.379(8) 140.2 .
C9D H9DA O81 0.99 2.42 3.297(8) 146.9 .
C13D H13F O81 0.99 2.31 3.222(8) 153.5 .
C1E H1EA O82 0.99 2.59 3.518(7) 156.3 .
C1E H1EB O22 0.99 2.50 3.469(7) 166.6 .
C5E H5EA O32A 0.99 2.19 3.104(7) 153.3 .
C5E H5EA O34' 0.99 2.59 3.552(12) 164.3 .
C6E H6EB O22 0.99 2.51 3.450(7) 157.5 .
C9E H9EB O82 0.99 2.50 3.403(7) 152.2 .
C10E H10J O32' 0.99 2.56 3.434(12) 147.2 .
C13E H13I O32A 0.99 2.58 3.425(7) 143.7 .
C13E H13I O32' 0.99 2.54 3.526(12) 175.7 .
C14E H14G O82 0.99 2.62 3.313(6) 126.8 .
C1F H1FB S1 0.99 3.00 3.831(6) 142.3 .
C1F H1FB O11A 0.99 2.66 3.460(7) 138.5 .
C1F H1FB O12A 0.99 2.49 3.349(12) 145.1 .
C1F H1FB S1' 0.99 2.84 3.577(12) 131.8 .
C1F H1FB O12' 0.99 2.31 3.15(6) 142.1 .
C1F H1FB O14' 0.99 2.40 3.06(3) 123.8 .
C2F H2FB O2W 0.99 2.59 3.403(9) 139.6 2_655
C5F H5FB O11A 0.99 2.51 3.346(7) 142.5 .
C5F H5FB O14' 0.99 2.55 3.19(2) 122.2 .
C9F H9FA O42 0.99 2.65 3.360(7) 128.6 1_545
C13F H13J O42 0.99 2.63 3.408(7) 135.1 1_545
C5G H5GA O142 0.99 2.63 3.438(8) 138.5 .
C9G H9GA O142 0.99 2.37 3.122(8) 132.4 .
C10G H10M O21 0.99 2.61 3.450(10) 143.2 2_666
C13G H13L O13A 0.99 2.65 3.408(7) 133.9 2_666
C13G H13L O13' 0.99 2.38 3.10(3) 129.6 2_666
C1H H1HA O41 0.99 2.50 3.347(7) 143.9 1_445
C2H H2HA O34A 0.99 2.60 3.435(9) 142.2 .
C5H H5HA O61 0.99 2.46 3.437(8) 167.2 1_455
C5H H5HB O41 0.99 2.30 3.240(7) 157.9 1_445
C9H H9HA O34A 0.99 2.44 3.430(8) 177.4 .
C9H H9HA O31' 0.99 2.36 3.211(12) 143.0 .
C13H H19Y O33A 0.99 2.41 3.349(8) 159.0 .
C13H H19Y O31' 0.99 2.24 3.080(12) 141.8 .
C14H H14M O61 0.99 2.41 3.340(8) 157.2 1_455
C1 H1B O11' 0.98 2.60 3.24(3) 122.9 .
N3 H3N O14A 0.88 2.04 2.887(8) 160.0 .
N3 H3N S1' 0.88 2.67 3.443(16) 146.6 .
N3 H3N O11' 0.88 1.78 2.62(3) 159.4 .
N5 H5N O14A 0.88 2.35 3.137(8) 148.5 .
N5 H5N S1' 0.88 2.94 3.678(12) 142.7 .
N5 H5N O14' 0.88 2.24 2.85(3) 126.6 .
C7 H7A O1 0.95 2.25 2.846(9) 120.3 .
N12 H12N S1 0.88 2.84 3.657(5) 154.8 .
N12 H12N O11A 0.88 1.97 2.811(7) 160.4 .
N12 H12N S1' 0.88 3.01 3.835(12) 156.6 .
N12 H12N O14' 0.88 1.98 2.86(3) 173.5 .
N14 H14N S1 0.88 2.76 3.576(6) 154.1 .
N14 H14N O11A 0.88 2.47 3.203(7) 141.1 .
N14 H14N O13A 0.88 2.18 2.978(7) 151.0 .
N14 H14N O13' 0.88 2.47 3.25(3) 147.5 .
N23 H23N S1 0.88 2.86 3.672(7) 154.3 .
N23 H23N O12A 0.88 2.09 2.897(11) 152.7 .
N23 H23N S1' 0.88 2.57 3.414(12) 160.7 .
N23 H23N O11' 0.88 2.25 2.97(3) 139.9 .
N23 H23N O12' 0.88 2.10 2.92(6) 154.3 .
N25 H25N O12A 0.88 2.08 2.900(10) 155.4 .
N25 H25N O12' 0.88 2.18 3.00(5) 155.6 .
C27 H27A O21 0.95 2.32 2.826(11) 112.4 .
N32 H32N S1 0.88 2.92 3.682(6) 145.3 .
N32 H32N O13A 0.88 2.08 2.921(7) 158.7 .
N32 H32N O13' 0.88 2.45 3.31(3) 165.7 .
N34 H34N S1 0.88 3.00 3.591(7) 125.9 .
N34 H34N O13A 0.88 2.25 2.997(8) 143.2 .
N43 H43N S4 0.88 2.99 3.787(5) 151.5 .
N43 H43N O41A 0.88 2.15 2.991(7) 160.3 .
N43 H43N O41' 0.88 2.59 3.39(5) 151.6 .
N43 H43N O42' 0.88 2.42 3.16(4) 141.6 .
N45 H45N S4 0.88 2.84 3.701(5) 166.9 .
N45 H45N O41A 0.88 2.46 3.200(7) 141.4 .
N45 H45N O43A 0.88 2.22 2.992(7) 146.9 .
N45 H45N O41' 0.88 2.34 3.18(5) 159.0 .
C47 H47A O41 0.95 2.50 2.981(9) 111.5 .
C50 H50A O42 0.95 2.27 2.904(9) 123.9 .
N52 H52N O43A 0.88 1.99 2.811(7) 155.5 .
N54 H54N O43A 0.88 2.16 2.937(8) 146.9 .
C61 H61C O61 0.98 2.64 3.146(14) 112.6 .
N63 H63N S2 0.88 2.86 3.575(10) 139.3 .
N63 H63N O24A 0.88 2.41 3.186(10) 147.5 .
N65 H65N O24A 0.88 2.16 2.997(8) 159.0 .
C70 H70A O62 0.95 2.35 2.876(10) 114.4 .
N72 H72N S2 0.88 3.02 3.753(5) 142.1 .
N72 H72N O23A 0.88 2.04 2.895(7) 163.3 .
N74 H74N S2 0.88 2.94 3.658(6) 139.8 .
N74 H74N O22A 0.88 2.47 3.094(10) 128.6 .
N74 H74N O23A 0.88 2.34 3.120(8) 148.5 .
N83 H83N S4 0.88 2.99 3.840(5) 161.7 .
N83 H83N O41A 0.88 2.06 2.926(7) 169.3 .
N83 H83N S4' 0.88 2.21 2.976(19) 144.9 .
N83 H83N O42' 0.88 2.13 2.75(4) 126.7 .
N83 H83N O43' 0.88 2.02 2.52(5) 114.8 .
N85 H85N S4' 0.88 1.86 2.717(17) 163.4 .
N85 H85N O42' 0.88 2.20 2.81(4) 126.6 .
N85 H85N O44' 0.88 2.43 3.26(5) 157.3 .
C87 H87A O81 0.95 2.39 2.916(8) 114.6 .
N92 H92N S4 0.88 2.98 3.838(5) 164.1 .
N92 H92N O42A 0.88 1.94 2.815(6) 170.3 .
N92 H92N S4' 0.88 2.40 3.246(17) 160.9 .
N92 H92N O43' 0.88 1.95 2.56(5) 124.9 .
N92 H92N O44' 0.88 1.73 2.57(5) 160.8 .
N94 H94N O44A 0.88 2.12 2.971(6) 163.9 .
N94 H94N O44' 0.88 2.56 3.22(5) 132.1 .
N103 H103 O34A 0.88 2.09 2.968(8) 172.0 .
N103 H103 S3' 0.88 2.85 3.655(18) 152.4 .
N103 H103 O33' 0.88 2.22 2.977(12) 143.9 .
N103 H103 O34' 0.88 2.53 3.151(12) 128.4 .
N105 H105 O32A 0.88 2.17 2.915(8) 141.7 .
N105 H105 S3' 0.88 2.86 3.674(19) 154.9 .
N105 H105 O33' 0.88 1.85 2.697(11) 162.5 .
C107 H10W O101 0.95 2.23 2.849(8) 122.2 .
C110 H11Q O102 0.95 2.43 2.916(8) 111.4 .
N112 H112 S3 0.88 2.97 3.824(10) 163.3 .
N112 H112 O32A 0.88 1.94 2.813(6) 170.1 .
N112 H112 S3' 0.88 2.85 3.719(19) 167.6 .
N112 H112 O32' 0.88 2.54 3.306(11) 145.8 .
N112 H112 O33' 0.88 2.21 2.940(11) 140.2 .
N114 H114 S3 0.88 3.01 3.799(9) 150.5 .
N114 H114 O33A 0.88 2.16 2.928(7) 145.0 .
N114 H114 O32' 0.88 2.15 3.013(11) 165.4 .
N123 H123 S2 0.88 3.02 3.857(6) 160.4 .
N123 H123 O22A 0.88 2.02 2.890(8) 172.3 .
N125 H125 O21A 0.88 2.34 3.101(9) 145.6 .
C127 H13Q O121 0.95 2.19 2.826(10) 123.2 .
C130 H13T O122 0.95 2.33 2.867(9) 115.2 .
N132 H132 S2 0.88 2.95 3.777(6) 158.1 .
N132 H132 O21A 0.88 1.94 2.812(8) 170.0 .
N134 H134 S2 0.88 2.85 3.699(7) 163.4 .
N134 H134 O21A 0.88 2.64 3.349(9) 138.0 .
N134 H134 O24A 0.88 2.15 2.986(10) 159.5 .
N143 H143 O31A 0.88 2.35 3.069(8) 139.0 .
N143 H143 S3' 0.88 2.99 3.849(19) 165.2 .
N143 H143 O34' 0.88 2.14 3.005(12) 168.3 .
N145 H145 S3 0.88 2.91 3.779(10) 170.7 .
N145 H145 O31A 0.88 2.01 2.802(7) 149.2 .
N145 H145 S3' 0.88 3.03 3.885(19) 166.0 .
N145 H145 O31' 0.88 2.03 2.882(11) 163.4 .
C147 H14T O141 0.95 2.33 2.897(8) 117.5 .
C150 H15Q O142 0.95 2.28 2.868(8) 119.6 .
N152 H152 S3 0.88 2.87 3.712(11) 160.1 .
N152 H152 O31A 0.88 1.99 2.846(8) 165.0 .
N152 H152 O31' 0.88 2.12 2.905(11) 148.1 .
N154 H154 S3 0.88 2.91 3.736(11) 156.7 .
N154 H154 O31A 0.88 2.54 3.277(8) 141.3 .
N154 H154 O33A 0.88 2.28 2.980(7) 136.4 .
N154 H154 O32' 0.88 2.21 3.078(12) 169.4 .

loop_
_geom_torsion_atom_site_label_1
_geom_torsion_atom_site_label_2
_geom_torsion_atom_site_label_3
_geom_torsion_atom_site_label_4
_geom_torsion
C13A N1A C1A C2A 58.6(6)
C9A N1A C1A C2A -58.6(6)
C5A N1A C1A C2A 179.8(5)
N1A C1A C2A C3A -179.6(5)
C1A C2A C3A C4A 179.6(6)
C1A N1A C5A C6A 175.6(5)
C13A N1A C5A C6A -63.6(6)
C9A N1A C5A C6A 54.3(6)
N1A C5A C6A C7A 172.1(5)
C5A C6A C7A C8A -178.3(6)
C1A N1A C9A C10A -56.0(6)
C13A N1A C9A C10A -176.3(5)
C5A N1A C9A C10A 62.4(6)
N1A C9A C10A C11A -175.7(5)
C9A C10A C11A C12A -177.8(6)
C1A N1A C13A C14A 56.2(6)
C9A N1A C13A C14A 176.7(5)
C5A N1A C13A C14A -61.9(6)
N1A C13A C14A C15A 175.4(5)
C13A C14A C15A C16A -179.3(7)
C9B N1B C1B C2B -178.6(5)
C5B N1B C1B C2B 59.9(6)
C13B N1B C1B C2B -57.2(6)
N1B C1B C2B C3B -165.9(5)
C1B C2B C3B C4B -174.2(6)
C9B N1B C5B C6B -65.1(6)
C1B N1B C5B C6B 53.0(7)
C13B N1B C5B C6B 172.8(5)
N1B C5B C6B C7B 176.4(5)
C5B C6B C7B C8B 172.9(6)
C1B N1B C9B C10B -174.5(8)
C5B N1B C9B C10B -53.3(9)
C13B N1B C9B C10B 65.1(9)
N1B C9B C10B C11B 172.1(9)
N1B C9B C10B C12B -153.6(8)
C9B C10B C11B C12B 86.4(17)
C9B N1B C13B C14B 57.9(7)
C1B N1B C13B C14B -59.9(7)
C5B N1B C13B C14B 179.8(5)
N1B C13B C14B C15B -172.0(5)
C13B C14B C15B C16B -178.8(6)
C9C N1C C1C C2C -59.7(7)
C5C N1C C1C C2C 59.2(8)
C13C N1C C1C C2C 177.8(6)
N1C C1C C2C C3C -176.7(6)
C1C C2C C3C C4C 179.5(6)
C9C N1C C5C C6C -177.0(6)
C1C N1C C5C C6C 61.0(8)
C13C N1C C5C C6C -55.9(7)
N1C C5C C6C C7C -168.9(5)
C5C C6C C7C C8C -173.7(6)
C5C N1C C9C C10C -180.0(6)
C1C N1C C9C C10C -58.4(8)
C13C N1C C9C C10C 60.8(8)
N1C C9C C10C C11C -175.6(7)
C9C C10C C11C C12C 177.6(10)
C9C N1C C13C C14C 59.3(9)
C5C N1C C13C C14C -58.4(9)
C1C N1C C13C C14C -178.3(7)
N1C C13C C14C C15C -176.6(9)
C13C C14C C15C C16C -177.9(11)
C13D N1D C1D C2D -69.8(8)
C5D N1D C1D C2D 168.9(6)
C9D N1D C1D C2D 47.3(8)
N1D C1D C2D C3D 166.0(6)
C1D C2D C3D C4D -84.2(9)
C13D N1D C5D C6D 57.3(8)
C1D N1D C5D C6D 179.4(6)
C9D N1D C5D C6D -59.8(7)
N1D C5D C6D C7D 162.8(6)
C5D C6D C7D C8D 179.0(6)
C13D N1D C9D C10D -176.2(6)
C5D N1D C9D C10D -55.8(7)
C1D N1D C9D C10D 62.7(7)
N1D C9D C10D C11D -175.0(6)
C9D C10D C11D C12D 69.5(11)
C5D N1D C13D C14D 52.7(8)
C1D N1D C13D C14D -66.2(7)
C9D N1D C13D C14D 173.6(6)
N1D C13D C14D C15D 166.4(6)
C13D C14D C15D C16D -70.2(10)
C5E N1E C1E C2E 65.4(6)
C9E N1E C1E C2E -172.8(5)
C13E N1E C1E C2E -53.3(6)
N1E C1E C2E C3E -166.0(5)
C1E C2E C3E C4E -178.7(6)
C9E N1E C5E C6E -58.3(6)
C13E N1E C5E C6E -179.2(5)
C1E N1E C5E C6E 59.8(6)
N1E C5E C6E C7E -174.4(5)
C5E C6E C7E C8E 179.9(6)
C5E N1E C9E C10E -54.3(6)
C13E N1E C9E C10E 64.4(6)
C1E N1E C9E C10E -176.0(5)
N1E C9E C10E C11E -166.1(5)
C9E C10E C11E C12E -171.5(6)
C5E N1E C13E C14E 175.0(4)
C9E N1E C13E C14E 53.3(6)
C1E N1E C13E C14E -63.3(5)
N1E C13E C14E C15E 166.3(4)
C13E C14E C15E C16E 175.7(5)
C9F N1F C1F C2F -57.8(7)
C5F N1F C1F C2F -179.7(5)
C13F N1F C1F C2F 58.6(7)
N1F C1F C2F C3F 178.0(6)
C1F C2F C3F C4F 178.8(7)
C9F N1F C5F C6F 57.7(7)
C1F N1F C5F C6F 179.6(5)
C13F N1F C5F C6F -58.6(6)
N1F C5F C6F C7F -176.0(5)
C5F C6F C7F C8F 176.4(6)
C5F N1F C9F C10F 61.3(7)
C1F N1F C9F C10F -58.2(7)
C13F N1F C9F C10F -178.5(5)
N1F C9F C10F C11F -176.4(6)
C9F C10F C11F C12F 179.7(7)
C9F N1F C13F C14F -175.0(5)
C5F N1F C13F C14F -54.8(7)
C1F N1F C13F C14F 64.6(7)
N1F C13F C14F C15F -167.3(5)
C13F C14F C15F C16F -173.2(6)
C5G N1G C1G C2G 59.5(7)
C9G N1G C1G C2G -58.5(7)
C13G N1G C1G C2G -179.1(5)
N1G C1G C2G C3G 172.6(5)
C1G C2G C3G C4G -179.6(6)
C1G N1G C5G C6G 49.7(7)
C9G N1G C5G C6G 170.6(6)
C13G N1G C5G C6G -68.9(7)
N1G C5G C6G C7G 154.5(6)
C5G C6G C7G C8G -82.0(9)
C1G N1G C9G C10G -60.9(7)
C5G N1G C9G C10G 178.3(6)
C13G N1G C9G C10G 57.3(7)
N1G C9G C10G C11G 171.3(6)
C9G C10G C11G C12G -179.1(7)
C1G N1G C13G C14G 175.3(5)
C5G N1G C13G C14G -63.5(7)
C9G N1G C13G C14G 54.5(7)
N1G C13G C14G C15G 175.2(6)
C13G C14G C15G C16G 177.1(6)
C13H N1H C1H C2H 54.7(7)
C5H N1H C1H C2H 176.5(6)
C9H N1H C1H C2H -63.2(7)
N1H C1H C2H C3H 170.2(7)
C1H C2H C3H C4H -145(3)
C13H N1H C5H C6H -64.2(7)
C1H N1H C5H C6H 175.2(6)
C9H N1H C5H C6H 55.6(7)
N1H C5H C6H C7H 170.0(6)
C5H C6H C7H C8H 177.6(9)
C13H N1H C9H C10H -173.1(5)
C5H N1H C9H C10H 63.5(6)
C1H N1H C9H C10H -52.6(6)
N1H C9H C10H C11H -169.2(5)
C9H C10H C11H C12H -173.9(6)
C5H N1H C13H C14H -59.5(7)
C1H N1H C13H C14H 57.5(7)
C9H N1H C13H C14H 177.8(5)
N1H C13H C14H C15H 173.0(6)
C13H C14H C15H C16H 179.8(7)
C1 C2 N3 C4 154.8(8)
C2 N3 C4 O1 -0.8(11)
C2 N3 C4 N5 177.8(6)
O1 C4 N5 C6 -0.2(10)
N3 C4 N5 C6 -178.9(5)
C4 N5 C6 C7 -10.2(9)
C4 N5 C6 C11 169.5(5)
N5 C6 C7 C8 179.0(5)
C11 C6 C7 C8 -0.7(8)
C6 C7 C8 C9 -0.1(9)
C7 C8 C9 C10 0.6(9)
C8 C9 C10 C11 -0.3(9)
C9 C10 C11 N12 -178.9(5)
C9 C10 C11 C6 -0.5(8)
N5 C6 C11 C10 -178.8(5)
C7 C6 C11 C10 1.0(8)
N5 C6 C11 N12 -0.3(7)
C7 C6 C11 N12 179.5(5)
C10 C11 N12 C13 -36.9(8)
C6 C11 N12 C13 144.7(5)
C11 N12 C13 O2 -2.1(9)
C11 N12 C13 N14 -179.7(5)
O2 C13 N14 C15 -2.0(9)
N12 C13 N14 C15 175.6(5)
C13 N14 C15 C16 80.4(8)
C21 C22 N23 C24 99.5(11)
C22 N23 C24 O21 9.5(13)
C22 N23 C24 N25 -175.3(7)
O21 C24 N25 C26 2.9(13)
N23 C24 N25 C26 -172.0(7)
C24 N25 C26 C31 152.1(7)
C24 N25 C26 C27 -27.7(10)
C31 C26 C27 C28 -2.4(9)
N25 C26 C27 C28 177.4(6)
C26 C27 C28 C29 2.4(11)
C27 C28 C29 C30 -1.8(12)
C28 C29 C30 C31 1.1(10)
N25 C26 C31 N32 -1.2(8)
C27 C26 C31 N32 178.6(5)
N25 C26 C31 C30 -177.9(5)
C27 C26 C31 C30 1.9(9)
C29 C30 C31 C26 -1.2(9)
C29 C30 C31 N32 -177.8(6)
C26 C31 N32 C33 146.4(6)
C30 C31 N32 C33 -37.0(9)
C31 N32 C33 O22 -7.5(10)
C31 N32 C33 N34 170.4(6)
O22 C33 N34 C35 -13.3(11)
N32 C33 N34 C35 168.8(7)
C33 N34 C35 C36 78.7(10)
C41 C42 N43 C44 98.1(9)
C42 N43 C44 O41 13.9(9)
C42 N43 C44 N45 -165.0(6)
O41 C44 N45 C46 2.8(9)
N43 C44 N45 C46 -178.2(5)
C44 N45 C46 C47 33.9(8)
C44 N45 C46 C51 -148.6(5)
N45 C46 C47 C48 178.9(5)
C51 C46 C47 C48 1.3(8)
C46 C47 C48 C49 -0.4(10)
C47 C48 C49 C50 0.1(10)
C48 C49 C50 C51 -1.0(10)
C49 C50 C51 N52 -179.6(6)
C49 C50 C51 C46 2.0(9)
C47 C46 C51 C50 -2.1(8)
N45 C46 C51 C50 -179.7(5)
C47 C46 C51 N52 179.4(5)
N45 C46 C51 N52 1.8(7)
C50 C51 N52 C53 8.3(9)
C46 C51 N52 C53 -173.3(5)
C51 N52 C53 O42 -11.9(9)
C51 N52 C53 N54 171.4(6)
O42 C53 N54 C55 11.6(10)
N52 C53 N54 C55 -171.6(6)
C53 N54 C55 C56 -177.8(6)
C61 C62 N63 C64 70(2)
C62 N63 C64 O61 13(3)
C62 N63 C64 N65 -170.6(17)
O61 C64 N65 C66 -13.7(14)
N63 C64 N65 C66 170.0(11)
C64 N65 C66 C71 -136.3(8)
C64 N65 C66 C67 47.4(10)
C71 C66 C67 C68 2.7(10)
N65 C66 C67 C68 178.9(6)
C66 C67 C68 C69 -1.8(10)
C67 C68 C69 C70 1.1(11)
C68 C69 C70 C71 -1.2(11)
C67 C66 C71 N72 179.8(5)
N65 C66 C71 N72 3.6(9)
C67 C66 C71 C70 -2.8(9)
N65 C66 C71 C70 -178.9(6)
C69 C70 C71 N72 179.4(6)
C69 C70 C71 C66 2.0(9)
C66 C71 N72 C73 -157.5(6)
C70 C71 N72 C73 25.2(9)
C71 N72 C73 O62 3.7(10)
C71 N72 C73 N74 -178.2(6)
O62 C73 N74 C75 0.1(11)
N72 C73 N74 C75 -177.9(6)
C73 N74 C75 C76 -109.1(9)
C81 C82 N83 C84 -94.9(9)
C82 N83 C84 O81 -0.5(11)
C82 N83 C84 N85 -179.0(7)
O81 C84 N85 C86 1.4(9)
N83 C84 N85 C86 180.0(5)
C84 N85 C86 C87 28.9(8)
C84 N85 C86 C91 -153.5(5)
N85 C86 C87 C88 180.0(5)
C91 C86 C87 C88 2.5(8)
C86 C87 C88 C89 -4.7(9)
C87 C88 C89 C90 3.0(9)
C88 C89 C90 C91 0.9(9)
C89 C90 C91 N92 179.3(5)
C89 C90 C91 C86 -3.0(8)
C87 C86 C91 N92 179.1(5)
N85 C86 C91 N92 1.5(7)
C87 C86 C91 C90 1.3(8)
N85 C86 C91 C90 -176.2(5)
C90 C91 N92 C93 -38.8(8)
C86 C91 N92 C93 143.6(6)
C91 N92 C93 O82 9.8(9)
C91 N92 C93 N94 -168.1(5)
O82 C93 N94 C95 -8.9(10)
N92 C93 N94 C95 169.0(7)
C93 N94 C95 C96 176.9(7)
C101 C102 N103 C104 -166.2(6)
C102 N103 C104 O101 7.0(9)
C102 N103 C104 N105 -174.0(5)
O101 C104 N105 C106 -5.7(10)
N103 C104 N105 C106 175.3(5)
C104 N105 C106 C107 -6.9(9)
C104 N105 C106 C111 175.3(5)
C111 C106 C107 C108 -1.9(8)
N105 C106 C107 C108 -179.7(5)
C106 C107 C108 C109 2.8(9)
C107 C108 C109 C110 -1.5(9)
C108 C109 C110 C111 -0.7(8)
C109 C110 C111 C106 1.6(8)
C109 C110 C111 N112 -179.7(5)
C107 C106 C111 C110 -0.3(7)
N105 C106 C111 C110 177.6(4)
C107 C106 C111 N112 -179.0(5)
N105 C106 C111 N112 -1.1(7)
C110 C111 N112 C113 33.0(7)
C106 C111 N112 C113 -148.4(5)
C111 N112 C113 O102 1.5(8)
C111 N112 C113 N114 -177.3(5)
O102 C113 N114 C115 13.1(9)
N112 C113 N114 C115 -168.0(6)
C113 N114 C115 C116 89.5(8)
C121 C122 N123 C124 -165.6(11)
C122 N123 C124 O121 0.4(11)
C122 N123 C124 N125 -178.9(7)
O121 C124 N125 C126 -4.5(11)
N123 C124 N125 C126 174.8(6)
C124 N125 C126 C127 -1.5(10)
C124 N125 C126 C131 178.8(6)
N125 C126 C127 C128 -178.3(6)
C131 C126 C127 C128 1.4(9)
C126 C127 C128 C129 -1.0(11)
C127 C128 C129 C130 0.1(11)
C128 C129 C130 C131 0.3(10)
C129 C130 C131 N132 179.3(6)
C129 C130 C131 C126 0.2(9)
N125 C126 C131 C130 178.7(5)
C127 C126 C131 C130 -1.1(8)
N125 C126 C131 N132 -0.5(8)
C127 C126 C131 N132 179.8(5)
C130 C131 N132 C133 29.2(9)
C126 C131 N132 C133 -151.7(6)
C131 N132 C133 O122 -3.1(9)
C131 N132 C133 N134 176.8(5)
O122 C133 N134 C135 -3.2(10)
N132 C133 N134 C135 177.0(6)
C133 N134 C135 C136 -86.4(11)
C141 C142 N143 C144 -158.0(11)
C142 N143 C144 O141 -6.7(11)
C142 N143 C144 N145 173.4(7)
O141 C144 N145 C146 7.3(9)
N143 C144 N145 C146 -172.8(5)
C144 N145 C146 C151 153.6(5)
C144 N145 C146 C147 -27.5(8)
C151 C146 C147 C148 -1.2(8)
N145 C146 C147 C148 180.0(5)
C146 C147 C148 C149 2.9(9)
C147 C148 C149 C150 -1.9(10)
C148 C149 C150 C151 -0.8(10)
C147 C146 C151 C150 -1.6(8)
N145 C146 C151 C150 177.3(5)
C147 C146 C151 N152 -178.9(5)
N145 C146 C151 N152 0.0(7)
C149 C150 C151 C146 2.5(8)
C149 C150 C151 N152 179.8(5)
C146 C151 N152 C153 -166.6(5)
C150 C151 N152 C153 16.1(8)
C151 N152 C153 O142 4.6(10)
C151 N152 C153 N154 -174.9(5)
O142 C153 N154 C155 -4.2(10)
N152 C153 N154 C155 175.3(6)
C153 N154 C155 C156 155.6(6)
